data_4344753
loop_
_publ_author_name
'Perlepe, Panagiota S.'
'Cunha-Silva, Lu\'is'
'Gagnon, Kevin J.'
'Teat, Simon J.'
'Lampropoulos, Christos'
'Escuer, Albert'
'Stamatatos, Theocharis C.'

_publ_section_title
;
 &quot;Ligands-with-Benefits&quot;: Naphthalene-Substituted Schiff Bases
 Yielding New Ni(II) Metal Clusters with Ferromagnetic and Emissive
 Properties and Undergoing Exciting Transformations.
;
_journal_issue 3
_journal_name_full 'Inorganic chemistry'
_journal_page_first 1270
_journal_page_last 1277
_journal_paper_doi 10.1021/acs.inorgchem.5b02492
_journal_volume 55
_journal_year 2016
_chemical_formula_sum 'C222 H144 Cl13 N13 Ni12 O44'
_chemical_formula_weight 4862.86
_space_group_crystal_system triclinic
_space_group_IT_number 2
_space_group_name_Hall '-P 1'
_space_group_name_H-M_alt 'P -1'
_symmetry_space_group_name_Hall '-P 1'
_symmetry_space_group_name_H-M 'P -1'
_atom_sites_solution_hydrogens mixed
_atom_sites_solution_primary 'intrinsic phasing'
_atom_sites_solution_secondary difmap
_audit_creation_method SHELXL-2014/7
_cell_angle_alpha 72.694(2)
_cell_angle_beta 84.405(2)
_cell_angle_gamma 83.388(2)
_cell_formula_units_Z 2
_cell_length_a 16.9856(6)
_cell_length_b 25.1456(11)
_cell_length_c 32.8854(13)
_cell_measurement_reflns_used 9518
_cell_measurement_temperature 100(2)
_cell_measurement_theta_max 31.143
_cell_measurement_theta_min 2.787
_cell_volume 13291.1(9)
_computing_cell_refinement 'SAINT V8.34A Bruker-AXS, Madison WI'
_computing_data_collection 'Bruker APEX2 Bruker-AXS, Madison WI'
_computing_data_reduction 'SAINT V8.34A Bruker-AXS, Madison WI'
_computing_molecular_graphics
;
Bruker SHELXTL Bruker-AXS, Madison WI
and local programs
;
_computing_publication_material 'Bruker SHELXTL Bruker-AXS, Madison WI'
_computing_structure_refinement 'SHELXL-2014/7 (Sheldrick, 2013)'
_computing_structure_solution 'SHELXT 2014/4 Bruker-AXS, Madison WI'
_diffrn_ambient_temperature 100(2)
_diffrn_detector_area_resol_mean 10.42
_diffrn_measured_fraction_theta_full 0.997
_diffrn_measured_fraction_theta_max 0.996
_diffrn_measurement_device_type 'Bruker D8 with PHOTON 100 detector'
_diffrn_measurement_method '\f and \w shutterless scans'
_diffrn_radiation_monochromator 'silicon 111'
_diffrn_radiation_type synchrotron
_diffrn_radiation_wavelength 0.7749
_diffrn_reflns_av_R_equivalents 0.0514
_diffrn_reflns_av_unetI/netI 0.0624
_diffrn_reflns_Laue_measured_fraction_full 0.997
_diffrn_reflns_Laue_measured_fraction_max 0.996
_diffrn_reflns_limit_h_max 21
_diffrn_reflns_limit_h_min -21
_diffrn_reflns_limit_k_max 31
_diffrn_reflns_limit_k_min -31
_diffrn_reflns_limit_l_max 41
_diffrn_reflns_limit_l_min -41
_diffrn_reflns_number 175095
_diffrn_reflns_point_group_measured_fraction_full 0.997
_diffrn_reflns_point_group_measured_fraction_max 0.996
_diffrn_reflns_theta_full 27.706
_diffrn_reflns_theta_max 28.967
_diffrn_reflns_theta_min 2.171
_diffrn_source
;
Advanced Light Source, station 11.3.1
;
_exptl_absorpt_coefficient_mu 1.290
_exptl_absorpt_correction_T_max 0.927
_exptl_absorpt_correction_T_min 0.789
_exptl_absorpt_correction_type multi-scan
_exptl_absorpt_process_details 'SADABS-2014/5 - Bruker AXS, Madison WI'
_exptl_crystal_colour yellow
_exptl_crystal_density_diffrn 1.215
_exptl_crystal_description block
_exptl_crystal_F_000 4952
_exptl_crystal_size_max 0.150
_exptl_crystal_size_mid 0.080
_exptl_crystal_size_min 0.060
_refine_diff_density_max 2.452
_refine_diff_density_min -1.227
_refine_diff_density_rms 0.087
_refine_ls_extinction_method none
_refine_ls_goodness_of_fit_ref 1.072
_refine_ls_hydrogen_treatment constr
_refine_ls_matrix_type full
_refine_ls_number_parameters 2941
_refine_ls_number_reflns 54164
_refine_ls_number_restraints 919
_refine_ls_restrained_S_all 1.083
_refine_ls_R_factor_all 0.0802
_refine_ls_R_factor_gt 0.0516
_refine_ls_shift/su_max 0.002
_refine_ls_shift/su_mean 0.000
_refine_ls_structure_factor_coef Fsqd
_refine_ls_weighting_details 'w=1/[\s^2^(Fo^2^)+(0.0529P)^2^+15.8335P] where P=(Fo^2^+2Fc^2^)/3'
_refine_ls_weighting_scheme calc
_refine_ls_wR_factor_gt 0.1186
_refine_ls_wR_factor_ref 0.1306
_reflns_Friedel_coverage 0.000
_reflns_number_gt 37809
_reflns_number_total 54164
_reflns_threshold_expression 'I > 2\s(I)'
_cod_data_source_file ic5b02492_si_002.cif
_cod_data_source_block s2_sq
_cod_database_code 4344753
_shelx_shelxl_version_number 2014/7
_shelx_space_group_comment
;
The symmetry employed for this shelxl refinement is uniquely defined
by the following loop, which should always be used as a source of
symmetry information in preference to the above space-group names.
They are only intended as comments.
;
_shelx_estimated_absorpt_t_min 0.830
_shelx_estimated_absorpt_t_max 0.927

loop_
_space_group_symop_operation_xyz
'x, y, z'
'-x, -y, -z'

loop_
_atom_site_label
_atom_site_type_symbol
_atom_site_fract_x
_atom_site_fract_y
_atom_site_fract_z
_atom_site_U_iso_or_equiv
_atom_site_adp_type
_atom_site_occupancy
_atom_site_site_symmetry_order
_atom_site_calc_flag
_atom_site_refinement_flags_posn
_atom_site_refinement_flags_adp
_atom_site_refinement_flags_occupancy
_atom_site_disorder_assembly
_atom_site_disorder_group
Ni1 Ni 0.77812(2) 0.82681(2) 0.56233(2) 0.02057(10) Uani 1 1 d . . . . .
Ni2 Ni 0.67741(2) 0.88380(2) 0.62022(2) 0.01895(10) Uani 1 1 d . . . . .
Ni3 Ni 0.74345(2) 0.89281(2) 0.70087(2) 0.02104(10) Uani 1 1 d . . . . .
Ni4 Ni 0.62381(3) 0.83859(2) 0.79676(2) 0.02454(11) Uani 1 1 d . . . . .
Ni5 Ni 0.71455(3) 0.74212(2) 0.85617(2) 0.02495(11) Uani 1 1 d . . . . .
Ni6 Ni 0.65347(2) 0.62537(2) 0.88067(2) 0.02220(10) Uani 1 1 d . . . . .
Ni7 Ni 0.80068(2) 0.51686(2) 0.86603(2) 0.02081(10) Uani 1 1 d . . . . .
Ni8 Ni 0.75229(2) 0.45688(2) 0.80772(2) 0.02087(10) Uani 1 1 d . . . . .
Ni9 Ni 0.85209(2) 0.45762(2) 0.72506(2) 0.01857(10) Uani 1 1 d . . . . .
Ni10 Ni 0.73288(2) 0.50064(2) 0.63320(2) 0.01664(9) Uani 1 1 d . . . . .
Ni11 Ni 0.79154(2) 0.60191(2) 0.56972(2) 0.01598(9) Uani 1 1 d . . . . .
Ni12 Ni 0.68530(2) 0.71113(2) 0.54918(2) 0.01746(9) Uani 1 1 d . . . . .
Cl1 Cl 1.12102(5) 0.75442(4) 0.67976(4) 0.0408(3) Uani 1 1 d . . . . .
N1 N 0.87475(16) 0.86771(12) 0.55972(9) 0.0235(7) Uani 1 1 d . . . . .
O1 O 0.81844(13) 0.82809(10) 0.68545(8) 0.0247(6) Uani 1 1 d . . . . .
O2 O 0.77180(12) 0.82096(9) 0.62627(7) 0.0212(5) Uani 1 1 d . . . . .
O3 O 0.71611(13) 0.90173(9) 0.55639(7) 0.0215(5) Uani 1 1 d . . . . .
C1 C 0.8290(2) 0.82313(14) 0.64886(12) 0.0219(8) Uani 1 1 d . . . . .
C2 C 0.91266(19) 0.81707(14) 0.63089(12) 0.0219(8) Uani 1 1 d . . . . .
C3 C 0.9712(2) 0.79194(15) 0.65904(13) 0.0272(8) Uani 1 1 d . . . . .
H3A H 0.9574 0.7790 0.6888 0.033 Uiso 1 1 calc R U . . .
C4 C 1.0496(2) 0.78572(15) 0.64372(13) 0.0287(9) Uani 1 1 d . . . . .
C5 C 1.0713(2) 0.80567(16) 0.60109(13) 0.0314(9) Uani 1 1 d . . . . .
H5A H 1.1252 0.8006 0.5909 0.038 Uiso 1 1 calc R U . . .
C6 C 1.0141(2) 0.83336(15) 0.57279(13) 0.0277(8) Uani 1 1 d . . . . .
H6A H 1.0291 0.8481 0.5433 0.033 Uiso 1 1 calc R U . . .
C7 C 0.93486(19) 0.83958(14) 0.58743(12) 0.0237(8) Uani 1 1 d . . . . .
C8 C 0.8822(2) 0.91746(15) 0.53458(12) 0.0263(8) Uani 1 1 d . . . . .
H8A H 0.9323 0.9321 0.5317 0.032 Uiso 1 1 calc R U . . .
C9 C 0.8188(2) 0.95213(15) 0.51061(12) 0.0255(8) Uani 1 1 d . . . . .
C10 C 0.8382(2) 0.99742(15) 0.47323(12) 0.0267(8) Uani 1 1 d . . . . .
C11 C 0.9160(2) 1.00138(16) 0.45298(12) 0.0313(9) Uani 1 1 d . . . . .
H11A H 0.9584 0.9756 0.4655 0.038 Uiso 1 1 calc R U . . .
C12 C 0.9302(3) 1.04223(19) 0.41542(13) 0.0399(10) Uani 1 1 d . . . . .
H12A H 0.9825 1.0441 0.4022 0.048 Uiso 1 1 calc R U . . .
C13 C 0.8690(3) 1.08114(19) 0.39633(14) 0.0424(11) Uani 1 1 d . . . . .
H13A H 0.8794 1.1086 0.3699 0.051 Uiso 1 1 calc R U . . .
C14 C 0.7943(2) 1.07940(17) 0.41596(12) 0.0345(9) Uani 1 1 d . . . . .
H14A H 0.7532 1.1066 0.4036 0.041 Uiso 1 1 calc R U . . .
C15 C 0.7775(2) 1.03777(15) 0.45432(12) 0.0274(8) Uani 1 1 d . . . . .
C16 C 0.6986(2) 1.03351(15) 0.47346(12) 0.0280(8) Uani 1 1 d . . . . .
H16A H 0.6579 1.0620 0.4624 0.034 Uiso 1 1 calc R U . . .
C17 C 0.6808(2) 0.98904(15) 0.50753(12) 0.0263(8) Uani 1 1 d . . . . .
H17A H 0.6276 0.9871 0.5194 0.032 Uiso 1 1 calc R U . . .
C18 C 0.7393(2) 0.94552(14) 0.52587(11) 0.0229(8) Uani 1 1 d . . . . .
Cl2 Cl 0.27448(5) 0.88839(5) 0.69429(3) 0.0365(2) Uani 1 1 d . . . . .
N2 N 0.59532(15) 0.94826(11) 0.61921(9) 0.0184(6) Uani 1 1 d . . . . .
O4 O 0.56405(13) 0.85646(10) 0.74241(7) 0.0243(5) Uani 1 1 d . . . . .
O5 O 0.64755(13) 0.86059(9) 0.68522(7) 0.0206(5) Uani 1 1 d . . . . .
O6 O 0.75375(13) 0.92810(9) 0.63541(7) 0.0209(5) Uani 1 1 d . . . . .
C19 C 0.57871(19) 0.86860(14) 0.70322(11) 0.0213(8) Uani 1 1 d . . . . .
C20 C 0.50960(19) 0.89389(14) 0.67629(11) 0.0216(7) Uani 1 1 d . . . . .
C21 C 0.4343(2) 0.88004(15) 0.69373(12) 0.0253(8) Uani 1 1 d . . . . .
H21A H 0.4278 0.8532 0.7208 0.030 Uiso 1 1 calc R U . . .
C22 C 0.36848(19) 0.90579(16) 0.67119(12) 0.0259(8) Uani 1 1 d . . . . .
C23 C 0.3761(2) 0.94445(15) 0.63188(12) 0.0267(8) Uani 1 1 d . . . . .
H23A H 0.3304 0.9613 0.6168 0.032 Uiso 1 1 calc R U . . .
C24 C 0.45084(19) 0.95862(14) 0.61439(11) 0.0223(8) Uani 1 1 d . . . . .
H24A H 0.4566 0.9852 0.5871 0.027 Uiso 1 1 calc R U . . .
C25 C 0.51784(18) 0.93401(14) 0.63665(11) 0.0201(7) Uani 1 1 d . . . . .
C26 C 0.61198(19) 0.99951(14) 0.60833(11) 0.0203(7) Uani 1 1 d . . . . .
H26A H 0.5698 1.0277 0.6086 0.024 Uiso 1 1 calc R U . . .
C27 C 0.69124(19) 1.01635(14) 0.59578(11) 0.0208(7) Uani 1 1 d . . . . .
C28 C 0.7020(2) 1.07132(14) 0.56759(12) 0.0238(8) Uani 1 1 d . . . . .
C29 C 0.6378(2) 1.10848(15) 0.54848(13) 0.0296(9) Uani 1 1 d . . . . .
H29A H 0.5850 1.0990 0.5572 0.036 Uiso 1 1 calc R U . . .
C30 C 0.6500(2) 1.15783(17) 0.51773(14) 0.0401(11) Uani 1 1 d . . . . .
H30A H 0.6059 1.1820 0.5055 0.048 Uiso 1 1 calc R U . . .
C31 C 0.7276(2) 1.17288(18) 0.50416(16) 0.0482(12) Uani 1 1 d . . . . .
H31A H 0.7359 1.2062 0.4818 0.058 Uiso 1 1 calc R U . . .
C32 C 0.7907(2) 1.13937(17) 0.52322(15) 0.0422(11) Uani 1 1 d . . . . .
H32A H 0.8429 1.1504 0.5148 0.051 Uiso 1 1 calc R U . . .
C33 C 0.7798(2) 1.08866(15) 0.55517(13) 0.0285(9) Uani 1 1 d . . . . .
C34 C 0.8448(2) 1.05224(16) 0.57475(12) 0.0285(9) Uani 1 1 d . . . . .
H34A H 0.8968 1.0642 0.5684 0.034 Uiso 1 1 calc R U . . .
C35 C 0.8344(2) 1.00097(15) 0.60224(11) 0.0249(8) Uani 1 1 d . . . . .
H35A H 0.8788 0.9781 0.6154 0.030 Uiso 1 1 calc R U . . .
C36 C 0.7577(2) 0.98104(15) 0.61160(11) 0.0224(8) Uani 1 1 d . . . . .
Cl3 Cl 1.10509(6) 0.76964(6) 0.78620(4) 0.0567(3) Uani 1 1 d . . . . .
N3 N 0.83100(16) 0.92691(12) 0.71647(9) 0.0245(7) Uani 1 1 d . . . . .
O7 O 0.80270(14) 0.77751(10) 0.81442(8) 0.0271(6) Uani 1 1 d . . . . .
O8 O 0.73934(13) 0.84533(10) 0.76442(7) 0.0246(5) Uani 1 1 d . . . . .
O9 O 0.66950(13) 0.95689(10) 0.70941(8) 0.0247(5) Uani 1 1 d . . . . .
C37 C 0.8024(2) 0.81938(16) 0.78218(12) 0.0248(8) Uani 1 1 d . . . . .
C38 C 0.8833(2) 0.83824(16) 0.76413(12) 0.0268(8) Uani 1 1 d . . . . .
C39 C 0.9487(2) 0.80217(18) 0.77981(13) 0.0341(9) Uani 1 1 d . . . . .
H39A H 0.9409 0.7676 0.8008 0.041 Uiso 1 1 calc R U . . .
C40 C 1.0243(2) 0.81564(19) 0.76553(14) 0.0398(10) Uani 1 1 d . . . . .
C41 C 1.0376(2) 0.86557(19) 0.73528(14) 0.0426(11) Uani 1 1 d . . . . .
H41A H 1.0903 0.8746 0.7255 0.051 Uiso 1 1 calc R U . . .
C42 C 0.9736(2) 0.90251(19) 0.71925(13) 0.0381(10) Uani 1 1 d . . . . .
H42A H 0.9824 0.9369 0.6982 0.046 Uiso 1 1 calc R U . . .
C43 C 0.8965(2) 0.88983(16) 0.73373(12) 0.0284(8) Uani 1 1 d . . . . .
C44 C 0.8320(2) 0.97964(17) 0.71303(12) 0.0310(9) Uani 1 1 d . . . . .
H44A H 0.8783 0.9910 0.7208 0.037 Uiso 1 1 calc R U . . .
C45 C 0.7679(2) 1.02261(16) 0.69818(12) 0.0293(9) Uani 1 1 d . . . . .
C46 C 0.7831(2) 1.08076(17) 0.68597(14) 0.0380(10) Uani 1 1 d . . . . .
C47 C 0.8597(3) 1.09788(19) 0.68326(17) 0.0559(14) Uani 1 1 d . . . . .
H47A H 0.9039 1.0706 0.6892 0.067 Uiso 1 1 calc R U . . .
C48 C 0.8712(4) 1.1539(2) 0.6720(3) 0.098(3) Uani 1 1 d . . . . .
H48A H 0.9234 1.1645 0.6711 0.118 Uiso 1 1 calc R U . . .
C49 C 0.8083(4) 1.1952(2) 0.6619(3) 0.098(3) Uani 1 1 d . . . . .
H49A H 0.8175 1.2336 0.6537 0.118 Uiso 1 1 calc R U . . .
C50 C 0.7334(3) 1.1799(2) 0.66384(19) 0.0640(15) Uani 1 1 d . . . . .
H50A H 0.6903 1.2079 0.6569 0.077 Uiso 1 1 calc R U . . .
C51 C 0.7192(3) 1.12298(18) 0.67610(15) 0.0428(11) Uani 1 1 d . . . . .
C52 C 0.6414(3) 1.10670(17) 0.67947(14) 0.0408(10) Uani 1 1 d . . . . .
H52A H 0.5981 1.1347 0.6735 0.049 Uiso 1 1 calc R U . . .
C53 C 0.6273(2) 1.05205(16) 0.69103(13) 0.0347(9) Uani 1 1 d . . . . .
H53A H 0.5741 1.0427 0.6936 0.042 Uiso 1 1 calc R U . . .
C54 C 0.6897(2) 1.00861(15) 0.69939(12) 0.0270(8) Uani 1 1 d . . . . .
Cl4 Cl 0.30558(6) 0.69539(5) 0.77289(4) 0.0483(3) Uani 1 1 d . . . . .
N4 N 0.51960(18) 0.82347(14) 0.83178(10) 0.0320(8) Uani 1 1 d . . . . .
O10 O 0.59698(15) 0.66885(11) 0.82421(9) 0.0351(7) Uani 1 1 d . . . . .
O11 O 0.63770(14) 0.75423(10) 0.80728(8) 0.0272(6) Uani 1 1 d . . . . .
O12 O 0.67132(14) 0.82295(10) 0.85295(8) 0.0280(6) Uani 1 1 d . . . . .
C55 C 0.5825(2) 0.72077(16) 0.81399(12) 0.0282(9) Uani 1 1 d . . . . .
C56 C 0.4981(2) 0.74387(16) 0.80797(12) 0.0297(9) Uani 1 1 d . . . . .
C57 C 0.4473(2) 0.71360(17) 0.79511(12) 0.0339(9) Uani 1 1 d . . . . .
H57A H 0.4669 0.6793 0.7896 0.041 Uiso 1 1 calc R U . . .
C58 C 0.3683(2) 0.73307(19) 0.79027(13) 0.0381(10) Uani 1 1 d . . . . .
C59 C 0.3379(2) 0.78179(19) 0.79946(14) 0.0407(11) Uani 1 1 d . . . . .
H59A H 0.2835 0.7948 0.7960 0.049 Uiso 1 1 calc R U . . .
C60 C 0.3874(2) 0.81143(18) 0.81375(13) 0.0364(10) Uani 1 1 d . . . . .
H60A H 0.3663 0.8444 0.8209 0.044 Uiso 1 1 calc R U . . .
C61 C 0.4676(2) 0.79359(17) 0.81776(12) 0.0315(9) Uani 1 1 d . . . . .
C62 C 0.5020(2) 0.83589(17) 0.86739(14) 0.0382(10) Uani 1 1 d . . . . .
H62A H 0.4500 0.8303 0.8804 0.046 Uiso 1 1 calc R U . . .
C63 C 0.5555(2) 0.85748(17) 0.88864(13) 0.0350(9) Uani 1 1 d . . . . .
C64 C 0.5250(3) 0.8843(2) 0.92068(15) 0.0477(11) Uani 1 1 d . . . . .
C65 C 0.4444(3) 0.9031(3) 0.9252(2) 0.0721(17) Uani 1 1 d . . . . .
H65A H 0.4080 0.8966 0.9074 0.087 Uiso 1 1 calc R U . . .
C66 C 0.4171(4) 0.9306(3) 0.9549(3) 0.094(2) Uani 1 1 d . . . . .
H66A H 0.3622 0.9425 0.9576 0.113 Uiso 1 1 calc R U . . .
C67 C 0.4696(4) 0.9411(3) 0.9809(2) 0.092(2) Uani 1 1 d . . . . .
H67A H 0.4503 0.9605 1.0011 0.111 Uiso 1 1 calc R U . . .
C68 C 0.5482(4) 0.9239(2) 0.97772(19) 0.0733(17) Uani 1 1 d . . . . .
H68A H 0.5832 0.9309 0.9960 0.088 Uiso 1 1 calc R U . . .
C69 C 0.5779(3) 0.8956(2) 0.94730(16) 0.0546(13) Uani 1 1 d . . . . .
C70 C 0.6589(3) 0.87980(19) 0.94232(15) 0.0496(12) Uani 1 1 d . . . . .
H70A H 0.6942 0.8857 0.9609 0.060 Uiso 1 1 calc R U . . .
C71 C 0.6880(3) 0.85593(17) 0.91104(13) 0.0401(10) Uani 1 1 d . . . . .
H71A H 0.7435 0.8462 0.9080 0.048 Uiso 1 1 calc R U . . .
C72 C 0.6378(2) 0.84518(16) 0.88294(12) 0.0322(9) Uani 1 1 d . . . . .
Cl5 Cl 1.12002(6) 0.65998(5) 0.87976(5) 0.0621(4) Uani 1 1 d . . . . .
N5 N 0.77659(19) 0.72307(13) 0.90777(10) 0.0308(7) Uani 1 1 d . . . . .
O13 O 0.84837(13) 0.58912(10) 0.86484(7) 0.0241(5) Uani 1 1 d . . . . .
O14 O 0.75661(13) 0.66174(10) 0.85500(7) 0.0237(5) Uani 1 1 d . . . . .
O15 O 0.62685(15) 0.70304(11) 0.89413(8) 0.0321(6) Uani 1 1 d . . . . .
C73 C 0.8253(2) 0.63749(16) 0.86577(11) 0.0243(8) Uani 1 1 d . . . . .
C74 C 0.8836(2) 0.66888(16) 0.87922(12) 0.0276(8) Uani 1 1 d . . . . .
C75 C 0.9643(2) 0.65418(17) 0.87274(13) 0.0345(9) Uani 1 1 d . . . . .
H75A H 0.9814 0.6266 0.8586 0.041 Uiso 1 1 calc R U . . .
C76 C 1.0194(2) 0.67963(18) 0.88686(15) 0.0441(11) Uani 1 1 d . . . . .
C77 C 0.9961(3) 0.71970(19) 0.90734(17) 0.0535(14) Uani 1 1 d . . . . .
H77A H 1.0346 0.7373 0.9166 0.064 Uiso 1 1 calc R U . . .
C78 C 0.9157(3) 0.73429(19) 0.91437(15) 0.0463(12) Uani 1 1 d . . . . .
H78A H 0.8991 0.7621 0.9284 0.056 Uiso 1 1 calc R U . . .
C79 C 0.8596(2) 0.70837(17) 0.90101(12) 0.0339(9) Uani 1 1 d . . . . .
C80 C 0.7449(3) 0.71702(17) 0.94569(14) 0.0423(11) Uani 1 1 d . . . . .
H80A H 0.7797 0.7083 0.9682 0.051 Uiso 1 1 calc R U . . .
C81 C 0.6613(3) 0.72239(17) 0.95695(13) 0.0435(11) Uani 1 1 d . . . . .
C82 C 0.6338(4) 0.72989(19) 0.99851(16) 0.0636(16) Uani 1 1 d . . . . .
C83 C 0.6843(5) 0.7415(2) 1.02551(17) 0.0769(19) Uani 1 1 d . . . . .
H83A H 0.7384 0.7465 1.0163 0.092 Uiso 1 1 calc R U . . .
C84 C 0.6557(7) 0.7456(3) 1.0654(2) 0.113(3) Uani 1 1 d . . . . .
H84A H 0.6909 0.7524 1.0837 0.135 Uiso 1 1 calc R U . . .
C85 C 0.5758(8) 0.7400(3) 1.0792(3) 0.132(4) Uani 1 1 d . . . . .
H85A H 0.5571 0.7433 1.1066 0.158 Uiso 1 1 calc R U . . .
C86 C 0.5250(6) 0.7300(3) 1.0536(2) 0.108(3) Uani 1 1 d . . . . .
H86A H 0.4708 0.7260 1.0632 0.130 Uiso 1 1 calc R U . . .
C87 C 0.5524(5) 0.7253(2) 1.01244(19) 0.075(2) Uani 1 1 d . . . . .
C88 C 0.5001(4) 0.7157(2) 0.9847(2) 0.073(2) Uani 1 1 d . . . . .
H88A H 0.4454 0.7136 0.9937 0.088 Uiso 1 1 calc R U . . .
C89 C 0.5250(3) 0.70959(18) 0.94603(16) 0.0501(13) Uani 1 1 d . . . . .
H89A H 0.4879 0.7034 0.9284 0.060 Uiso 1 1 calc R U . . .
C90 C 0.6070(3) 0.71236(17) 0.93132(14) 0.0423(11) Uani 1 1 d . . . . .
Cl6 Cl 0.35551(6) 0.53662(5) 0.78735(3) 0.0447(3) Uani 1 1 d . . . . .
N6 N 0.55615(16) 0.58851(12) 0.90530(9) 0.0234(7) Uani 1 1 d . . . . .
O16 O 0.65062(13) 0.50323(11) 0.81843(7) 0.0240(5) Uani 1 1 d . . . . .
O17 O 0.68233(13) 0.55513(10) 0.85803(7) 0.0211(5) Uani 1 1 d . . . . .
O18 O 0.70140(13) 0.59150(10) 0.93676(7) 0.0257(6) Uani 1 1 d . . . . .
C91 C 0.63277(19) 0.53597(15) 0.84009(10) 0.0218(8) Uani 1 1 d . . . . .
C92 C 0.54461(19) 0.55379(15) 0.84457(11) 0.0230(8) Uani 1 1 d . . . . .
C93 C 0.4958(2) 0.54179(16) 0.81709(11) 0.0266(8) Uani 1 1 d . . . . .
H93A H 0.5187 0.5257 0.7954 0.032 Uiso 1 1 calc R U . . .
C94 C 0.4146(2) 0.55335(17) 0.82150(12) 0.0306(9) Uani 1 1 d . . . . .
C95 C 0.3795(2) 0.57652(16) 0.85201(12) 0.0303(9) Uani 1 1 d . . . . .
H95A H 0.3234 0.5845 0.8543 0.036 Uiso 1 1 calc R U . . .
C96 C 0.4266(2) 0.58825(16) 0.87959(12) 0.0269(8) Uani 1 1 d . . . . .
H96A H 0.4029 0.6045 0.9010 0.032 Uiso 1 1 calc R U . . .
C97 C 0.5091(2) 0.57635(15) 0.87619(11) 0.0238(8) Uani 1 1 d . . . . .
C98 C 0.5351(2) 0.57091(15) 0.94540(11) 0.0246(8) Uani 1 1 d . . . . .
H98A H 0.4877 0.5525 0.9532 0.029 Uiso 1 1 calc R U . . .
C99 C 0.5777(2) 0.57690(15) 0.97922(11) 0.0240(8) Uani 1 1 d . . . . .
C100 C 0.5358(2) 0.57257(15) 1.02020(11) 0.0244(8) Uani 1 1 d . . . . .
C101 C 0.4526(2) 0.56787(16) 1.02752(12) 0.0284(8) Uani 1 1 d . . . . .
H10A H 0.4232 0.5657 1.0050 0.034 Uiso 1 1 calc R U . . .
C102 C 0.4144(2) 0.56648(17) 1.06618(12) 0.0332(9) Uani 1 1 d . . . . .
H10B H 0.3593 0.5616 1.0707 0.040 Uiso 1 1 calc R U . . .
C103 C 0.4560(2) 0.57220(17) 1.09942(12) 0.0360(10) Uani 1 1 d . . . . .
H10C H 0.4286 0.5731 1.1258 0.043 Uiso 1 1 calc R U . . .
C104 C 0.5357(2) 0.57642(17) 1.09346(12) 0.0349(9) Uani 1 1 d . . . . .
H10D H 0.5637 0.5795 1.1162 0.042 Uiso 1 1 calc R U . . .
C105 C 0.5772(2) 0.57630(16) 1.05461(12) 0.0296(9) Uani 1 1 d . . . . .
C106 C 0.6601(2) 0.58098(18) 1.04777(12) 0.0356(10) Uani 1 1 d . . . . .
H10E H 0.6890 0.5817 1.0709 0.043 Uiso 1 1 calc R U . . .
C107 C 0.6988(2) 0.58440(17) 1.00977(12) 0.0320(9) Uani 1 1 d . . . . .
H10F H 0.7546 0.5866 1.0069 0.038 Uiso 1 1 calc R U . . .
C108 C 0.6588(2) 0.58482(15) 0.97329(11) 0.0253(8) Uani 1 1 d . . . . .
Cl7 Cl 1.15360(5) 0.61168(4) 0.75066(3) 0.0362(2) Uani 1 1 d . . . . .
N7 N 0.91208(16) 0.47782(13) 0.86588(9) 0.0229(7) Uani 1 1 d . . . . .
O19 O 0.88338(13) 0.53019(10) 0.73970(7) 0.0250(6) Uani 1 1 d . . . . .
O20 O 0.81549(13) 0.52722(10) 0.80140(7) 0.0225(5) Uani 1 1 d . . . . .
O21 O 0.76553(13) 0.44100(10) 0.87111(7) 0.0224(5) Uani 1 1 d . . . . .
C109 C 0.8806(2) 0.53056(15) 0.77793(11) 0.0215(8) Uani 1 1 d . . . . .
C110 C 0.95543(19) 0.53631(15) 0.79589(11) 0.0225(8) Uani 1 1 d . . . . .
C111 C 1.0128(2) 0.56686(15) 0.76887(11) 0.0240(8) Uani 1 1 d . . . . .
H11B H 1.0037 0.5844 0.7397 0.029 Uiso 1 1 calc R U . . .
C112 C 1.0833(2) 0.57162(16) 0.78461(12) 0.0274(8) Uani 1 1 d . . . . .
C113 C 1.0989(2) 0.54576(17) 0.82672(12) 0.0314(9) Uani 1 1 d . . . . .
H11C H 1.1478 0.5493 0.8370 0.038 Uiso 1 1 calc R U . . .
C114 C 1.0424(2) 0.51461(17) 0.85365(12) 0.0290(9) Uani 1 1 d . . . . .
H11D H 1.0528 0.4963 0.8826 0.035 Uiso 1 1 calc R U . . .
C115 C 0.9710(2) 0.50994(15) 0.83875(11) 0.0240(8) Uani 1 1 d . . . . .
C116 C 0.9315(2) 0.42693(16) 0.88619(11) 0.0265(8) Uani 1 1 d . . . . .
H11E H 0.9864 0.4142 0.8860 0.032 Uiso 1 1 calc R U . . .
C117 C 0.8761(2) 0.38728(16) 0.90948(11) 0.0264(8) Uani 1 1 d . . . . .
C118 C 0.9053(2) 0.33567(17) 0.93921(12) 0.0314(9) Uani 1 1 d . . . . .
C119 C 0.9838(2) 0.32571(18) 0.95238(13) 0.0383(10) Uani 1 1 d . . . . .
H11F H 1.0197 0.3537 0.9412 0.046 Uiso 1 1 calc R U . . .
C120 C 1.0088(3) 0.2760(2) 0.98128(15) 0.0522(13) Uani 1 1 d . . . . .
H12B H 1.0618 0.2700 0.9898 0.063 Uiso 1 1 calc R U . . .
C121 C 0.9578(3) 0.2347(2) 0.99810(16) 0.0573(14) Uani 1 1 d . . . . .
H12C H 0.9759 0.2007 1.0181 0.069 Uiso 1 1 calc R U . . .
C122 C 0.8820(3) 0.2421(2) 0.98627(15) 0.0515(12) Uani 1 1 d . . . . .
H12D H 0.8477 0.2132 0.9979 0.062 Uiso 1 1 calc R U . . .
C123 C 0.8534(3) 0.29300(18) 0.95657(13) 0.0369(10) Uani 1 1 d . . . . .
C124 C 0.7749(2) 0.30158(18) 0.94410(13) 0.0369(10) Uani 1 1 d . . . . .
H12E H 0.7403 0.2728 0.9555 0.044 Uiso 1 1 calc R U . . .
C125 C 0.7478(2) 0.35046(17) 0.91593(12) 0.0319(9) Uani 1 1 d . . . . .
H12F H 0.6946 0.3551 0.9079 0.038 Uiso 1 1 calc R U . . .
C126 C 0.7973(2) 0.39466(16) 0.89830(11) 0.0248(8) Uani 1 1 d . . . . .
Cl8 Cl 0.38279(6) 0.42063(5) 0.74866(3) 0.0413(3) Uani 1 1 d . . . . .
N8 N 0.70723(17) 0.38593(13) 0.80906(9) 0.0238(7) Uani 1 1 d . . . . .
O22 O 0.66580(13) 0.47961(10) 0.68929(7) 0.0201(5) Uani 1 1 d . . . . .
O23 O 0.73579(13) 0.47788(10) 0.74361(7) 0.0221(5) Uani 1 1 d . . . . .
O24 O 0.85709(13) 0.42197(10) 0.79085(7) 0.0239(5) Uani 1 1 d . . . . .
C127 C 0.67598(19) 0.46622(15) 0.72782(11) 0.0214(8) Uani 1 1 d . . . . .
C128 C 0.6121(2) 0.43469(15) 0.75716(11) 0.0229(8) Uani 1 1 d . . . . .
C129 C 0.5358(2) 0.44304(16) 0.74307(11) 0.0263(8) Uani 1 1 d . . . . .
H12G H 0.5238 0.4708 0.7171 0.032 Uiso 1 1 calc R U . . .
C130 C 0.4777(2) 0.41087(18) 0.76694(12) 0.0327(9) Uani 1 1 d . . . . .
C131 C 0.4943(2) 0.36968(18) 0.80436(12) 0.0354(10) Uani 1 1 d . . . . .
H13B H 0.4538 0.3475 0.8204 0.043 Uiso 1 1 calc R U . . .
C132 C 0.5698(2) 0.36098(18) 0.81828(12) 0.0346(9) Uani 1 1 d . . . . .
H13C H 0.5814 0.3327 0.8440 0.041 Uiso 1 1 calc R U . . .
C133 C 0.6292(2) 0.39339(16) 0.79491(11) 0.0262(8) Uani 1 1 d . . . . .
C134 C 0.7474(2) 0.33757(16) 0.81625(11) 0.0302(9) Uani 1 1 d . . . . .
H13D H 0.7207 0.3068 0.8154 0.036 Uiso 1 1 calc R U . . .
C135 C 0.8296(2) 0.32716(17) 0.82540(12) 0.0323(9) Uani 1 1 d . . . . .
C136 C 0.8607(3) 0.2704(2) 0.84656(15) 0.0505(12) Uani 1 1 d . . . . .
C137 C 0.8128(4) 0.2257(2) 0.8624(2) 0.0752(18) Uani 1 1 d . . . . .
H13E H 0.7572 0.2322 0.8594 0.090 Uiso 1 1 calc R U . . .
C138 C 0.8451(5) 0.1727(3) 0.8821(3) 0.121(3) Uani 1 1 d . . . . .
H13F H 0.8118 0.1429 0.8917 0.145 Uiso 1 1 calc R U . . .
C139 C 0.9250(5) 0.1624(3) 0.8882(3) 0.142(4) Uani 1 1 d . . . . .
H13G H 0.9461 0.1256 0.9024 0.171 Uiso 1 1 calc R U . . .
C140 C 0.9746(4) 0.2044(3) 0.8740(3) 0.107(3) Uani 1 1 d . . . . .
H14B H 1.0296 0.1967 0.8786 0.129 Uiso 1 1 calc R U . . .
C141 C 0.9435(3) 0.2596(2) 0.85217(17) 0.0610(15) Uani 1 1 d . . . . .
C142 C 0.9932(3) 0.3034(2) 0.83664(15) 0.0519(13) Uani 1 1 d . . . . .
H14C H 1.0485 0.2958 0.8405 0.062 Uiso 1 1 calc R U . . .
C143 C 0.9641(2) 0.35600(19) 0.81636(12) 0.0361(10) Uani 1 1 d . . . . .
H14D H 0.9994 0.3845 0.8056 0.043 Uiso 1 1 calc R U . . .
C144 C 0.8812(2) 0.36930(17) 0.81088(11) 0.0290(9) Uani 1 1 d . . . . .
Cl9 Cl 1.14715(5) 0.63441(4) 0.63422(3) 0.0289(2) Uani 1 1 d . . . . .
N9 N 0.96291(15) 0.43759(12) 0.70600(8) 0.0192(6) Uani 1 1 d . . . . .
O25 O 0.88288(13) 0.57582(10) 0.60782(7) 0.0207(5) Uani 1 1 d . . . . .
O26 O 0.84062(12) 0.50489(9) 0.66190(7) 0.0176(5) Uani 1 1 d . . . . .
O27 O 0.82312(13) 0.38693(10) 0.71663(7) 0.0220(5) Uani 1 1 d . . . . .
C145 C 0.89342(19) 0.53727(14) 0.64163(11) 0.0177(7) Uani 1 1 d . . . . .
C146 C 0.97484(18) 0.53124(14) 0.65818(10) 0.0183(7) Uani 1 1 d . . . . .
C147 C 1.01980(19) 0.57723(15) 0.64137(11) 0.0212(7) Uani 1 1 d . . . . .
H14E H 0.9981 0.6098 0.6212 0.025 Uiso 1 1 calc R U . . .
C148 C 1.09566(19) 0.57532(15) 0.65411(11) 0.0230(8) Uani 1 1 d . . . . .
C149 C 1.12927(19) 0.52811(16) 0.68293(11) 0.0237(8) Uani 1 1 d . . . . .
H14F H 1.1815 0.5272 0.6912 0.028 Uiso 1 1 calc R U . . .
C150 C 1.08586(19) 0.48231(15) 0.69949(11) 0.0218(8) Uani 1 1 d . . . . .
H15A H 1.1087 0.4497 0.7192 0.026 Uiso 1 1 calc R U . . .
C151 C 1.00882(19) 0.48342(14) 0.68759(10) 0.0190(7) Uani 1 1 d . . . . .
C152 C 0.9937(2) 0.38722(15) 0.70848(11) 0.0225(8) Uani 1 1 d . . . . .
H15B H 1.0485 0.3830 0.6998 0.027 Uiso 1 1 calc R U . . .
C153 C 0.9534(2) 0.33738(15) 0.72296(11) 0.0252(8) Uani 1 1 d . . . . .
C154 C 0.9996(2) 0.28371(16) 0.73149(14) 0.0356(10) Uani 1 1 d . . . . .
C155 C 1.0825(2) 0.27681(18) 0.73259(15) 0.0440(11) Uani 1 1 d . . . . .
H15C H 1.1102 0.3088 0.7289 0.053 Uiso 1 1 calc R U . . .
C156 C 1.1252(3) 0.2257(2) 0.73883(19) 0.0618(15) Uani 1 1 d . . . . .
H15D H 1.1815 0.2230 0.7386 0.074 Uiso 1 1 calc R U . . .
C157 C 1.0859(3) 0.1773(2) 0.7456(2) 0.0758(19) Uani 1 1 d . . . . .
H15E H 1.1151 0.1418 0.7497 0.091 Uiso 1 1 calc R U . . .
C158 C 1.0048(3) 0.1823(2) 0.7463(2) 0.0734(18) Uani 1 1 d . . . . .
H15F H 0.9781 0.1495 0.7515 0.088 Uiso 1 1 calc R U . . .
C159 C 0.9597(3) 0.23423(17) 0.73954(16) 0.0466(12) Uani 1 1 d . . . . .
C160 C 0.8764(3) 0.23915(18) 0.74067(16) 0.0496(12) Uani 1 1 d . . . . .
H16B H 0.8495 0.2063 0.7469 0.060 Uiso 1 1 calc R U . . .
C161 C 0.8332(2) 0.28956(17) 0.73314(13) 0.0356(10) Uani 1 1 d . . . . .
H16C H 0.7770 0.2910 0.7336 0.043 Uiso 1 1 calc R U . . .
C162 C 0.8694(2) 0.34021(15) 0.72468(11) 0.0233(8) Uani 1 1 d . . . . .
Cl10 Cl 0.34485(5) 0.61230(4) 0.67480(3) 0.0315(2) Uani 1 1 d . . . . .
N10 N 0.63279(15) 0.50862(11) 0.60187(9) 0.0173(6) Uani 1 1 d . . . . .
O28 O 0.63147(13) 0.66575(10) 0.60745(7) 0.0201(5) Uani 1 1 d . . . . .
O29 O 0.70896(12) 0.58530(9) 0.62290(7) 0.0172(5) Uani 1 1 d . . . . .
O30 O 0.78874(12) 0.51892(9) 0.57480(7) 0.0160(5) Uani 1 1 d . . . . .
C163 C 0.64017(19) 0.61370(14) 0.61882(10) 0.0179(7) Uani 1 1 d . . . . .
C164 C 0.56693(18) 0.58285(14) 0.62929(10) 0.0185(7) Uani 1 1 d . . . . .
C165 C 0.49873(19) 0.60771(15) 0.64555(10) 0.0208(7) Uani 1 1 d . . . . .
H16D H 0.4996 0.6429 0.6506 0.025 Uiso 1 1 calc R U . . .
C166 C 0.42942(19) 0.58104(15) 0.65441(11) 0.0221(8) Uani 1 1 d . . . . .
C167 C 0.4263(2) 0.53095(16) 0.64571(11) 0.0265(8) Uani 1 1 d . . . . .
H16E H 0.3786 0.5129 0.6519 0.032 Uiso 1 1 calc R U . . .
C168 C 0.49349(19) 0.50694(16) 0.62778(11) 0.0240(8) Uani 1 1 d . . . . .
H16F H 0.4913 0.4730 0.6211 0.029 Uiso 1 1 calc R U . . .
C169 C 0.56358(18) 0.53263(14) 0.61976(10) 0.0188(7) Uani 1 1 d . . . . .
C170 C 0.62925(19) 0.49776(14) 0.56619(11) 0.0194(7) Uani 1 1 d . . . . .
H17B H 0.5783 0.4999 0.5559 0.023 Uiso 1 1 calc R U . . .
C171 C 0.69719(18) 0.48262(14) 0.54100(11) 0.0189(7) Uani 1 1 d . . . . .
C172 C 0.6855(2) 0.45894(14) 0.50693(11) 0.0212(7) Uani 1 1 d . . . . .
C173 C 0.6127(2) 0.44145(15) 0.50109(12) 0.0265(8) Uani 1 1 d . . . . .
H17C H 0.5678 0.4456 0.5199 0.032 Uiso 1 1 calc R U . . .
C174 C 0.6050(2) 0.41854(16) 0.46893(12) 0.0308(9) Uani 1 1 d . . . . .
H17D H 0.5547 0.4081 0.4654 0.037 Uiso 1 1 calc R U . . .
C175 C 0.6701(2) 0.41022(16) 0.44108(12) 0.0289(8) Uani 1 1 d . . . . .
H17E H 0.6647 0.3929 0.4196 0.035 Uiso 1 1 calc R U . . .
C176 C 0.7415(2) 0.42753(15) 0.44544(11) 0.0248(8) Uani 1 1 d . . . . .
H17F H 0.7858 0.4227 0.4265 0.030 Uiso 1 1 calc R U . . .
C177 C 0.7502(2) 0.45243(14) 0.47764(11) 0.0206(7) Uani 1 1 d . . . . .
C178 C 0.8245(2) 0.47029(14) 0.48172(11) 0.0223(8) Uani 1 1 d . . . . .
H17G H 0.8677 0.4667 0.4618 0.027 Uiso 1 1 calc R U . . .
C179 C 0.83504(19) 0.49244(14) 0.51364(11) 0.0216(7) Uani 1 1 d . . . . .
H17H H 0.8852 0.5047 0.5153 0.026 Uiso 1 1 calc R U . . .
C180 C 0.77229(19) 0.49757(14) 0.54458(10) 0.0182(7) Uani 1 1 d . . . . .
Cl11 Cl 1.15618(5) 0.71861(4) 0.52456(3) 0.0301(2) Uani 1 1 d . . . . .
N11 N 0.85493(15) 0.62771(11) 0.51378(9) 0.0173(6) Uani 1 1 d . . . . .
O31 O 0.85641(13) 0.75780(10) 0.56395(8) 0.0267(6) Uani 1 1 d . . . . .
O32 O 0.79444(12) 0.68186(9) 0.57226(7) 0.0186(5) Uani 1 1 d . . . . .
O33 O 0.69566(12) 0.63293(9) 0.53698(7) 0.0176(5) Uani 1 1 d . . . . .
C181 C 0.85496(19) 0.71067(14) 0.56014(11) 0.0201(7) Uani 1 1 d . . . . .
C182 C 0.92857(18) 0.68672(14) 0.54032(10) 0.0191(7) Uani 1 1 d . . . . .
C183 C 0.99968(19) 0.70751(14) 0.54287(11) 0.0226(8) Uani 1 1 d . . . . .
H18A H 1.0010 0.7334 0.5587 0.027 Uiso 1 1 calc R U . . .
C184 C 1.06833(19) 0.69048(15) 0.52241(11) 0.0230(8) Uani 1 1 d . . . . .
C185 C 1.06828(19) 0.65322(15) 0.49881(11) 0.0226(8) Uani 1 1 d . . . . .
H18B H 1.1160 0.6420 0.4847 0.027 Uiso 1 1 calc R U . . .
C186 C 0.99753(19) 0.63260(15) 0.49607(11) 0.0224(8) Uani 1 1 d . . . . .
H18C H 0.9967 0.6069 0.4801 0.027 Uiso 1 1 calc R U . . .
C187 C 0.92764(18) 0.64918(14) 0.51652(10) 0.0186(7) Uani 1 1 d . . . . .
C188 C 0.83027(18) 0.63302(14) 0.47684(11) 0.0181(7) Uani 1 1 d . . . . .
H18D H 0.8659 0.6453 0.4525 0.022 Uiso 1 1 calc R U . . .
C189 C 0.75186(19) 0.62159(14) 0.46984(10) 0.0179(7) Uani 1 1 d . . . . .
C190 C 0.73722(19) 0.61448(14) 0.42928(11) 0.0203(7) Uani 1 1 d . . . . .
C191 C 0.7972(2) 0.61175(16) 0.39737(11) 0.0258(8) Uani 1 1 d . . . . .
H19A H 0.8507 0.6144 0.4022 0.031 Uiso 1 1 calc R U . . .
C192 C 0.7804(2) 0.60539(18) 0.35925(13) 0.0343(9) Uani 1 1 d . . . . .
H19B H 0.8224 0.6034 0.3383 0.041 Uiso 1 1 calc R U . . .
C193 C 0.7024(2) 0.60178(17) 0.35060(12) 0.0333(9) Uani 1 1 d . . . . .
H19C H 0.6916 0.5975 0.3240 0.040 Uiso 1 1 calc R U . . .
C194 C 0.6425(2) 0.60445(16) 0.38067(12) 0.0285(8) Uani 1 1 d . . . . .
H19D H 0.5893 0.6026 0.3748 0.034 Uiso 1 1 calc R U . . .
C195 C 0.6584(2) 0.60999(14) 0.42053(11) 0.0215(7) Uani 1 1 d . . . . .
C196 C 0.59569(19) 0.61291(14) 0.45183(11) 0.0212(7) Uani 1 1 d . . . . .
H19E H 0.5428 0.6103 0.4461 0.025 Uiso 1 1 calc R U . . .
C197 C 0.61005(18) 0.61941(14) 0.48968(11) 0.0187(7) Uani 1 1 d . . . . .
H19F H 0.5669 0.6208 0.5101 0.022 Uiso 1 1 calc R U . . .
C198 C 0.68825(18) 0.62425(14) 0.49976(11) 0.0185(7) Uani 1 1 d . . . . .
Cl12 Cl 0.32011(5) 0.77392(4) 0.64867(3) 0.0385(2) Uani 1 1 d . . . . .
N12 N 0.58216(16) 0.74060(11) 0.52427(9) 0.0192(6) Uani 1 1 d . . . . .
O34 O 0.60198(13) 0.83466(10) 0.60802(7) 0.0214(5) Uani 1 1 d . . . . .
O35 O 0.67391(12) 0.78374(9) 0.56939(7) 0.0191(5) Uani 1 1 d . . . . .
O36 O 0.73771(13) 0.74758(9) 0.49239(7) 0.0206(5) Uani 1 1 d . . . . .
C199 C 0.60828(19) 0.79993(14) 0.58700(10) 0.0191(7) Uani 1 1 d . . . . .
C200 C 0.53148(18) 0.77641(13) 0.58390(10) 0.0174(7) Uani 1 1 d . . . . .
C201 C 0.46896(19) 0.78462(14) 0.61226(11) 0.0224(8) Uani 1 1 d . . . . .
H20A H 0.4753 0.8049 0.6317 0.027 Uiso 1 1 calc R U . . .
C202 C 0.3972(2) 0.76337(15) 0.61245(12) 0.0265(8) Uani 1 1 d . . . . .
C203 C 0.3862(2) 0.73333(15) 0.58482(12) 0.0278(9) Uani 1 1 d . . . . .
H20B H 0.3374 0.7178 0.5859 0.033 Uiso 1 1 calc R U . . .
C204 C 0.44739(19) 0.72620(14) 0.55575(11) 0.0228(8) Uani 1 1 d . . . . .
H20C H 0.4403 0.7060 0.5363 0.027 Uiso 1 1 calc R U . . .
C205 C 0.51977(18) 0.74821(14) 0.55429(11) 0.0198(7) Uani 1 1 d . . . . .
C206 C 0.5691(2) 0.75350(14) 0.48420(11) 0.0228(8) Uani 1 1 d . . . . .
H20D H 0.5157 0.7642 0.4769 0.027 Uiso 1 1 calc R U . . .
C207 C 0.62797(19) 0.75317(14) 0.44972(11) 0.0203(7) Uani 1 1 d . . . . .
C208 C 0.6032(2) 0.75723(14) 0.40811(12) 0.0248(8) Uani 1 1 d . . . . .
C209 C 0.5245(2) 0.75241(16) 0.40053(12) 0.0283(8) Uani 1 1 d . . . . .
H20E H 0.4850 0.7471 0.4235 0.034 Uiso 1 1 calc R U . . .
C210 C 0.5037(2) 0.75515(16) 0.36055(13) 0.0364(10) Uani 1 1 d . . . . .
H21B H 0.4500 0.7520 0.3565 0.044 Uiso 1 1 calc R U . . .
C211 C 0.5590(3) 0.7623(2) 0.32630(14) 0.0445(11) Uani 1 1 d . . . . .
H21C H 0.5439 0.7641 0.2988 0.053 Uiso 1 1 calc R U . . .
C212 C 0.6361(3) 0.7669(2) 0.33265(14) 0.0448(11) Uani 1 1 d . . . . .
H21D H 0.6746 0.7719 0.3092 0.054 Uiso 1 1 calc R U . . .
C213 C 0.6600(2) 0.76422(16) 0.37324(12) 0.0305(9) Uani 1 1 d . . . . .
C214 C 0.7397(2) 0.76868(17) 0.37956(12) 0.0342(9) Uani 1 1 d . . . . .
H21E H 0.7776 0.7750 0.3558 0.041 Uiso 1 1 calc R U . . .
C215 C 0.7635(2) 0.76416(16) 0.41854(12) 0.0291(9) Uani 1 1 d . . . . .
H21F H 0.8175 0.7680 0.4215 0.035 Uiso 1 1 calc R U . . .
C216 C 0.70861(19) 0.75365(14) 0.45581(11) 0.0213(7) Uani 1 1 d . . . . .
O1W O 0.78178(15) 0.84116(10) 0.49763(8) 0.0320(6) Uani 1 1 d . . . . .
H1WA H 0.7602 0.8149 0.4929 0.038 Uiso 1 1 d R U . . .
H1WB H 0.8169 0.8526 0.4776 0.038 Uiso 1 1 d R U . . .
O2W O 0.75535(13) 0.41609(10) 0.64364(7) 0.0237(5) Uani 1 1 d . . . . .
H2WA H 0.7788 0.4039 0.6668 0.028 Uiso 1 1 d R U . . .
H2WB H 0.7740 0.4032 0.6232 0.028 Uiso 1 1 d R U . . .
O3W O 0.78470(14) 0.50027(11) 0.93078(7) 0.0265(6) Uani 1 1 d . . . . .
H3WA H 0.7580 0.5278 0.9371 0.032 Uiso 1 1 d R U . . .
H3WB H 0.8210 0.4925 0.9483 0.032 Uiso 1 1 d R U . . .
O4W O 0.61321(16) 0.92310(11) 0.78898(9) 0.0353(6) Uani 1 1 d . . . . .
H4WA H 0.6242 0.9373 0.7624 0.042 Uiso 1 1 d R U . . .
H4WB H 0.6433 0.9281 0.8064 0.042 Uiso 1 1 d R U . . .
Cl13 Cl 0.57082(10) 0.21406(6) 0.80483(5) 0.0770(4) Uani 1 1 d D U . . .
O4S O 0.5712(9) 0.1526(3) 0.8228(4) 0.0769(8) Uani 0.347(7) 1 d D U P A 5
O5S O 0.6490(5) 0.2317(5) 0.8008(4) 0.0766(8) Uani 0.347(7) 1 d D U P A 5
O6S O 0.5286(7) 0.2325(5) 0.7655(3) 0.0767(8) Uani 0.347(7) 1 d D U P A 5
O7S O 0.5189(8) 0.2333(4) 0.8377(3) 0.0776(7) Uani 0.347(7) 1 d D U P A 5
O4SA O 0.5953(15) 0.1656(7) 0.8403(6) 0.0778(8) Uani 0.131(4) 1 d D U P A 6
O5SA O 0.6267(13) 0.2567(8) 0.7970(8) 0.0770(7) Uani 0.131(4) 1 d D U P A 6
O6SA O 0.5720(16) 0.1971(10) 0.7654(5) 0.0769(6) Uani 0.131(4) 1 d D U P A 6
O7SA O 0.4893(11) 0.2356(9) 0.8147(8) 0.0771(7) Uani 0.131(4) 1 d D U P A 6
O4SB O 0.5800(6) 0.1543(2) 0.8101(3) 0.0776(7) Uani 0.520(6) 1 d D U P A 7
O5SB O 0.6457(4) 0.2376(3) 0.7816(3) 0.0762(8) Uani 0.520(6) 1 d D U P A 7
O6SB O 0.5056(4) 0.2429(3) 0.7799(3) 0.0771(7) Uani 0.520(6) 1 d D U P A 7
O7SB O 0.5726(6) 0.2242(3) 0.84634(19) 0.0777(6) Uani 0.520(6) 1 d D U P A 7
N1S N 0.7174(4) 0.6792(2) 0.7173(2) 0.0318(6) Uani 0.483(3) 1 d D U P B 1
H1S H 0.7594 0.6658 0.6983 0.038 Uiso 0.483(3) 1 calc R U P B 1
C1S C 0.7581(4) 0.7086(3) 0.7430(2) 0.0320(6) Uani 0.483(3) 1 d D U P B 1
H1SA H 0.7587 0.7485 0.7264 0.038 Uiso 0.483(3) 1 calc R U P B 1
H1SB H 0.7248 0.7071 0.7697 0.038 Uiso 0.483(3) 1 calc R U P B 1
C2S C 0.8378(5) 0.6875(4) 0.7543(3) 0.0321(8) Uani 0.483(3) 1 d D U P B 1
H2SA H 0.8571 0.7097 0.7705 0.048 Uiso 0.483(3) 1 calc R U P B 1
H2SB H 0.8383 0.6483 0.7717 0.048 Uiso 0.483(3) 1 calc R U P B 1
H2SC H 0.8724 0.6899 0.7282 0.048 Uiso 0.483(3) 1 calc R U P B 1
C3S C 0.6788(5) 0.6279(3) 0.7459(2) 0.0315(6) Uani 0.483(3) 1 d D U P B 1
H3SA H 0.7213 0.6010 0.7610 0.038 Uiso 0.483(3) 1 calc R U P B 1
H3SB H 0.6431 0.6397 0.7679 0.038 Uiso 0.483(3) 1 calc R U P B 1
C4S C 0.6339(5) 0.5987(3) 0.7258(2) 0.0290(8) Uani 0.483(3) 1 d D U P B 1
H4SA H 0.6123 0.5668 0.7474 0.044 Uiso 0.483(3) 1 calc R U P B 1
H4SB H 0.5901 0.6242 0.7116 0.044 Uiso 0.483(3) 1 calc R U P B 1
H4SC H 0.6686 0.5853 0.7046 0.044 Uiso 0.483(3) 1 calc R U P B 1
C5S C 0.6571(4) 0.7191(3) 0.6888(2) 0.0319(7) Uani 0.483(3) 1 d D U P B 1
H5SA H 0.6832 0.7525 0.6716 0.038 Uiso 0.483(3) 1 calc R U P B 1
H5SB H 0.6403 0.7005 0.6689 0.038 Uiso 0.483(3) 1 calc R U P B 1
C6S C 0.5876(4) 0.7367(4) 0.7121(3) 0.0321(9) Uani 0.483(3) 1 d D U P B 1
H6SA H 0.5516 0.7621 0.6919 0.048 Uiso 0.483(3) 1 calc R U P B 1
H6SB H 0.5606 0.7039 0.7287 0.048 Uiso 0.483(3) 1 calc R U P B 1
H6SC H 0.6036 0.7560 0.7314 0.048 Uiso 0.483(3) 1 calc R U P B 1
N1SA N 0.7562(5) 0.6430(5) 0.7220(2) 0.0315(6) Uani 0.280(3) 1 d D U P C 2
H1S1 H 0.7951 0.6091 0.7287 0.038 Uiso 0.280(3) 1 calc R U P C 2
C1SA C 0.7633(7) 0.6713(6) 0.7544(4) 0.0318(6) Uani 0.280(3) 1 d D U P C 2
H1SC H 0.7369 0.6501 0.7816 0.038 Uiso 0.280(3) 1 calc R U P C 2
H1SD H 0.7344 0.7089 0.7456 0.038 Uiso 0.280(3) 1 calc R U P C 2
C2SA C 0.8456(9) 0.6774(7) 0.7621(5) 0.0318(8) Uani 0.280(3) 1 d D U P C 2
H2SD H 0.8447 0.6966 0.7841 0.048 Uiso 0.280(3) 1 calc R U P C 2
H2SE H 0.8746 0.6403 0.7718 0.048 Uiso 0.280(3) 1 calc R U P C 2
H2SF H 0.8721 0.6993 0.7356 0.048 Uiso 0.280(3) 1 calc R U P C 2
C3SA C 0.7775(7) 0.6750(5) 0.6773(3) 0.0313(7) Uani 0.280(3) 1 d D U P C 2
H3SC H 0.7484 0.6622 0.6578 0.038 Uiso 0.280(3) 1 calc R U P C 2
H3SD H 0.7605 0.7152 0.6733 0.038 Uiso 0.280(3) 1 calc R U P C 2
C4SA C 0.8623(7) 0.6685(6) 0.6661(4) 0.0298(10) Uani 0.280(3) 1 d D U P C 2
H4SD H 0.8735 0.6903 0.6364 0.045 Uiso 0.280(3) 1 calc R U P C 2
H4SE H 0.8913 0.6818 0.6849 0.045 Uiso 0.280(3) 1 calc R U P C 2
H4SF H 0.8792 0.6289 0.6694 0.045 Uiso 0.280(3) 1 calc R U P C 2
C5SA C 0.6771(7) 0.6219(5) 0.7246(4) 0.0315(6) Uani 0.280(3) 1 d D U P C 2
H5SC H 0.6787 0.5989 0.7048 0.038 Uiso 0.280(3) 1 calc R U P C 2
H5SD H 0.6658 0.5975 0.7539 0.038 Uiso 0.280(3) 1 calc R U P C 2
C6SA C 0.6117(7) 0.6671(5) 0.7140(4) 0.0317(8) Uani 0.280(3) 1 d D U P C 2
H6SD H 0.5613 0.6506 0.7163 0.048 Uiso 0.280(3) 1 calc R U P C 2
H6SE H 0.6088 0.6896 0.7340 0.048 Uiso 0.280(3) 1 calc R U P C 2
H6SF H 0.6217 0.6909 0.6848 0.048 Uiso 0.280(3) 1 calc R U P C 2
N1SB N 0.7171(6) 0.6682(4) 0.7362(4) 0.0317(6) Uani 0.237(3) 1 d D U P D 3
H1S2 H 0.6775 0.6563 0.7610 0.038 Uiso 0.237(3) 1 calc R U P D 3
C1SB C 0.7971(8) 0.6747(7) 0.7497(4) 0.0318(6) Uani 0.237(3) 1 d D U P D 3
H1SE H 0.8088 0.6446 0.7762 0.038 Uiso 0.237(3) 1 calc R U P D 3
H1SF H 0.7948 0.7109 0.7561 0.038 Uiso 0.237(3) 1 calc R U P D 3
C2SB C 0.8732(8) 0.6720(7) 0.7114(4) 0.0321(9) Uani 0.237(3) 1 d D U P D 3
H2SG H 0.9235 0.6764 0.7218 0.048 Uiso 0.237(3) 1 calc R U P D 3
H2SH H 0.8767 0.6359 0.7053 0.048 Uiso 0.237(3) 1 calc R U P D 3
H2SI H 0.8627 0.7023 0.6852 0.048 Uiso 0.237(3) 1 calc R U P D 3
C3SB C 0.7318(8) 0.6272(6) 0.7100(4) 0.0316(6) Uani 0.237(3) 1 d D U P D 3
H3SG H 0.6861 0.6322 0.6923 0.038 Uiso 0.237(3) 1 calc R U P D 3
H3SH H 0.7332 0.5888 0.7299 0.038 Uiso 0.237(3) 1 calc R U P D 3
C4SC C 0.8204(8) 0.6325(6) 0.6759(4) 0.0285(9) Uani 0.237(3) 1 d D U P D 3
H4SJ H 0.8241 0.6042 0.6605 0.043 Uiso 0.237(3) 1 calc R U P D 3
H4SK H 0.8193 0.6698 0.6553 0.043 Uiso 0.237(3) 1 calc R U P D 3
H4SL H 0.8665 0.6263 0.6930 0.043 Uiso 0.237(3) 1 calc R U P D 3
C5SB C 0.6923(8) 0.7242(6) 0.7059(5) 0.0320(7) Uani 0.237(3) 1 d D U P D 3
H5SE H 0.7247 0.7286 0.6786 0.038 Uiso 0.237(3) 1 calc R U P D 3
H5SF H 0.7041 0.7539 0.7180 0.038 Uiso 0.237(3) 1 calc R U P D 3
C6SB C 0.5932(9) 0.7340(8) 0.6956(6) 0.0322(9) Uani 0.237(3) 1 d D U P D 3
H6SG H 0.5818 0.7712 0.6757 0.048 Uiso 0.237(3) 1 calc R U P D 3
H6SH H 0.5811 0.7055 0.6828 0.048 Uiso 0.237(3) 1 calc R U P D 3
H6SI H 0.5605 0.7308 0.7223 0.048 Uiso 0.237(3) 1 calc R U P D 3

loop_
_atom_site_aniso_label
_atom_site_aniso_U_11
_atom_site_aniso_U_22
_atom_site_aniso_U_33
_atom_site_aniso_U_23
_atom_site_aniso_U_13
_atom_site_aniso_U_12
Ni1 0.0140(2) 0.0185(2) 0.0297(3) -0.00853(19) 0.00147(17) -0.00162(17)
Ni2 0.0126(2) 0.0188(2) 0.0249(2) -0.00579(19) -0.00122(16) -0.00032(16)
Ni3 0.0133(2) 0.0227(2) 0.0263(2) -0.00510(19) -0.00372(17) -0.00168(17)
Ni4 0.0188(2) 0.0263(3) 0.0258(3) -0.0037(2) -0.00324(18) 0.00015(18)
Ni5 0.0208(2) 0.0278(3) 0.0238(2) -0.0035(2) -0.00519(18) 0.00049(19)
Ni6 0.0159(2) 0.0291(3) 0.0193(2) -0.00432(19) -0.00040(17) -0.00004(18)
Ni7 0.0146(2) 0.0319(3) 0.0160(2) -0.00771(19) -0.00215(16) 0.00083(18)
Ni8 0.0152(2) 0.0318(3) 0.0161(2) -0.00822(19) -0.00075(16) -0.00053(18)
Ni9 0.0128(2) 0.0268(2) 0.0163(2) -0.00738(19) -0.00126(16) 0.00042(17)
Ni10 0.0125(2) 0.0202(2) 0.0167(2) -0.00447(18) -0.00182(16) -0.00108(16)
Ni11 0.0114(2) 0.0186(2) 0.0180(2) -0.00533(18) -0.00158(16) -0.00120(16)
Ni12 0.0117(2) 0.0191(2) 0.0211(2) -0.00531(18) -0.00112(16) -0.00081(16)
Cl1 0.0150(4) 0.0439(6) 0.0607(7) -0.0111(5) -0.0079(4) 0.0027(4)
N1 0.0179(15) 0.0232(17) 0.0313(17) -0.0117(14) 0.0020(12) -0.0025(12)
O1 0.0147(12) 0.0277(14) 0.0281(15) -0.0048(11) -0.0024(10) 0.0042(10)
O2 0.0120(11) 0.0162(12) 0.0322(14) -0.0021(10) 0.0007(10) -0.0030(9)
O3 0.0192(12) 0.0185(13) 0.0246(13) -0.0037(10) 0.0004(9) -0.0008(9)
C1 0.0207(18) 0.0160(18) 0.028(2) -0.0056(15) -0.0037(14) 0.0015(14)
C2 0.0185(17) 0.0138(17) 0.035(2) -0.0082(15) 0.0025(14) -0.0070(13)
C3 0.0201(18) 0.024(2) 0.039(2) -0.0096(17) -0.0020(15) -0.0047(15)
C4 0.0164(18) 0.024(2) 0.047(3) -0.0131(18) -0.0018(16) 0.0011(15)
C5 0.0148(18) 0.029(2) 0.054(3) -0.0172(19) 0.0012(16) -0.0040(15)
C6 0.0227(19) 0.027(2) 0.035(2) -0.0109(17) 0.0054(15) -0.0091(15)
C7 0.0139(17) 0.0203(19) 0.041(2) -0.0151(17) -0.0030(15) -0.0026(14)
C8 0.0223(19) 0.027(2) 0.034(2) -0.0155(18) 0.0052(15) -0.0092(15)
C9 0.0246(19) 0.023(2) 0.032(2) -0.0126(16) -0.0017(15) -0.0029(15)
C10 0.030(2) 0.025(2) 0.029(2) -0.0099(16) -0.0017(15) -0.0110(16)
C11 0.027(2) 0.031(2) 0.038(2) -0.0096(18) -0.0002(16) -0.0131(16)
C12 0.035(2) 0.052(3) 0.034(2) -0.010(2) 0.0052(18) -0.019(2)
C13 0.047(3) 0.045(3) 0.038(2) -0.008(2) -0.003(2) -0.027(2)
C14 0.043(2) 0.031(2) 0.032(2) -0.0081(18) -0.0079(18) -0.0124(18)
C15 0.032(2) 0.024(2) 0.030(2) -0.0109(17) -0.0002(16) -0.0097(16)
C16 0.036(2) 0.0196(19) 0.028(2) -0.0077(16) -0.0082(16) 0.0037(16)
C17 0.0243(19) 0.026(2) 0.029(2) -0.0110(17) 0.0007(15) -0.0019(15)
C18 0.0269(19) 0.0176(18) 0.026(2) -0.0076(15) -0.0033(15) -0.0034(14)
Cl2 0.0130(4) 0.0560(7) 0.0355(5) -0.0065(5) 0.0016(4) -0.0033(4)
N2 0.0117(13) 0.0206(16) 0.0227(15) -0.0058(12) -0.0027(11) -0.0005(11)
O4 0.0176(12) 0.0273(14) 0.0229(14) -0.0002(11) -0.0007(10) -0.0006(10)
O5 0.0147(12) 0.0200(13) 0.0248(13) -0.0028(10) -0.0010(9) -0.0031(9)
O6 0.0141(11) 0.0193(13) 0.0287(13) -0.0052(11) -0.0036(9) -0.0020(9)
C19 0.0173(17) 0.0210(19) 0.025(2) -0.0049(15) -0.0004(14) -0.0055(14)
C20 0.0164(17) 0.0219(19) 0.027(2) -0.0088(16) 0.0008(14) -0.0002(14)
C21 0.0202(18) 0.028(2) 0.025(2) -0.0050(16) 0.0025(14) -0.0011(15)
C22 0.0131(17) 0.034(2) 0.031(2) -0.0125(17) 0.0020(14) -0.0019(15)
C23 0.0170(18) 0.030(2) 0.032(2) -0.0081(17) -0.0063(15) 0.0038(15)
C24 0.0163(17) 0.0209(19) 0.027(2) -0.0026(15) -0.0039(14) -0.0007(14)
C25 0.0125(16) 0.0240(19) 0.0256(19) -0.0113(15) 0.0005(13) 0.0012(13)
C26 0.0178(17) 0.0213(19) 0.0231(19) -0.0083(15) -0.0019(13) -0.0011(14)
C27 0.0183(17) 0.0157(18) 0.028(2) -0.0061(15) -0.0020(14) -0.0017(13)
C28 0.0182(18) 0.0180(18) 0.034(2) -0.0073(16) 0.0040(14) -0.0025(14)
C29 0.0194(18) 0.023(2) 0.043(2) -0.0032(17) -0.0015(16) -0.0051(15)
C30 0.028(2) 0.027(2) 0.056(3) 0.003(2) -0.0070(19) -0.0023(17)
C31 0.033(2) 0.032(2) 0.063(3) 0.014(2) -0.005(2) -0.0104(19)
C32 0.028(2) 0.027(2) 0.062(3) 0.005(2) -0.0026(19) -0.0099(17)
C33 0.0229(19) 0.0170(19) 0.044(2) -0.0064(17) -0.0009(16) -0.0022(14)
C34 0.0133(17) 0.032(2) 0.040(2) -0.0091(18) 0.0011(15) -0.0054(15)
C35 0.0149(17) 0.031(2) 0.030(2) -0.0102(17) -0.0031(14) -0.0043(15)
C36 0.0191(17) 0.025(2) 0.0257(19) -0.0125(16) 0.0004(14) -0.0014(14)
Cl3 0.0213(5) 0.0754(9) 0.0598(8) -0.0016(6) -0.0123(5) 0.0102(5)
N3 0.0175(15) 0.0261(18) 0.0290(17) -0.0040(14) -0.0043(12) -0.0067(12)
O7 0.0209(13) 0.0306(15) 0.0266(14) -0.0020(12) -0.0061(10) -0.0026(10)
O8 0.0147(12) 0.0320(14) 0.0265(14) -0.0066(11) -0.0041(10) -0.0022(10)
O9 0.0179(12) 0.0232(14) 0.0330(14) -0.0074(11) -0.0019(10) -0.0027(10)
C37 0.0209(18) 0.030(2) 0.028(2) -0.0136(18) -0.0048(15) -0.0020(15)
C38 0.0182(18) 0.032(2) 0.033(2) -0.0112(17) -0.0072(15) -0.0043(15)
C39 0.027(2) 0.041(2) 0.031(2) -0.0039(18) -0.0060(16) -0.0008(17)
C40 0.0171(19) 0.056(3) 0.043(3) -0.010(2) -0.0112(17) 0.0029(18)
C41 0.017(2) 0.056(3) 0.052(3) -0.009(2) -0.0033(18) -0.0087(18)
C42 0.021(2) 0.051(3) 0.039(2) -0.003(2) -0.0044(17) -0.0108(18)
C43 0.0185(18) 0.035(2) 0.033(2) -0.0112(18) -0.0047(15) -0.0028(16)
C44 0.0226(19) 0.038(2) 0.031(2) -0.0044(18) -0.0019(15) -0.0128(17)
C45 0.030(2) 0.028(2) 0.030(2) -0.0051(17) -0.0073(16) -0.0055(16)
C46 0.038(2) 0.031(2) 0.044(3) -0.0033(19) -0.0115(19) -0.0114(18)
C47 0.044(3) 0.032(3) 0.087(4) -0.002(2) -0.028(3) -0.007(2)
C48 0.058(4) 0.042(3) 0.176(7) 0.020(4) -0.052(4) -0.028(3)
C49 0.088(5) 0.029(3) 0.167(7) 0.010(4) -0.057(5) -0.023(3)
C50 0.061(3) 0.030(3) 0.097(4) -0.005(3) -0.031(3) -0.005(2)
C51 0.048(3) 0.029(2) 0.055(3) -0.012(2) -0.014(2) -0.0103(19)
C52 0.038(2) 0.029(2) 0.055(3) -0.012(2) -0.009(2) 0.0030(18)
C53 0.032(2) 0.030(2) 0.046(3) -0.0157(19) -0.0015(18) -0.0044(17)
C54 0.029(2) 0.025(2) 0.028(2) -0.0102(17) -0.0040(15) -0.0028(16)
Cl4 0.0271(5) 0.0548(7) 0.0601(7) -0.0048(6) -0.0202(5) -0.0092(5)
N4 0.0234(17) 0.037(2) 0.0294(19) -0.0020(15) 0.0005(13) 0.0007(14)
O10 0.0281(14) 0.0270(16) 0.0454(17) 0.0023(13) -0.0188(12) -0.0040(11)
O11 0.0210(13) 0.0251(14) 0.0317(14) -0.0004(11) -0.0102(10) -0.0008(10)
O12 0.0286(14) 0.0296(15) 0.0258(14) -0.0084(12) -0.0061(11) 0.0016(11)
C55 0.027(2) 0.029(2) 0.026(2) -0.0006(17) -0.0082(15) -0.0050(16)
C56 0.0220(19) 0.030(2) 0.028(2) 0.0066(17) -0.0040(15) -0.0026(16)
C57 0.029(2) 0.036(2) 0.033(2) -0.0001(18) -0.0097(16) -0.0026(17)
C58 0.022(2) 0.049(3) 0.037(2) 0.001(2) -0.0075(16) -0.0098(18)
C59 0.0169(19) 0.050(3) 0.044(3) 0.001(2) 0.0018(17) -0.0027(18)
C60 0.025(2) 0.045(3) 0.033(2) -0.0044(19) 0.0033(16) -0.0003(18)
C61 0.0181(18) 0.040(2) 0.029(2) -0.0007(18) 0.0001(15) -0.0024(16)
C62 0.031(2) 0.035(2) 0.041(3) -0.005(2) 0.0071(18) 0.0021(18)
C63 0.039(2) 0.030(2) 0.032(2) -0.0066(18) 0.0023(17) 0.0002(18)
C64 0.048(3) 0.050(3) 0.046(3) -0.018(2) 0.008(2) -0.006(2)
C65 0.055(3) 0.088(4) 0.086(4) -0.052(4) 0.023(3) -0.011(3)
C66 0.059(4) 0.116(6) 0.134(6) -0.087(5) 0.029(4) -0.014(4)
C67 0.089(5) 0.115(6) 0.099(5) -0.081(5) 0.039(4) -0.019(4)
C68 0.089(5) 0.075(4) 0.068(4) -0.045(3) 0.016(3) -0.010(3)
C69 0.072(4) 0.047(3) 0.050(3) -0.023(2) 0.003(3) -0.004(3)
C70 0.062(3) 0.043(3) 0.046(3) -0.016(2) -0.012(2) 0.000(2)
C71 0.049(3) 0.033(2) 0.038(3) -0.009(2) -0.005(2) -0.0004(19)
C72 0.039(2) 0.028(2) 0.025(2) -0.0019(17) -0.0023(17) 0.0009(17)
Cl5 0.0270(6) 0.0561(8) 0.1017(10) -0.0129(7) -0.0332(6) -0.0002(5)
N5 0.0364(19) 0.0317(19) 0.0259(18) -0.0101(15) -0.0121(14) 0.0041(14)
O13 0.0162(12) 0.0314(15) 0.0248(13) -0.0087(11) -0.0038(10) 0.0014(10)
O14 0.0174(12) 0.0291(14) 0.0219(13) -0.0042(11) -0.0024(9) 0.0017(10)
O15 0.0261(14) 0.0336(16) 0.0325(16) -0.0063(12) 0.0032(11) 0.0013(11)
C73 0.0206(18) 0.031(2) 0.0180(18) -0.0039(16) -0.0007(14) -0.0004(15)
C74 0.0245(19) 0.031(2) 0.027(2) -0.0051(17) -0.0123(15) -0.0006(16)
C75 0.029(2) 0.035(2) 0.037(2) -0.0032(19) -0.0130(17) -0.0021(17)
C76 0.025(2) 0.039(3) 0.066(3) -0.004(2) -0.024(2) -0.0030(18)
C77 0.047(3) 0.039(3) 0.081(4) -0.017(3) -0.044(3) 0.000(2)
C78 0.055(3) 0.040(3) 0.050(3) -0.017(2) -0.031(2) 0.004(2)
C79 0.038(2) 0.034(2) 0.029(2) -0.0055(18) -0.0189(17) 0.0043(18)
C80 0.066(3) 0.031(2) 0.030(2) -0.0090(19) -0.015(2) 0.005(2)
C81 0.066(3) 0.027(2) 0.028(2) -0.0010(18) 0.010(2) 0.005(2)
C82 0.114(5) 0.027(3) 0.042(3) -0.008(2) 0.013(3) 0.007(3)
C83 0.135(6) 0.059(4) 0.035(3) -0.016(3) -0.003(3) 0.003(4)
C84 0.216(10) 0.078(5) 0.042(4) -0.026(4) -0.002(5) 0.014(6)
C85 0.256(13) 0.068(5) 0.056(5) -0.020(4) 0.056(7) 0.000(6)
C86 0.190(9) 0.049(4) 0.071(5) -0.019(4) 0.073(6) -0.012(4)
C87 0.124(6) 0.035(3) 0.054(4) -0.012(3) 0.044(4) 0.000(3)
C88 0.094(5) 0.032(3) 0.077(4) -0.011(3) 0.061(4) -0.002(3)
C89 0.050(3) 0.031(2) 0.062(3) -0.012(2) 0.025(2) -0.001(2)
C90 0.050(3) 0.030(2) 0.036(3) -0.0008(19) 0.016(2) 0.0033(19)
Cl6 0.0249(5) 0.0708(8) 0.0466(6) -0.0269(6) -0.0138(4) -0.0005(5)
N6 0.0170(15) 0.0299(17) 0.0220(16) -0.0079(13) 0.0004(12) 0.0029(12)
O16 0.0150(12) 0.0411(16) 0.0171(12) -0.0123(12) 0.0007(9) 0.0010(10)
O17 0.0150(12) 0.0310(14) 0.0176(12) -0.0073(11) -0.0008(9) -0.0024(10)
O18 0.0209(13) 0.0359(15) 0.0182(13) -0.0064(11) 0.0013(10) -0.0008(11)
C91 0.0186(17) 0.034(2) 0.0094(17) -0.0024(15) 0.0015(13) 0.0013(15)
C92 0.0179(17) 0.029(2) 0.0182(18) -0.0024(15) -0.0010(13) -0.0004(14)
C93 0.0179(18) 0.039(2) 0.024(2) -0.0115(17) -0.0029(14) 0.0011(15)
C94 0.0171(18) 0.044(2) 0.031(2) -0.0108(19) -0.0108(15) -0.0001(16)
C95 0.0146(18) 0.039(2) 0.035(2) -0.0082(18) -0.0029(15) 0.0013(16)
C96 0.0187(18) 0.034(2) 0.026(2) -0.0084(17) 0.0007(14) 0.0025(15)
C97 0.0187(18) 0.029(2) 0.0218(19) -0.0045(16) -0.0009(14) -0.0029(15)
C98 0.0177(17) 0.030(2) 0.025(2) -0.0091(16) 0.0042(14) 0.0005(15)
C99 0.0219(18) 0.026(2) 0.0236(19) -0.0072(16) -0.0020(14) 0.0009(15)
C100 0.0266(19) 0.0221(19) 0.0217(19) -0.0033(15) 0.0007(14) -0.0009(15)
C101 0.026(2) 0.033(2) 0.026(2) -0.0098(17) 0.0011(15) -0.0017(16)
C102 0.029(2) 0.038(2) 0.030(2) -0.0075(18) 0.0088(16) -0.0068(17)
C103 0.047(3) 0.034(2) 0.022(2) -0.0037(18) 0.0132(17) -0.0077(19)
C104 0.043(2) 0.042(3) 0.019(2) -0.0072(18) 0.0021(17) -0.0071(19)
C105 0.033(2) 0.030(2) 0.023(2) -0.0034(17) -0.0017(16) -0.0028(16)
C106 0.033(2) 0.048(3) 0.024(2) -0.0071(19) -0.0072(16) -0.0033(19)
C107 0.024(2) 0.048(3) 0.023(2) -0.0076(18) -0.0031(15) -0.0063(17)
C108 0.0232(19) 0.026(2) 0.0223(19) -0.0029(16) 0.0020(14) 0.0016(15)
Cl7 0.0225(5) 0.0493(6) 0.0381(6) -0.0108(5) -0.0012(4) -0.0141(4)
N7 0.0186(15) 0.0356(19) 0.0163(15) -0.0097(14) -0.0036(11) -0.0022(13)
O19 0.0188(12) 0.0367(15) 0.0220(14) -0.0115(11) -0.0003(10) -0.0065(10)
O20 0.0154(12) 0.0333(14) 0.0193(13) -0.0091(11) -0.0018(9) -0.0001(10)
O21 0.0191(12) 0.0287(14) 0.0192(13) -0.0066(11) -0.0007(9) -0.0022(10)
C109 0.0201(18) 0.027(2) 0.0170(19) -0.0078(15) 0.0024(13) -0.0014(14)
C110 0.0157(17) 0.032(2) 0.0229(19) -0.0145(16) -0.0023(13) 0.0041(14)
C111 0.0215(18) 0.030(2) 0.0224(19) -0.0109(16) -0.0021(14) -0.0025(15)
C112 0.0173(18) 0.034(2) 0.034(2) -0.0141(18) 0.0020(15) -0.0046(15)
C113 0.0164(18) 0.047(3) 0.035(2) -0.0172(19) -0.0055(15) -0.0007(16)
C114 0.0194(18) 0.044(2) 0.025(2) -0.0118(18) -0.0073(15) 0.0026(16)
C115 0.0178(17) 0.033(2) 0.025(2) -0.0161(17) -0.0006(14) 0.0010(15)
C116 0.0187(18) 0.039(2) 0.0215(19) -0.0091(17) -0.0061(14) 0.0026(16)
C117 0.0262(19) 0.037(2) 0.0161(18) -0.0094(16) -0.0032(14) 0.0015(16)
C118 0.036(2) 0.034(2) 0.025(2) -0.0102(17) -0.0091(16) 0.0041(17)
C119 0.040(2) 0.038(2) 0.036(2) -0.0094(19) -0.0149(18) 0.0074(19)
C120 0.052(3) 0.049(3) 0.053(3) -0.007(2) -0.031(2) 0.011(2)
C121 0.070(4) 0.043(3) 0.053(3) 0.000(2) -0.032(3) 0.006(3)
C122 0.059(3) 0.040(3) 0.048(3) 0.003(2) -0.014(2) -0.008(2)
C123 0.046(3) 0.037(2) 0.028(2) -0.0067(18) -0.0107(18) -0.0035(19)
C124 0.037(2) 0.038(2) 0.034(2) -0.0066(19) -0.0031(18) -0.0061(18)
C125 0.028(2) 0.042(2) 0.024(2) -0.0078(18) -0.0022(15) -0.0020(17)
C126 0.0215(18) 0.035(2) 0.0165(18) -0.0065(16) -0.0017(14) 0.0023(15)
Cl8 0.0229(5) 0.0700(8) 0.0353(6) -0.0166(5) 0.0001(4) -0.0193(5)
N8 0.0258(16) 0.0293(18) 0.0148(15) -0.0039(13) -0.0004(12) -0.0037(13)
O22 0.0154(12) 0.0274(13) 0.0162(13) -0.0051(10) 0.0007(9) -0.0019(10)
O23 0.0186(12) 0.0310(14) 0.0170(12) -0.0089(11) -0.0016(9) 0.0022(10)
O24 0.0171(12) 0.0330(15) 0.0200(13) -0.0070(11) -0.0029(9) 0.0043(10)
C127 0.0171(17) 0.026(2) 0.022(2) -0.0087(15) -0.0021(14) 0.0029(14)
C128 0.0224(18) 0.031(2) 0.0158(18) -0.0094(16) 0.0026(13) -0.0035(15)
C129 0.0216(18) 0.040(2) 0.0204(19) -0.0133(17) 0.0035(14) -0.0052(16)
C130 0.0212(19) 0.053(3) 0.028(2) -0.015(2) -0.0013(15) -0.0114(18)
C131 0.030(2) 0.054(3) 0.026(2) -0.013(2) 0.0073(16) -0.0223(19)
C132 0.041(2) 0.043(3) 0.018(2) -0.0037(18) 0.0002(16) -0.0121(19)
C133 0.0238(19) 0.039(2) 0.0199(19) -0.0127(17) -0.0005(14) -0.0071(16)
C134 0.038(2) 0.029(2) 0.021(2) -0.0040(16) 0.0049(16) -0.0060(17)
C135 0.036(2) 0.038(2) 0.020(2) -0.0062(17) -0.0046(16) 0.0064(18)
C136 0.056(3) 0.041(3) 0.042(3) 0.000(2) -0.004(2) 0.014(2)
C137 0.065(4) 0.040(3) 0.093(5) 0.018(3) -0.007(3) 0.009(3)
C138 0.105(6) 0.051(4) 0.163(8) 0.027(5) -0.008(5) 0.016(4)
C139 0.108(7) 0.059(5) 0.204(10) 0.041(6) -0.021(6) 0.023(5)
C140 0.084(5) 0.072(5) 0.131(7) 0.015(4) -0.028(4) 0.035(4)
C141 0.061(3) 0.050(3) 0.057(3) 0.002(3) -0.014(3) 0.021(3)
C142 0.040(3) 0.065(3) 0.044(3) -0.015(2) -0.016(2) 0.028(2)
C143 0.029(2) 0.052(3) 0.025(2) -0.0105(19) -0.0056(16) 0.0088(19)
C144 0.0245(19) 0.045(3) 0.0192(19) -0.0137(18) -0.0039(15) 0.0053(17)
Cl9 0.0194(4) 0.0336(5) 0.0357(5) -0.0104(4) -0.0035(4) -0.0080(4)
N9 0.0154(14) 0.0259(17) 0.0165(15) -0.0071(12) -0.0019(11) 0.0010(12)
O25 0.0150(12) 0.0238(13) 0.0223(13) -0.0044(11) -0.0060(9) 0.0001(9)
O26 0.0129(11) 0.0233(13) 0.0180(12) -0.0075(10) -0.0015(9) -0.0032(9)
O27 0.0181(12) 0.0260(14) 0.0234(13) -0.0089(11) -0.0032(9) -0.0022(10)
C145 0.0166(17) 0.0203(18) 0.0208(18) -0.0132(15) -0.0039(13) 0.0007(13)
C146 0.0148(16) 0.0262(19) 0.0161(17) -0.0091(15) -0.0024(13) -0.0016(14)
C147 0.0157(17) 0.028(2) 0.0209(18) -0.0096(15) -0.0016(13) -0.0004(14)
C148 0.0173(17) 0.029(2) 0.0246(19) -0.0106(16) 0.0016(14) -0.0057(14)
C149 0.0114(16) 0.039(2) 0.0241(19) -0.0139(17) -0.0027(13) -0.0008(15)
C150 0.0192(17) 0.027(2) 0.0185(18) -0.0061(15) -0.0047(13) 0.0031(14)
C151 0.0151(16) 0.027(2) 0.0182(18) -0.0129(15) 0.0007(13) 0.0003(14)
C152 0.0155(17) 0.028(2) 0.0245(19) -0.0091(16) -0.0053(13) 0.0040(14)
C153 0.0268(19) 0.028(2) 0.0213(19) -0.0073(16) -0.0040(14) -0.0012(15)
C154 0.031(2) 0.027(2) 0.046(3) -0.0071(19) -0.0094(18) 0.0031(17)
C155 0.033(2) 0.032(2) 0.064(3) -0.010(2) -0.016(2) 0.0053(18)
C156 0.038(3) 0.042(3) 0.101(4) -0.011(3) -0.021(3) 0.007(2)
C157 0.053(3) 0.027(3) 0.138(6) -0.010(3) -0.026(3) 0.009(2)
C158 0.052(3) 0.026(3) 0.137(6) -0.016(3) -0.013(3) 0.000(2)
C159 0.039(3) 0.023(2) 0.073(3) -0.005(2) -0.012(2) -0.0012(18)
C160 0.039(3) 0.028(2) 0.079(4) -0.009(2) -0.003(2) -0.0095(19)
C161 0.028(2) 0.035(2) 0.043(2) -0.0076(19) -0.0045(17) -0.0068(17)
C162 0.0249(19) 0.025(2) 0.0196(18) -0.0060(15) -0.0026(14) -0.0020(15)
Cl10 0.0138(4) 0.0456(6) 0.0323(5) -0.0107(4) 0.0032(3) 0.0027(4)
N10 0.0149(14) 0.0162(15) 0.0191(15) -0.0028(12) -0.0006(11) -0.0010(11)
O28 0.0186(12) 0.0203(14) 0.0202(13) -0.0048(10) 0.0001(9) 0.0000(9)
O29 0.0136(11) 0.0187(12) 0.0178(12) -0.0030(10) -0.0003(9) -0.0018(9)
O30 0.0137(11) 0.0178(12) 0.0161(12) -0.0042(10) -0.0007(9) -0.0021(9)
C163 0.0194(17) 0.0210(19) 0.0127(17) -0.0061(14) 0.0012(13) 0.0020(14)
C164 0.0139(16) 0.0250(19) 0.0154(17) -0.0037(14) -0.0043(12) 0.0001(13)
C165 0.0186(17) 0.0247(19) 0.0161(17) -0.0014(15) -0.0056(13) 0.0020(14)
C166 0.0151(17) 0.031(2) 0.0170(18) -0.0046(15) -0.0015(13) 0.0034(14)
C167 0.0165(17) 0.034(2) 0.024(2) -0.0002(16) -0.0032(14) -0.0041(15)
C168 0.0176(17) 0.029(2) 0.0251(19) -0.0067(16) -0.0028(14) -0.0027(14)
C169 0.0122(16) 0.028(2) 0.0164(17) -0.0054(15) -0.0049(12) -0.0010(13)
C170 0.0138(16) 0.0199(18) 0.0235(19) -0.0037(15) -0.0044(13) -0.0017(13)
C171 0.0149(16) 0.0162(17) 0.0218(18) 0.0016(14) -0.0027(13) -0.0038(13)
C172 0.0225(18) 0.0193(18) 0.0226(19) -0.0066(15) -0.0053(14) -0.0007(14)
C173 0.0213(18) 0.033(2) 0.026(2) -0.0090(17) -0.0050(14) -0.0023(15)
C174 0.026(2) 0.038(2) 0.030(2) -0.0084(18) -0.0079(16) -0.0102(17)
C175 0.035(2) 0.030(2) 0.024(2) -0.0098(17) -0.0073(16) -0.0038(17)
C176 0.028(2) 0.027(2) 0.0214(19) -0.0085(16) -0.0043(14) -0.0001(15)
C177 0.0232(18) 0.0181(18) 0.0199(18) -0.0044(14) -0.0053(14) 0.0005(14)
C178 0.0193(18) 0.0233(19) 0.0225(19) -0.0052(15) -0.0017(14) 0.0017(14)
C179 0.0159(17) 0.0244(19) 0.0236(19) -0.0059(15) -0.0009(13) -0.0018(14)
C180 0.0178(17) 0.0203(18) 0.0162(17) -0.0045(14) -0.0051(13) 0.0008(13)
Cl11 0.0137(4) 0.0317(5) 0.0470(6) -0.0137(4) 0.0016(4) -0.0078(3)
N11 0.0121(13) 0.0181(15) 0.0223(16) -0.0070(12) -0.0006(11) -0.0013(11)
O31 0.0151(12) 0.0196(14) 0.0469(16) -0.0123(12) 0.0010(11) -0.0031(10)
O32 0.0146(11) 0.0159(12) 0.0267(13) -0.0087(10) -0.0007(9) -0.0008(9)
O33 0.0130(11) 0.0207(12) 0.0203(12) -0.0077(10) -0.0019(9) -0.0011(9)
C181 0.0170(17) 0.0210(19) 0.0241(19) -0.0067(15) -0.0077(13) -0.0028(14)
C182 0.0143(16) 0.0207(18) 0.0198(18) -0.0031(14) -0.0003(13) 0.0010(13)
C183 0.0201(18) 0.0204(19) 0.029(2) -0.0086(15) -0.0048(14) -0.0022(14)
C184 0.0106(16) 0.027(2) 0.029(2) -0.0027(16) -0.0028(13) -0.0064(14)
C185 0.0136(16) 0.028(2) 0.0251(19) -0.0062(16) 0.0022(13) -0.0026(14)
C186 0.0205(18) 0.029(2) 0.0199(18) -0.0090(15) -0.0023(14) -0.0025(15)
C187 0.0150(16) 0.0203(18) 0.0171(17) 0.0005(14) -0.0016(13) -0.0025(13)
C188 0.0100(15) 0.0231(19) 0.0213(18) -0.0076(15) 0.0005(13) -0.0006(13)
C189 0.0166(16) 0.0189(18) 0.0189(18) -0.0052(14) -0.0035(13) -0.0030(13)
C190 0.0162(17) 0.0184(18) 0.0261(19) -0.0061(15) -0.0036(13) -0.0002(13)
C191 0.0182(18) 0.037(2) 0.027(2) -0.0147(17) -0.0028(14) -0.0040(15)
C192 0.026(2) 0.050(3) 0.031(2) -0.018(2) 0.0026(16) -0.0083(18)
C193 0.033(2) 0.046(3) 0.028(2) -0.0182(19) -0.0027(16) -0.0118(18)
C194 0.0226(19) 0.037(2) 0.028(2) -0.0104(17) -0.0051(15) -0.0081(16)
C195 0.0216(18) 0.0193(18) 0.0261(19) -0.0085(15) -0.0057(14) -0.0026(14)
C196 0.0165(17) 0.0238(19) 0.0251(19) -0.0074(15) -0.0056(14) -0.0052(14)
C197 0.0114(16) 0.0213(18) 0.0244(19) -0.0072(15) -0.0011(13) -0.0032(13)
C198 0.0147(16) 0.0170(18) 0.0218(19) -0.0018(14) -0.0029(13) -0.0027(13)
Cl12 0.0195(5) 0.0419(6) 0.0542(6) -0.0186(5) 0.0150(4) -0.0050(4)
N12 0.0168(14) 0.0167(15) 0.0227(16) -0.0040(12) -0.0023(11) 0.0001(11)
O34 0.0130(11) 0.0261(14) 0.0274(13) -0.0118(11) -0.0003(9) -0.0011(9)
O35 0.0137(11) 0.0161(12) 0.0270(13) -0.0059(10) 0.0004(9) -0.0023(9)
O36 0.0174(12) 0.0222(13) 0.0224(13) -0.0058(10) 0.0003(9) -0.0049(9)
C199 0.0171(17) 0.0173(18) 0.0175(18) 0.0035(15) -0.0025(13) -0.0014(13)
C200 0.0147(16) 0.0152(17) 0.0196(18) -0.0009(14) -0.0002(13) -0.0021(13)
C201 0.0169(17) 0.0201(19) 0.029(2) -0.0057(15) 0.0001(14) -0.0002(14)
C202 0.0167(18) 0.023(2) 0.037(2) -0.0066(17) 0.0050(15) -0.0001(14)
C203 0.0152(17) 0.026(2) 0.038(2) -0.0008(17) -0.0037(15) -0.0050(14)
C204 0.0185(17) 0.0207(19) 0.028(2) -0.0044(15) -0.0068(14) -0.0012(14)
C205 0.0106(16) 0.0172(18) 0.0281(19) -0.0006(15) -0.0034(13) -0.0003(13)
C206 0.0151(17) 0.0233(19) 0.029(2) -0.0052(16) -0.0048(14) -0.0034(14)
C207 0.0157(17) 0.0157(18) 0.0268(19) -0.0022(15) 0.0000(13) -0.0028(13)
C208 0.0258(19) 0.0162(18) 0.032(2) -0.0072(16) -0.0025(15) 0.0021(14)
C209 0.0245(19) 0.031(2) 0.030(2) -0.0089(17) -0.0073(15) -0.0017(16)
C210 0.038(2) 0.030(2) 0.044(3) -0.0126(19) -0.0142(19) 0.0024(18)
C211 0.045(3) 0.056(3) 0.032(2) -0.013(2) -0.011(2) 0.004(2)
C212 0.042(3) 0.061(3) 0.031(2) -0.016(2) -0.0010(19) 0.007(2)
C213 0.029(2) 0.034(2) 0.025(2) -0.0061(17) -0.0040(16) 0.0031(16)
C214 0.029(2) 0.040(2) 0.026(2) -0.0026(18) 0.0035(16) 0.0021(17)
C215 0.0231(19) 0.032(2) 0.029(2) -0.0057(17) 0.0012(15) 0.0014(16)
C216 0.0197(17) 0.0180(18) 0.026(2) -0.0059(15) -0.0010(14) 0.0000(14)
O1W 0.0387(16) 0.0260(14) 0.0314(15) -0.0104(12) 0.0126(11) -0.0110(11)
O2W 0.0219(13) 0.0261(14) 0.0220(13) -0.0050(11) -0.0048(10) -0.0006(10)
O3W 0.0252(13) 0.0365(15) 0.0168(13) -0.0083(11) -0.0059(10) 0.0065(11)
O4W 0.0427(17) 0.0279(15) 0.0330(16) -0.0068(12) -0.0017(12) 0.0004(12)
Cl13 0.0927(10) 0.0575(8) 0.0764(9) -0.0135(7) -0.0063(7) -0.0046(7)
O4S 0.0937(15) 0.0567(12) 0.0769(15) -0.0143(12) -0.0076(13) -0.0056(12)
O5S 0.0914(14) 0.0583(13) 0.0774(15) -0.0148(13) -0.0083(12) -0.0063(12)
O6S 0.0915(15) 0.0585(13) 0.0765(14) -0.0139(12) -0.0085(12) -0.0048(13)
O7S 0.0931(15) 0.0590(13) 0.0765(14) -0.0143(12) -0.0060(12) -0.0038(13)
O4SA 0.0938(15) 0.0579(13) 0.0772(14) -0.0132(12) -0.0073(13) -0.0048(12)
O5SA 0.0921(15) 0.0585(13) 0.0770(15) -0.0142(12) -0.0077(13) -0.0056(12)
O6SA 0.0924(14) 0.0579(12) 0.0769(13) -0.0142(11) -0.0076(12) -0.0052(11)
O7SA 0.0921(14) 0.0587(13) 0.0766(14) -0.0140(12) -0.0073(12) -0.0045(11)
O4SB 0.0940(15) 0.0567(11) 0.0780(15) -0.0136(12) -0.0069(13) -0.0054(12)
O5SB 0.0907(14) 0.0584(13) 0.0764(14) -0.0141(13) -0.0081(12) -0.0069(12)
O6SB 0.0913(14) 0.0590(12) 0.0770(14) -0.0138(12) -0.0080(12) -0.0040(11)
O7SB 0.0935(14) 0.0590(12) 0.0767(12) -0.0142(11) -0.0073(11) -0.0048(11)
N1S 0.0388(14) 0.0319(13) 0.0230(14) -0.0024(12) -0.0094(11) -0.0047(10)
C1S 0.0390(14) 0.0320(14) 0.0231(14) -0.0025(12) -0.0092(11) -0.0046(11)
C2S 0.0385(16) 0.0323(16) 0.0235(16) -0.0022(14) -0.0084(13) -0.0055(13)
C3S 0.0386(14) 0.0317(14) 0.0228(14) -0.0027(12) -0.0095(11) -0.0048(11)
C4S 0.0368(16) 0.0292(16) 0.0202(16) -0.0033(14) -0.0093(14) -0.0038(13)
C5S 0.0391(14) 0.0318(14) 0.0230(15) -0.0024(12) -0.0095(12) -0.0048(11)
C6S 0.0398(16) 0.0323(16) 0.0228(17) -0.0027(15) -0.0100(14) -0.0044(13)
N1SA 0.0387(14) 0.0317(14) 0.0226(14) -0.0028(12) -0.0096(11) -0.0047(11)
C1SA 0.0389(14) 0.0320(14) 0.0230(14) -0.0026(12) -0.0094(11) -0.0048(11)
C2SA 0.0386(16) 0.0320(16) 0.0231(17) -0.0024(14) -0.0089(14) -0.0051(13)
C3SA 0.0385(14) 0.0318(14) 0.0223(15) -0.0028(13) -0.0096(12) -0.0047(12)
C4SA 0.0376(17) 0.0312(18) 0.0202(18) -0.0038(17) -0.0106(15) -0.0034(16)
C5SA 0.0388(14) 0.0317(14) 0.0225(14) -0.0026(12) -0.0095(12) -0.0046(11)
C6SA 0.0388(15) 0.0322(15) 0.0226(16) -0.0030(14) -0.0094(13) -0.0043(12)
N1SB 0.0388(14) 0.0318(13) 0.0228(14) -0.0026(12) -0.0094(11) -0.0047(11)
C1SB 0.0388(14) 0.0320(14) 0.0230(14) -0.0026(12) -0.0093(11) -0.0048(11)
C2SB 0.0390(16) 0.0324(17) 0.0232(17) -0.0025(16) -0.0090(14) -0.0046(15)
C3SB 0.0388(14) 0.0318(14) 0.0227(14) -0.0026(12) -0.0096(11) -0.0045(11)
C4SC 0.0372(17) 0.0292(17) 0.0196(17) -0.0041(15) -0.0114(14) -0.0052(14)
C5SB 0.0391(14) 0.0320(14) 0.0230(14) -0.0024(12) -0.0094(12) -0.0045(11)
C6SB 0.0395(16) 0.0324(17) 0.0231(18) -0.0025(16) -0.0098(15) -0.0044(14)

loop_
_atom_type_symbol
_atom_type_description
_atom_type_scat_dispersion_real
_atom_type_scat_dispersion_imag
_atom_type_scat_source
C C 0.0040 0.0020 'Calculated using XDISP in WinGX (Farrugia, 1999)'
H H 0.0000 0.0000 'Calculated using XDISP in WinGX (Farrugia, 1999)'
N N 0.0076 0.0040 'Calculated using XDISP in WinGX (Farrugia, 1999)'
O O 0.0132 0.0074 'Calculated using XDISP in WinGX (Farrugia, 1999)'
Cl Cl 0.1697 0.1896 'Calculated using XDISP in WinGX (Farrugia, 1999)'
Ni Ni 0.3262 1.3024 'Calculated using XDISP in WinGX (Farrugia, 1999)'

loop_
_geom_angle_atom_site_label_1
_geom_angle_atom_site_label_2
_geom_angle_atom_site_label_3
_geom_angle
O3 Ni1 N1 85.39(10)
O3 Ni1 O1W 89.94(10)
N1 Ni1 O1W 93.75(11)
O3 Ni1 O31 170.79(9)
N1 Ni1 O31 86.11(10)
O1W Ni1 O31 87.08(10)
O3 Ni1 O2 84.57(9)
N1 Ni1 O2 83.97(10)
O1W Ni1 O2 174.20(10)
O31 Ni1 O2 98.07(10)
O3 Ni1 O35 93.61(9)
N1 Ni1 O35 176.16(11)
O1W Ni1 O35 89.96(10)
O31 Ni1 O35 95.11(9)
O2 Ni1 O35 92.24(9)
O6 Ni2 N2 87.10(10)
O6 Ni2 O34 176.34(10)
N2 Ni2 O34 95.18(10)
O6 Ni2 O3 95.63(9)
N2 Ni2 O3 101.09(10)
O34 Ni2 O3 86.75(9)
O6 Ni2 O5 83.38(9)
N2 Ni2 O5 83.96(10)
O34 Ni2 O5 93.99(9)
O3 Ni2 O5 174.81(9)
O6 Ni2 O2 85.58(9)
N2 Ni2 O2 172.23(10)
O34 Ni2 O2 92.01(9)
O3 Ni2 O2 82.25(9)
O5 Ni2 O2 92.59(9)
N3 Ni3 O9 88.48(11)
N3 Ni3 O6 98.87(11)
O9 Ni3 O6 92.50(9)
N3 Ni3 O5 176.88(11)
O9 Ni3 O5 88.41(9)
O6 Ni3 O5 81.45(9)
N3 Ni3 O8 84.64(11)
O9 Ni3 O8 96.17(10)
O6 Ni3 O8 170.74(10)
O5 Ni3 O8 95.52(9)
N3 Ni3 O1 94.16(11)
O9 Ni3 O1 174.26(10)
O6 Ni3 O1 82.07(9)
O5 Ni3 O1 88.96(9)
O8 Ni3 O1 89.16(9)
O12 Ni4 N4 85.44(12)
O12 Ni4 O11 85.51(10)
N4 Ni4 O11 84.28(12)
O12 Ni4 O4 174.01(10)
N4 Ni4 O4 89.02(11)
O11 Ni4 O4 96.22(10)
O12 Ni4 O4W 91.43(11)
N4 Ni4 O4W 95.91(12)
O11 Ni4 O4W 176.91(11)
O4 Ni4 O4W 86.87(10)
O12 Ni4 O8 90.46(10)
N4 Ni4 O8 173.30(11)
O11 Ni4 O8 90.12(10)
O4 Ni4 O8 95.26(9)
O4W Ni4 O8 89.48(10)
O12 Ni4 Ni5 43.07(7)
N4 Ni4 Ni5 93.26(9)
O11 Ni4 Ni5 44.39(7)
O4 Ni4 Ni5 139.85(7)
O4W Ni4 Ni5 132.54(8)
O8 Ni4 Ni5 80.15(6)
N5 Ni5 O15 87.26(12)
N5 Ni5 O7 95.71(12)
O15 Ni5 O7 175.07(11)
N5 Ni5 O12 100.28(11)
O15 Ni5 O12 98.25(10)
O7 Ni5 O12 85.11(10)
N5 Ni5 O14 83.47(11)
O15 Ni5 O14 83.17(10)
O7 Ni5 O14 93.24(10)
O12 Ni5 O14 176.02(10)
N5 Ni5 O11 171.75(12)
O15 Ni5 O11 84.65(10)
O7 Ni5 O11 92.25(10)
O12 Ni5 O11 82.50(10)
O14 Ni5 O11 93.97(10)
N5 Ni5 Ni4 141.53(9)
O15 Ni5 Ni4 101.57(7)
O7 Ni5 Ni4 78.52(7)
O12 Ni5 Ni4 41.68(7)
O14 Ni5 Ni4 134.43(7)
O11 Ni5 Ni4 42.68(7)
N6 Ni6 O18 89.04(11)
N6 Ni6 O14 178.44(11)
O18 Ni6 O14 90.45(9)
N6 Ni6 O17 83.83(11)
O18 Ni6 O17 95.95(10)
O14 Ni6 O17 94.76(9)
N6 Ni6 O10 90.52(11)
O18 Ni6 O10 173.34(11)
O14 Ni6 O10 90.16(10)
O17 Ni6 O10 90.62(10)
N6 Ni6 O15 100.84(11)
O18 Ni6 O15 91.00(10)
O14 Ni6 O15 80.64(10)
O17 Ni6 O15 171.71(10)
O10 Ni6 O15 82.55(11)
O21 Ni7 N7 84.69(11)
O21 Ni7 O3W 89.38(10)
N7 Ni7 O3W 95.58(10)
O21 Ni7 O20 86.25(9)
N7 Ni7 O20 83.29(10)
O3W Ni7 O20 175.57(10)
O21 Ni7 O13 172.99(9)
N7 Ni7 O13 89.25(11)
O3W Ni7 O13 87.71(10)
O20 Ni7 O13 96.54(10)
O21 Ni7 O17 91.66(9)
N7 Ni7 O17 171.94(10)
O3W Ni7 O17 91.55(9)
O20 Ni7 O17 89.31(9)
O13 Ni7 O17 94.80(9)
O21 Ni7 Ni8 42.61(6)
N7 Ni7 Ni8 90.87(8)
O3W Ni7 Ni8 130.72(7)
O20 Ni7 Ni8 45.17(7)
O13 Ni7 Ni8 141.31(7)
O17 Ni7 Ni8 81.61(6)
O24 Ni8 N8 86.82(11)
O24 Ni8 O16 171.36(10)
N8 Ni8 O16 99.81(11)
O24 Ni8 O21 99.06(9)
N8 Ni8 O21 99.09(10)
O16 Ni8 O21 85.45(9)
O24 Ni8 O23 83.61(9)
N8 Ni8 O23 83.43(10)
O16 Ni8 O23 91.59(9)
O21 Ni8 O23 176.40(10)
O24 Ni8 O20 84.63(10)
N8 Ni8 O20 171.22(11)
O16 Ni8 O20 88.51(9)
O21 Ni8 O20 84.23(9)
O23 Ni8 O20 93.65(9)
O24 Ni8 Ni7 101.20(7)
N8 Ni8 Ni7 141.13(8)
O16 Ni8 Ni7 77.13(7)
O21 Ni8 Ni7 42.26(7)
O23 Ni8 Ni7 134.97(7)
O20 Ni8 Ni7 43.44(6)
N9 Ni9 O27 88.01(11)
N9 Ni9 O23 178.53(10)
O27 Ni9 O23 90.94(9)
N9 Ni9 O26 85.48(10)
O27 Ni9 O26 95.02(9)
O23 Ni9 O26 93.60(9)
N9 Ni9 O24 99.87(10)
O27 Ni9 O24 92.63(10)
O23 Ni9 O24 81.20(9)
O26 Ni9 O24 170.83(9)
N9 Ni9 O19 92.85(10)
O27 Ni9 O19 175.26(9)
O23 Ni9 O19 88.29(9)
O26 Ni9 O19 89.70(9)
O24 Ni9 O19 82.63(9)
O30 Ni10 O22 173.34(9)
O30 Ni10 N10 84.97(10)
O22 Ni10 N10 88.78(10)
O30 Ni10 O2W 93.70(9)
O22 Ni10 O2W 84.65(9)
N10 Ni10 O2W 95.90(10)
O30 Ni10 O29 86.70(9)
O22 Ni10 O29 94.90(9)
N10 Ni10 O29 83.60(10)
O2W Ni10 O29 179.33(9)
O30 Ni10 O26 91.40(8)
O22 Ni10 O26 95.10(9)
N10 Ni10 O26 171.69(10)
O2W Ni10 O26 91.78(9)
O29 Ni10 O26 88.75(8)
O30 Ni10 Ni11 43.37(6)
O22 Ni10 Ni11 139.40(7)
N10 Ni10 Ni11 91.58(8)
O2W Ni10 Ni11 135.55(7)
O29 Ni10 Ni11 44.96(6)
O26 Ni10 Ni11 80.69(6)
O33 Ni11 N11 86.37(10)
O33 Ni11 O25 173.00(9)
N11 Ni11 O25 98.12(10)
O33 Ni11 O32 84.61(9)
N11 Ni11 O32 84.79(10)
O25 Ni11 O32 90.43(9)
O33 Ni11 O30 99.26(9)
N11 Ni11 O30 100.84(10)
O25 Ni11 O30 85.23(9)
O32 Ni11 O30 173.30(9)
O33 Ni11 O29 84.01(9)
N11 Ni11 O29 169.75(10)
O25 Ni11 O29 91.14(9)
O32 Ni11 O29 90.77(9)
O30 Ni11 O29 84.24(9)
O33 Ni11 Ni10 101.19(6)
N11 Ni11 Ni10 142.86(8)
O25 Ni11 Ni10 78.48(7)
O32 Ni11 Ni10 131.81(7)
O30 Ni11 Ni10 42.22(6)
O29 Ni11 Ni10 43.59(6)
N12 Ni12 O36 87.77(10)
N12 Ni12 O32 177.43(11)
O36 Ni12 O32 89.68(9)
N12 Ni12 O28 92.97(10)
O36 Ni12 O28 174.66(9)
O32 Ni12 O28 89.53(9)
N12 Ni12 O35 84.95(10)
O36 Ni12 O35 94.29(9)
O32 Ni12 O35 95.59(9)
O28 Ni12 O35 91.04(9)
N12 Ni12 O33 98.01(10)
O36 Ni12 O33 92.23(9)
O32 Ni12 O33 81.74(8)
O28 Ni12 O33 82.44(9)
O35 Ni12 O33 172.95(9)
C8 N1 C7 120.6(3)
C8 N1 Ni1 122.5(2)
C7 N1 Ni1 116.9(2)
C1 O1 Ni3 123.4(2)
C1 O2 Ni1 127.6(2)
C1 O2 Ni2 117.2(2)
Ni1 O2 Ni2 92.65(9)
C18 O3 Ni1 118.7(2)
C18 O3 Ni2 137.1(2)
Ni1 O3 Ni2 94.74(9)
O1 C1 O2 123.6(3)
O1 C1 C2 117.7(3)
O2 C1 C2 118.7(3)
C3 C2 C7 119.1(3)
C3 C2 C1 118.2(3)
C7 C2 C1 122.5(3)
C4 C3 C2 120.1(4)
C4 C3 H3A 120.0
C2 C3 H3A 120.0
C5 C4 C3 121.1(3)
C5 C4 Cl1 120.1(3)
C3 C4 Cl1 118.8(3)
C4 C5 C6 119.5(3)
C4 C5 H5A 120.2
C6 C5 H5A 120.2
C5 C6 C7 120.3(4)
C5 C6 H6A 119.8
C7 C6 H6A 119.8
C6 C7 C2 119.7(3)
C6 C7 N1 122.1(3)
C2 C7 N1 118.1(3)
N1 C8 C9 123.6(3)
N1 C8 H8A 118.2
C9 C8 H8A 118.2
C18 C9 C8 120.2(3)
C18 C9 C10 120.4(3)
C8 C9 C10 119.1(3)
C15 C10 C11 117.9(3)
C15 C10 C9 119.5(3)
C11 C10 C9 122.5(3)
C12 C11 C10 120.5(4)
C12 C11 H11A 119.8
C10 C11 H11A 119.8
C11 C12 C13 121.1(4)
C11 C12 H12A 119.5
C13 C12 H12A 119.5
C14 C13 C12 119.5(4)
C14 C13 H13A 120.2
C12 C13 H13A 120.2
C13 C14 C15 120.9(4)
C13 C14 H14A 119.6
C15 C14 H14A 119.6
C14 C15 C10 120.1(4)
C14 C15 C16 121.1(4)
C10 C15 C16 118.7(3)
C17 C16 C15 120.8(3)
C17 C16 H16A 119.6
C15 C16 H16A 119.6
C16 C17 C18 122.2(3)
C16 C17 H17A 118.9
C18 C17 H17A 118.9
O3 C18 C9 123.9(3)
O3 C18 C17 118.4(3)
C9 C18 C17 117.8(3)
C26 N2 C25 120.3(3)
C26 N2 Ni2 123.2(2)
C25 N2 Ni2 116.0(2)
C19 O4 Ni4 138.9(2)
C19 O5 Ni2 126.1(2)
C19 O5 Ni3 119.3(2)
Ni2 O5 Ni3 95.14(9)
C36 O6 Ni2 117.6(2)
C36 O6 Ni3 131.4(2)
Ni2 O6 Ni3 97.67(10)
O4 C19 O5 124.1(3)
O4 C19 C20 116.2(3)
O5 C19 C20 119.7(3)
C21 C20 C25 119.5(3)
C21 C20 C19 117.7(3)
C25 C20 C19 122.5(3)
C22 C21 C20 119.4(3)
C22 C21 H21A 120.3
C20 C21 H21A 120.3
C23 C22 C21 121.6(3)
C23 C22 Cl2 120.1(3)
C21 C22 Cl2 118.3(3)
C22 C23 C24 119.4(3)
C22 C23 H23A 120.3
C24 C23 H23A 120.3
C23 C24 C25 120.2(3)
C23 C24 H24A 119.9
C25 C24 H24A 119.9
C24 C25 C20 119.9(3)
C24 C25 N2 121.0(3)
C20 C25 N2 119.0(3)
N2 C26 C27 123.5(3)
N2 C26 H26A 118.2
C27 C26 H26A 118.2
C36 C27 C28 119.2(3)
C36 C27 C26 121.3(3)
C28 C27 C26 119.5(3)
C29 C28 C33 117.2(3)
C29 C28 C27 122.5(3)
C33 C28 C27 120.1(3)
C30 C29 C28 121.6(3)
C30 C29 H29A 119.2
C28 C29 H29A 119.2
C29 C30 C31 120.4(4)
C29 C30 H30A 119.8
C31 C30 H30A 119.8
C32 C31 C30 119.6(4)
C32 C31 H31A 120.2
C30 C31 H31A 120.2
C31 C32 C33 121.1(4)
C31 C32 H32A 119.4
C33 C32 H32A 119.4
C32 C33 C34 122.2(3)
C32 C33 C28 119.9(3)
C34 C33 C28 117.8(3)
C35 C34 C33 121.8(3)
C35 C34 H34A 119.1
C33 C34 H34A 119.1
C34 C35 C36 120.7(3)
C34 C35 H35A 119.7
C36 C35 H35A 119.7
O6 C36 C27 123.2(3)
O6 C36 C35 116.9(3)
C27 C36 C35 119.9(3)
C44 N3 C43 118.3(3)
C44 N3 Ni3 125.5(2)
C43 N3 Ni3 116.2(2)
C37 O7 Ni5 132.1(2)
C37 O8 Ni3 121.3(2)
C37 O8 Ni4 122.6(2)
Ni3 O8 Ni4 115.98(10)
C54 O9 Ni3 123.3(2)
O7 C37 O8 124.2(3)
O7 C37 C38 115.3(3)
O8 C37 C38 120.5(3)
C39 C38 C43 118.4(3)
C39 C38 C37 116.8(3)
C43 C38 C37 124.8(3)
C40 C39 C38 121.0(4)
C40 C39 H39A 119.5
C38 C39 H39A 119.5
C39 C40 C41 120.9(4)
C39 C40 Cl3 119.9(3)
C41 C40 Cl3 119.3(3)
C40 C41 C42 119.4(4)
C40 C41 H41A 120.3
C42 C41 H41A 120.3
C41 C42 C43 120.6(4)
C41 C42 H42A 119.7
C43 C42 H42A 119.7
C42 C43 C38 119.7(3)
C42 C43 N3 120.5(3)
C38 C43 N3 119.7(3)
N3 C44 C45 125.2(3)
N3 C44 H44A 117.4
C45 C44 H44A 117.4
C54 C45 C46 119.4(3)
C54 C45 C44 120.9(3)
C46 C45 C44 119.5(3)
C47 C46 C51 117.6(4)
C47 C46 C45 122.6(4)
C51 C46 C45 119.8(4)
C48 C47 C46 120.5(5)
C48 C47 H47A 119.7
C46 C47 H47A 119.7
C47 C48 C49 121.6(5)
C47 C48 H48A 119.2
C49 C48 H48A 119.2
C50 C49 C48 119.2(5)
C50 C49 H49A 120.4
C48 C49 H49A 120.4
C49 C50 C51 120.8(5)
C49 C50 H50A 119.6
C51 C50 H50A 119.6
C50 C51 C52 121.1(4)
C50 C51 C46 120.3(4)
C52 C51 C46 118.6(4)
C53 C52 C51 121.4(4)
C53 C52 H52A 119.3
C51 C52 H52A 119.3
C52 C53 C54 121.8(4)
C52 C53 H53A 119.1
C54 C53 H53A 119.1
O9 C54 C45 124.2(3)
O9 C54 C53 116.9(3)
C45 C54 C53 118.8(3)
C62 N4 C61 119.7(3)
C62 N4 Ni4 123.4(3)
C61 N4 Ni4 116.7(3)
C55 O10 Ni6 121.0(2)
C55 O11 Ni4 127.3(2)
C55 O11 Ni5 117.4(2)
Ni4 O11 Ni5 92.93(10)
C72 O12 Ni4 121.6(2)
C72 O12 Ni5 130.9(2)
Ni4 O12 Ni5 95.25(11)
O10 C55 O11 122.4(3)
O10 C55 C56 117.6(3)
O11 C55 C56 120.0(3)
C57 C56 C61 119.3(3)
C57 C56 C55 118.7(4)
C61 C56 C55 121.8(3)
C58 C57 C56 120.3(4)
C58 C57 H57A 119.9
C56 C57 H57A 119.9
C59 C58 C57 121.0(4)
C59 C58 Cl4 119.2(3)
C57 C58 Cl4 119.8(4)
C58 C59 C60 119.3(4)
C58 C59 H59A 120.4
C60 C59 H59A 120.4
C59 C60 C61 120.9(4)
C59 C60 H60A 119.6
C61 C60 H60A 119.6
C60 C61 C56 119.2(4)
C60 C61 N4 122.0(4)
C56 C61 N4 118.8(3)
N4 C62 C63 124.9(4)
N4 C62 H62A 117.6
C63 C62 H62A 117.6
C72 C63 C64 119.2(4)
C72 C63 C62 120.0(4)
C64 C63 C62 120.1(4)
C65 C64 C69 117.7(5)
C65 C64 C63 122.4(5)
C69 C64 C63 119.8(4)
C66 C65 C64 121.4(6)
C66 C65 H65A 119.3
C64 C65 H65A 119.3
C65 C66 C67 120.1(6)
C65 C66 H66A 119.9
C67 C66 H66A 119.9
C68 C67 C66 120.9(6)
C68 C67 H67A 119.6
C66 C67 H67A 119.6
C67 C68 C69 120.1(6)
C67 C68 H68A 119.9
C69 C68 H68A 119.9
C70 C69 C68 121.0(5)
C70 C69 C64 119.3(4)
C68 C69 C64 119.7(5)
C71 C70 C69 120.8(5)
C71 C70 H70A 119.6
C69 C70 H70A 119.6
C70 C71 C72 122.0(4)
C70 C71 H71A 119.0
C72 C71 H71A 119.0
O12 C72 C63 123.3(4)
O12 C72 C71 117.9(4)
C63 C72 C71 118.8(4)
C80 N5 C79 120.3(3)
C80 N5 Ni5 123.7(3)
C79 N5 Ni5 115.3(2)
C73 O13 Ni7 138.9(2)
C73 O14 Ni6 122.0(2)
C73 O14 Ni5 125.5(2)
Ni6 O14 Ni5 96.25(9)
C90 O15 Ni5 119.8(3)
C90 O15 Ni6 128.5(2)
Ni5 O15 Ni6 96.79(11)
O13 C73 O14 123.7(3)
O13 C73 C74 116.7(3)
O14 C73 C74 119.6(3)
C75 C74 C79 119.1(3)
C75 C74 C73 118.3(3)
C79 C74 C73 122.4(3)
C76 C75 C74 120.0(4)
C76 C75 H75A 120.0
C74 C75 H75A 120.0
C77 C76 C75 121.1(4)
C77 C76 Cl5 119.1(3)
C75 C76 Cl5 119.8(4)
C76 C77 C78 119.4(4)
C76 C77 H77A 120.3
C78 C77 H77A 120.3
C79 C78 C77 120.2(4)
C79 C78 H78A 119.9
C77 C78 H78A 119.9
C78 C79 C74 120.2(4)
C78 C79 N5 120.9(4)
C74 C79 N5 118.8(3)
N5 C80 C81 125.3(4)
N5 C80 H80A 117.3
C81 C80 H80A 117.3
C90 C81 C80 120.3(4)
C90 C81 C82 119.7(5)
C80 C81 C82 119.4(5)
C83 C82 C87 118.2(5)
C83 C82 C81 122.9(6)
C87 C82 C81 118.9(6)
C84 C83 C82 120.4(8)
C84 C83 H83A 119.8
C82 C83 H83A 119.8
C83 C84 C85 120.9(9)
C83 C84 H84A 119.6
C85 C84 H84A 119.6
C86 C85 C84 120.3(8)
C86 C85 H85A 119.9
C84 C85 H85A 119.9
C85 C86 C87 120.3(9)
C85 C86 H86A 119.9
C87 C86 H86A 119.9
C82 C87 C86 119.8(8)
C82 C87 C88 118.7(5)
C86 C87 C88 121.4(7)
C89 C88 C87 122.6(6)
C89 C88 H88A 118.7
C87 C88 H88A 118.7
C88 C89 C90 120.4(6)
C88 C89 H89A 119.8
C90 C89 H89A 119.8
O15 C90 C81 123.9(4)
O15 C90 C89 116.3(4)
C81 C90 C89 119.8(4)
C98 N6 C97 117.6(3)
C98 N6 Ni6 125.7(2)
C97 N6 Ni6 116.5(2)
C91 O16 Ni8 133.6(2)
C91 O17 Ni6 123.0(2)
C91 O17 Ni7 121.0(2)
Ni6 O17 Ni7 116.02(10)
C108 O18 Ni6 122.0(2)
O16 C91 O17 125.1(3)
O16 C91 C92 115.0(3)
O17 C91 C92 119.9(3)
C97 C92 C93 118.4(3)
C97 C92 C91 124.3(3)
C93 C92 C91 117.1(3)
C94 C93 C92 119.9(3)
C94 C93 H93A 120.0
C92 C93 H93A 120.0
C95 C94 C93 122.0(3)
C95 C94 Cl6 119.3(3)
C93 C94 Cl6 118.7(3)
C94 C95 C96 118.9(3)
C94 C95 H95A 120.6
C96 C95 H95A 120.6
C95 C96 C97 120.4(3)
C95 C96 H96A 119.8
C97 C96 H96A 119.8
C92 C97 C96 120.4(3)
C92 C97 N6 120.4(3)
C96 C97 N6 119.1(3)
N6 C98 C99 125.1(3)
N6 C98 H98A 117.5
C99 C98 H98A 117.5
C108 C99 C98 121.2(3)
C108 C99 C100 120.2(3)
C98 C99 C100 118.5(3)
C105 C100 C101 117.4(3)
C105 C100 C99 119.6(3)
C101 C100 C99 122.9(3)
C102 C101 C100 121.2(4)
C102 C101 H10A 119.4
C100 C101 H10A 119.4
C101 C102 C103 120.5(4)
C101 C102 H10B 119.8
C103 C102 H10B 119.8
C104 C103 C102 119.6(4)
C104 C103 H10C 120.2
C102 C103 H10C 120.2
C103 C104 C105 121.4(4)
C103 C104 H10D 119.3
C105 C104 H10D 119.3
C104 C105 C106 122.2(4)
C104 C105 C100 119.8(4)
C106 C105 C100 118.0(3)
C107 C106 C105 122.0(4)
C107 C106 H10E 119.0
C105 C106 H10E 119.0
C106 C107 C108 122.2(4)
C106 C107 H10F 118.9
C108 C107 H10F 118.9
O18 C108 C99 124.7(3)
O18 C108 C107 117.6(3)
C99 C108 C107 117.7(3)
C116 N7 C115 118.9(3)
C116 N7 Ni7 125.1(2)
C115 N7 Ni7 115.9(2)
C109 O19 Ni9 119.6(2)
C109 O20 Ni7 127.8(2)
C109 O20 Ni8 116.6(2)
Ni7 O20 Ni8 91.39(9)
C126 O21 Ni7 121.4(2)
C126 O21 Ni8 128.7(2)
Ni7 O21 Ni8 95.13(10)
O19 C109 O20 121.9(3)
O19 C109 C110 118.5(3)
O20 C109 C110 119.5(3)
C111 C110 C115 119.0(3)
C111 C110 C109 118.8(3)
C115 C110 C109 122.2(3)
C112 C111 C110 119.7(3)
C112 C111 H11B 120.1
C110 C111 H11B 120.1
C111 C112 C113 121.5(3)
C111 C112 Cl7 119.2(3)
C113 C112 Cl7 119.3(3)
C112 C113 C114 119.0(3)
C112 C113 H11C 120.5
C114 C113 H11C 120.5
C115 C114 C113 120.5(3)
C115 C114 H11D 119.8
C113 C114 H11D 119.8
C114 C115 C110 120.2(3)
C114 C115 N7 121.4(3)
C110 C115 N7 118.3(3)
N7 C116 C117 124.7(3)
N7 C116 H11E 117.6
C117 C116 H11E 117.6
C126 C117 C118 119.9(3)
C126 C117 C116 120.0(3)
C118 C117 C116 119.3(3)
C119 C118 C123 118.1(4)
C119 C118 C117 122.9(4)
C123 C118 C117 119.1(3)
C120 C119 C118 120.8(4)
C120 C119 H11F 119.6
C118 C119 H11F 119.6
C119 C120 C121 120.7(4)
C119 C120 H12B 119.6
C121 C120 H12B 119.6
C122 C121 C120 120.6(4)
C122 C121 H12C 119.7
C120 C121 H12C 119.7
C121 C122 C123 120.6(4)
C121 C122 H12D 119.7
C123 C122 H12D 119.7
C124 C123 C118 119.5(4)
C124 C123 C122 121.3(4)
C118 C123 C122 119.2(4)
C125 C124 C123 121.1(4)
C125 C124 H12E 119.5
C123 C124 H12E 119.5
C124 C125 C126 121.3(4)
C124 C125 H12F 119.3
C126 C125 H12F 119.3
O21 C126 C117 123.7(3)
O21 C126 C125 117.1(3)
C117 C126 C125 119.2(3)
C134 N8 C133 120.2(3)
C134 N8 Ni8 124.5(3)
C133 N8 Ni8 114.7(2)
C127 O22 Ni10 137.8(2)
C127 O23 Ni8 124.6(2)
C127 O23 Ni9 123.3(2)
Ni8 O23 Ni9 95.89(9)
C144 O24 Ni8 120.7(2)
C144 O24 Ni9 126.7(2)
Ni8 O24 Ni9 96.91(9)
O22 C127 O23 124.3(3)
O22 C127 C128 116.0(3)
O23 C127 C128 119.7(3)
C133 C128 C129 119.6(3)
C133 C128 C127 122.1(3)
C129 C128 C127 117.9(3)
C130 C129 C128 119.6(4)
C130 C129 H12G 120.2
C128 C129 H12G 120.2
C129 C130 C131 121.1(3)
C129 C130 Cl8 119.4(3)
C131 C130 Cl8 119.4(3)
C132 C131 C130 119.5(3)
C132 C131 H13B 120.2
C130 C131 H13B 120.2
C131 C132 C133 120.4(4)
C131 C132 H13C 119.8
C133 C132 H13C 119.8
C128 C133 C132 119.8(3)
C128 C133 N8 118.7(3)
C132 C133 N8 121.4(3)
N8 C134 C135 124.5(4)
N8 C134 H13D 117.7
C135 C134 H13D 117.7
C144 C135 C134 121.2(3)
C144 C135 C136 119.7(4)
C134 C135 C136 118.8(4)
C137 C136 C141 118.2(4)
C137 C136 C135 123.4(4)
C141 C136 C135 118.5(4)
C138 C137 C136 121.1(6)
C138 C137 H13E 119.4
C136 C137 H13E 119.4
C137 C138 C139 120.6(7)
C137 C138 H13F 119.7
C139 C138 H13F 119.7
C140 C139 C138 121.0(6)
C140 C139 H13G 119.5
C138 C139 H13G 119.5
C139 C140 C141 119.9(7)
C139 C140 H14B 120.1
C141 C140 H14B 120.1
C142 C141 C136 119.7(4)
C142 C141 C140 121.2(5)
C136 C141 C140 119.1(6)
C143 C142 C141 121.6(4)
C143 C142 H14C 119.2
C141 C142 H14C 119.2
C142 C143 C144 120.8(4)
C142 C143 H14D 119.6
C144 C143 H14D 119.6
O24 C144 C135 123.0(3)
O24 C144 C143 117.3(4)
C135 C144 C143 119.7(4)
C152 N9 C151 119.9(3)
C152 N9 Ni9 125.0(2)
C151 N9 Ni9 115.1(2)
C145 O25 Ni11 133.4(2)
C145 O26 Ni9 121.1(2)
C145 O26 Ni10 121.6(2)
Ni9 O26 Ni10 117.26(10)
C162 O27 Ni9 123.9(2)
O25 C145 O26 124.4(3)
O25 C145 C146 114.9(3)
O26 C145 C146 120.7(3)
C147 C146 C151 118.6(3)
C147 C146 C145 116.0(3)
C151 C146 C145 125.4(3)
C148 C147 C146 120.2(3)
C148 C147 H14E 119.9
C146 C147 H14E 119.9
C149 C148 C147 121.2(3)
C149 C148 Cl9 120.3(3)
C147 C148 Cl9 118.5(3)
C150 C149 C148 119.2(3)
C150 C149 H14F 120.4
C148 C149 H14F 120.4
C149 C150 C151 120.8(3)
C149 C150 H15A 119.6
C151 C150 H15A 119.6
C150 C151 C146 120.0(3)
C150 C151 N9 120.9(3)
C146 C151 N9 119.1(3)
N9 C152 C153 126.4(3)
N9 C152 H15B 116.8
C153 C152 H15B 116.8
C162 C153 C152 120.7(3)
C162 C153 C154 120.0(3)
C152 C153 C154 118.9(3)
C155 C154 C159 117.0(4)
C155 C154 C153 123.8(4)
C159 C154 C153 119.1(4)
C156 C155 C154 122.6(4)
C156 C155 H15C 118.7
C154 C155 H15C 118.7
C155 C156 C157 120.1(5)
C155 C156 H15D 120.0
C157 C156 H15D 120.0
C158 C157 C156 118.9(5)
C158 C157 H15E 120.6
C156 C157 H15E 120.6
C157 C158 C159 122.2(5)
C157 C158 H15F 118.9
C159 C158 H15F 118.9
C158 C159 C160 122.1(4)
C158 C159 C154 119.2(4)
C160 C159 C154 118.7(4)
C161 C160 C159 121.9(4)
C161 C160 H16B 119.1
C159 C160 H16B 119.1
C160 C161 C162 122.0(4)
C160 C161 H16C 119.0
C162 C161 H16C 119.0
O27 C162 C153 124.0(3)
O27 C162 C161 117.7(3)
C153 C162 C161 118.2(3)
C170 N10 C169 118.8(3)
C170 N10 Ni10 125.5(2)
C169 N10 Ni10 115.5(2)
C163 O28 Ni12 120.2(2)
C163 O29 Ni10 127.3(2)
C163 O29 Ni11 117.44(19)
Ni10 O29 Ni11 91.45(9)
C180 O30 Ni10 123.15(19)
C180 O30 Ni11 126.80(19)
Ni10 O30 Ni11 94.41(9)
O28 C163 O29 123.2(3)
O28 C163 C164 117.9(3)
O29 C163 C164 118.9(3)
C165 C164 C169 119.4(3)
C165 C164 C163 118.4(3)
C169 C164 C163 121.9(3)
C166 C165 C164 119.9(3)
C166 C165 H16D 120.1
C164 C165 H16D 120.1
C167 C166 C165 120.7(3)
C167 C166 Cl10 119.7(3)
C165 C166 Cl10 119.5(3)
C166 C167 C168 119.7(3)
C166 C167 H16E 120.1
C168 C167 H16E 120.1
C169 C168 C167 119.9(3)
C169 C168 H16F 120.0
C167 C168 H16F 120.0
C168 C169 C164 120.2(3)
C168 C169 N10 120.8(3)
C164 C169 N10 119.0(3)
N10 C170 C171 124.4(3)
N10 C170 H17B 117.8
C171 C170 H17B 117.8
C180 C171 C170 120.9(3)
C180 C171 C172 119.3(3)
C170 C171 C172 119.1(3)
C173 C172 C177 116.9(3)
C173 C172 C171 123.8(3)
C177 C172 C171 119.3(3)
C174 C173 C172 121.5(3)
C174 C173 H17C 119.2
C172 C173 H17C 119.2
C173 C174 C175 121.2(3)
C173 C174 H17D 119.4
C175 C174 H17D 119.4
C176 C175 C174 118.8(3)
C176 C175 H17E 120.6
C174 C175 H17E 120.6
C175 C176 C177 120.9(3)
C175 C176 H17F 119.5
C177 C176 H17F 119.5
C176 C177 C172 120.5(3)
C176 C177 C178 120.3(3)
C172 C177 C178 119.2(3)
C179 C178 C177 121.2(3)
C179 C178 H17G 119.4
C177 C178 H17G 119.4
C178 C179 C180 121.2(3)
C178 C179 H17H 119.4
C180 C179 H17H 119.4
O30 C180 C171 123.5(3)
O30 C180 C179 116.6(3)
C171 C180 C179 119.8(3)
C188 N11 C187 119.5(3)
C188 N11 Ni11 125.4(2)
C187 N11 Ni11 114.4(2)
C181 O31 Ni1 137.7(2)
C181 O32 Ni11 124.8(2)
C181 O32 Ni12 121.9(2)
Ni11 O32 Ni12 96.13(9)
C198 O33 Ni11 121.40(19)
C198 O33 Ni12 126.2(2)
Ni11 O33 Ni12 95.77(9)
O31 C181 O32 123.4(3)
O31 C181 C182 116.8(3)
O32 C181 C182 119.7(3)
C183 C182 C187 119.2(3)
C183 C182 C181 117.1(3)
C187 C182 C181 123.4(3)
C184 C183 C182 119.9(3)
C184 C183 H18A 120.1
C182 C183 H18A 120.1
C183 C184 C185 121.5(3)
C183 C184 Cl11 119.2(3)
C185 C184 Cl11 119.3(3)
C186 C185 C184 118.8(3)
C186 C185 H18B 120.6
C184 C185 H18B 120.6
C185 C186 C187 120.6(3)
C185 C186 H18C 119.7
C187 C186 H18C 119.7
C186 C187 C182 120.0(3)
C186 C187 N11 120.5(3)
C182 C187 N11 119.5(3)
N11 C188 C189 124.4(3)
N11 C188 H18D 117.8
C189 C188 H18D 117.8
C198 C189 C190 119.6(3)
C198 C189 C188 120.5(3)
C190 C189 C188 119.5(3)
C191 C190 C195 117.1(3)
C191 C190 C189 123.4(3)
C195 C190 C189 119.4(3)
C192 C191 C190 121.3(3)
C192 C191 H19A 119.3
C190 C191 H19A 119.3
C191 C192 C193 121.2(4)
C191 C192 H19B 119.4
C193 C192 H19B 119.4
C194 C193 C192 119.3(4)
C194 C193 H19C 120.4
C192 C193 H19C 120.4
C193 C194 C195 120.6(3)
C193 C194 H19D 119.7
C195 C194 H19D 119.7
C194 C195 C196 120.6(3)
C194 C195 C190 120.4(3)
C196 C195 C190 119.0(3)
C197 C196 C195 121.0(3)
C197 C196 H19E 119.5
C195 C196 H19E 119.5
C196 C197 C198 121.8(3)
C196 C197 H19F 119.1
C198 C197 H19F 119.1
O33 C198 C189 123.7(3)
O33 C198 C197 117.2(3)
C189 C198 C197 119.1(3)
C206 N12 C205 120.0(3)
C206 N12 Ni12 125.8(2)
C205 N12 Ni12 114.3(2)
C199 O34 Ni2 134.3(2)
C199 O35 Ni12 121.5(2)
C199 O35 Ni1 121.5(2)
Ni12 O35 Ni1 116.90(10)
C216 O36 Ni12 124.8(2)
O34 C199 O35 124.4(3)
O34 C199 C200 115.1(3)
O35 C199 C200 120.6(3)
C201 C200 C205 118.8(3)
C201 C200 C199 116.4(3)
C205 C200 C199 124.8(3)
C200 C201 C202 120.3(3)
C200 C201 H20A 119.8
C202 C201 H20A 119.8
C203 C202 C201 121.3(3)
C203 C202 Cl12 119.5(3)
C201 C202 Cl12 119.2(3)
C204 C203 C202 118.8(3)
C204 C203 H20B 120.6
C202 C203 H20B 120.6
C203 C204 C205 121.1(3)
C203 C204 H20C 119.5
C205 C204 H20C 119.5
C204 C205 C200 119.6(3)
C204 C205 N12 120.5(3)
C200 C205 N12 119.8(3)
N12 C206 C207 126.1(3)
N12 C206 H20D 116.9
C207 C206 H20D 116.9
C216 C207 C206 119.8(3)
C216 C207 C208 120.3(3)
C206 C207 C208 119.6(3)
C213 C208 C209 117.4(3)
C213 C208 C207 119.4(3)
C209 C208 C207 123.2(3)
C210 C209 C208 121.4(4)
C210 C209 H20E 119.3
C208 C209 H20E 119.3
C209 C210 C211 121.4(4)
C209 C210 H21B 119.3
C211 C210 H21B 119.3
C212 C211 C210 118.6(4)
C212 C211 H21C 120.7
C210 C211 H21C 120.7
C211 C212 C213 121.7(4)
C211 C212 H21D 119.2
C213 C212 H21D 119.2
C208 C213 C214 119.2(3)
C208 C213 C212 119.5(4)
C214 C213 C212 121.3(4)
C215 C214 C213 121.7(4)
C215 C214 H21E 119.2
C213 C214 H21E 119.2
C214 C215 C216 121.4(4)
C214 C215 H21F 119.3
C216 C215 H21F 119.3
O36 C216 C207 125.2(3)
O36 C216 C215 117.0(3)
C207 C216 C215 117.7(3)
Ni1 O1W H1WA 107.6
Ni1 O1W H1WB 133.2
H1WA O1W H1WB 108.8
Ni10 O2W H2WA 106.1
Ni10 O2W H2WB 119.9
H2WA O2W H2WB 116.9
Ni7 O3W H3WA 109.9
Ni7 O3W H3WB 126.5
H3WA O3W H3WB 101.4
Ni4 O4W H4WA 103.9
Ni4 O4W H4WB 106.0
H4WA O4W H4WB 118.2
O6SB Cl13 O4SB 113.4(5)
O6SB Cl13 O7SB 115.7(4)
O4SB Cl13 O7SB 109.8(4)
O5S Cl13 O6S 115.0(6)
O5SA Cl13 O4SA 109.9(9)
O5SA Cl13 O7SA 112.0(9)
O4SA Cl13 O7SA 109.3(9)
O5SA Cl13 O6SA 107.6(9)
O4SA Cl13 O6SA 109.8(9)
O7SA Cl13 O6SA 108.4(9)
O5S Cl13 O4S 111.5(6)
O6S Cl13 O4S 109.5(6)
O5S Cl13 O7S 112.1(6)
O6S Cl13 O7S 106.8(6)
O4S Cl13 O7S 101.0(6)
O6SB Cl13 O5SB 107.6(4)
O4SB Cl13 O5SB 107.3(5)
O7SB Cl13 O5SB 102.1(4)
C5S N1S C3S 110.7(5)
C5S N1S C1S 111.8(5)
C3S N1S C1S 112.1(5)
C5S N1S H1S 107.3
C3S N1S H1S 107.3
C1S N1S H1S 107.3
C2S C1S N1S 117.4(7)
C2S C1S H1SA 108.0
N1S C1S H1SA 108.0
C2S C1S H1SB 108.0
N1S C1S H1SB 108.0
H1SA C1S H1SB 107.2
C1S C2S H2SA 109.5
C1S C2S H2SB 109.5
H2SA C2S H2SB 109.5
C1S C2S H2SC 109.5
H2SA C2S H2SC 109.5
H2SB C2S H2SC 109.5
C4S C3S N1S 117.4(6)
C4S C3S H3SA 108.0
N1S C3S H3SA 108.0
C4S C3S H3SB 108.0
N1S C3S H3SB 108.0
H3SA C3S H3SB 107.2
C3S C4S H4SA 109.5
C3S C4S H4SB 109.5
H4SA C4S H4SB 109.5
C3S C4S H4SC 109.5
H4SA C4S H4SC 109.5
H4SB C4S H4SC 109.5
C6S C5S N1S 113.7(6)
C6S C5S H5SA 108.8
N1S C5S H5SA 108.8
C6S C5S H5SB 108.8
N1S C5S H5SB 108.8
H5SA C5S H5SB 107.7
C5S C6S H6SA 109.5
C5S C6S H6SB 109.5
H6SA C6S H6SB 109.5
C5S C6S H6SC 109.5
H6SA C6S H6SC 109.5
H6SB C6S H6SC 109.5
C1SA N1SA C3SA 115.8(8)
C1SA N1SA C5SA 113.1(7)
C3SA N1SA C5SA 109.5(7)
C1SA N1SA H1S1 105.9
C3SA N1SA H1S1 105.9
C5SA N1SA H1S1 105.9
N1SA C1SA C2SA 115.0(11)
N1SA C1SA H1SC 108.5
C2SA C1SA H1SC 108.5
N1SA C1SA H1SD 108.5
C2SA C1SA H1SD 108.5
H1SC C1SA H1SD 107.5
C1SA C2SA H2SD 109.5
C1SA C2SA H2SE 109.5
H2SD C2SA H2SE 109.5
C1SA C2SA H2SF 109.5
H2SD C2SA H2SF 109.5
H2SE C2SA H2SF 109.5
C4SA C3SA N1SA 112.4(9)
C4SA C3SA H3SC 109.1
N1SA C3SA H3SC 109.1
C4SA C3SA H3SD 109.1
N1SA C3SA H3SD 109.1
H3SC C3SA H3SD 107.9
C3SA C4SA H4SD 109.5
C3SA C4SA H4SE 109.5
H4SD C4SA H4SE 109.5
C3SA C4SA H4SF 109.5
H4SD C4SA H4SF 109.5
H4SE C4SA H4SF 109.5
C6SA C5SA N1SA 113.4(9)
C6SA C5SA H5SC 108.9
N1SA C5SA H5SC 108.9
C6SA C5SA H5SD 108.9
N1SA C5SA H5SD 108.9
H5SC C5SA H5SD 107.7
C5SA C6SA H6SD 109.5
C5SA C6SA H6SE 109.5
H6SD C6SA H6SE 109.5
C5SA C6SA H6SF 109.5
H6SD C6SA H6SF 109.5
H6SE C6SA H6SF 109.5
C5SB N1SB C1SB 105.0(8)
C5SB N1SB C3SB 106.7(9)
C1SB N1SB C3SB 106.4(8)
C5SB N1SB H1S2 112.7
C1SB N1SB H1S2 112.7
C3SB N1SB H1S2 112.7
N1SB C1SB C2SB 113.1(9)
N1SB C1SB H1SE 109.0
C2SB C1SB H1SE 109.0
N1SB C1SB H1SF 109.0
C2SB C1SB H1SF 109.0
H1SE C1SB H1SF 107.8
C1SB C2SB H2SG 109.5
C1SB C2SB H2SH 109.5
H2SG C2SB H2SH 109.5
C1SB C2SB H2SI 109.5
H2SG C2SB H2SI 109.5
H2SH C2SB H2SI 109.5
N1SB C3SB C4SC 116.1(9)
N1SB C3SB H3SG 108.3
C4SC C3SB H3SG 108.3
N1SB C3SB H3SH 108.3
C4SC C3SB H3SH 108.3
H3SG C3SB H3SH 107.4
C3SB C4SC H4SJ 109.5
C3SB C4SC H4SK 109.5
H4SJ C4SC H4SK 109.5
C3SB C4SC H4SL 109.5
H4SJ C4SC H4SL 109.5
H4SK C4SC H4SL 109.5
N1SB C5SB C6SB 114.4(9)
N1SB C5SB H5SE 108.7
C6SB C5SB H5SE 108.7
N1SB C5SB H5SF 108.7
C6SB C5SB H5SF 108.7
H5SE C5SB H5SF 107.6
C5SB C6SB H6SG 109.5
C5SB C6SB H6SH 109.5
H6SG C6SB H6SH 109.5
C5SB C6SB H6SI 109.5
H6SG C6SB H6SI 109.5
H6SH C6SB H6SI 109.5

loop_
_geom_bond_atom_site_label_1
_geom_bond_atom_site_label_2
_geom_bond_distance
Ni1 O3 2.015(2)
Ni1 N1 2.017(3)
Ni1 O1W 2.045(3)
Ni1 O31 2.052(2)
Ni1 O2 2.057(2)
Ni1 O35 2.138(2)
Ni2 O6 1.990(2)
Ni2 N2 2.007(3)
Ni2 O34 2.022(2)
Ni2 O3 2.068(2)
Ni2 O5 2.069(2)
Ni2 O2 2.097(2)
Ni3 N3 1.979(3)
Ni3 O9 1.997(2)
Ni3 O6 2.068(2)
Ni3 O5 2.071(2)
Ni3 O8 2.075(2)
Ni3 O1 2.101(2)
Ni4 O12 2.002(2)
Ni4 N4 2.025(3)
Ni4 O11 2.034(2)
Ni4 O4 2.049(2)
Ni4 O4W 2.052(3)
Ni4 O8 2.138(2)
Ni4 Ni5 2.9973(6)
Ni5 N5 1.992(3)
Ni5 O15 1.997(3)
Ni5 O7 2.025(2)
Ni5 O12 2.056(3)
Ni5 O14 2.075(2)
Ni5 O11 2.100(2)
Ni6 N6 1.973(3)
Ni6 O18 1.997(2)
Ni6 O14 2.059(2)
Ni6 O17 2.104(2)
Ni6 O10 2.112(2)
Ni6 O15 2.118(3)
Ni7 O21 2.019(2)
Ni7 N7 2.029(3)
Ni7 O3W 2.041(2)
Ni7 O20 2.057(2)
Ni7 O13 2.062(3)
Ni7 O17 2.131(2)
Ni7 Ni8 2.9902(6)
Ni8 O24 1.996(2)
Ni8 N8 2.008(3)
Ni8 O16 2.032(2)
Ni8 O21 2.033(2)
Ni8 O23 2.054(2)
Ni8 O20 2.121(2)
Ni9 N9 1.982(3)
Ni9 O27 2.000(2)
Ni9 O23 2.062(2)
Ni9 O26 2.079(2)
Ni9 O24 2.087(2)
Ni9 O19 2.154(2)
Ni10 O30 2.005(2)
Ni10 O22 2.032(2)
Ni10 N10 2.033(3)
Ni10 O2W 2.046(2)
Ni10 O29 2.052(2)
Ni10 O26 2.166(2)
Ni10 Ni11 2.9751(6)
Ni11 O33 1.993(2)
Ni11 N11 2.007(3)
Ni11 O25 2.016(2)
Ni11 O32 2.043(2)
Ni11 O30 2.049(2)
Ni11 O29 2.103(2)
Ni12 N12 1.977(3)
Ni12 O36 1.991(2)
Ni12 O32 2.045(2)
Ni12 O28 2.099(2)
Ni12 O35 2.104(2)
Ni12 O33 2.106(2)
Cl1 C4 1.732(4)
N1 C8 1.291(5)
N1 C7 1.416(4)
O1 C1 1.240(4)
O2 C1 1.295(4)
O3 C18 1.319(4)
C1 C2 1.494(5)
C2 C3 1.390(5)
C2 C7 1.403(5)
C3 C4 1.386(5)
C3 H3A 0.9500
C4 C5 1.370(6)
C5 C6 1.390(5)
C5 H5A 0.9500
C6 C7 1.391(5)
C6 H6A 0.9500
C8 C9 1.444(5)
C8 H8A 0.9500
C9 C18 1.404(5)
C9 C10 1.446(5)
C10 C15 1.411(5)
C10 C11 1.420(5)
C11 C12 1.372(6)
C11 H11A 0.9500
C12 C13 1.400(6)
C12 H12A 0.9500
C13 C14 1.365(6)
C13 H13A 0.9500
C14 C15 1.408(5)
C14 H14A 0.9500
C15 C16 1.425(5)
C16 C17 1.365(5)
C16 H16A 0.9500
C17 C18 1.422(5)
C17 H17A 0.9500
Cl2 C22 1.745(3)
N2 C26 1.288(4)
N2 C25 1.424(4)
O4 C19 1.240(4)
O5 C19 1.281(4)
O6 C36 1.334(4)
C19 C20 1.504(5)
C20 C21 1.389(5)
C20 C25 1.397(5)
C21 C22 1.388(5)
C21 H21A 0.9500
C22 C23 1.372(5)
C23 C24 1.382(5)
C23 H23A 0.9500
C24 C25 1.395(5)
C24 H24A 0.9500
C26 C27 1.443(5)
C26 H26A 0.9500
C27 C36 1.394(5)
C27 C28 1.437(5)
C28 C29 1.416(5)
C28 C33 1.424(5)
C29 C30 1.370(5)
C29 H29A 0.9500
C30 C31 1.406(6)
C30 H30A 0.9500
C31 C32 1.364(6)
C31 H31A 0.9500
C32 C33 1.408(5)
C32 H32A 0.9500
C33 C34 1.423(5)
C34 C35 1.356(5)
C34 H34A 0.9500
C35 C36 1.423(5)
C35 H35A 0.9500
Cl3 C40 1.741(4)
N3 C44 1.299(5)
N3 C43 1.413(5)
O7 C37 1.252(4)
O8 C37 1.284(4)
O9 C54 1.320(4)
C37 C38 1.514(5)
C38 C39 1.387(5)
C38 C43 1.408(5)
C39 C40 1.368(5)
C39 H39A 0.9500
C40 C41 1.377(6)
C41 C42 1.383(6)
C41 H41A 0.9500
C42 C43 1.388(5)
C42 H42A 0.9500
C44 C45 1.453(5)
C44 H44A 0.9500
C45 C54 1.407(5)
C45 C46 1.444(5)
C46 C47 1.403(6)
C46 C51 1.418(6)
C47 C48 1.377(7)
C47 H47A 0.9500
C48 C49 1.394(8)
C48 H48A 0.9500
C49 C50 1.360(8)
C49 H49A 0.9500
C50 C51 1.409(6)
C50 H50A 0.9500
C51 C52 1.411(6)
C52 C53 1.356(6)
C52 H52A 0.9500
C53 C54 1.415(5)
C53 H53A 0.9500
Cl4 C58 1.742(4)
N4 C62 1.299(5)
N4 C61 1.412(5)
O10 C55 1.249(4)
O11 C55 1.292(4)
O12 C72 1.324(5)
C55 C56 1.492(5)
C56 C57 1.383(6)
C56 C61 1.412(6)
C57 C58 1.382(5)
C57 H57A 0.9500
C58 C59 1.380(6)
C59 C60 1.384(6)
C59 H59A 0.9500
C60 C61 1.391(5)
C60 H60A 0.9500
C62 C63 1.439(6)
C62 H62A 0.9500
C63 C72 1.403(6)
C63 C64 1.438(6)
C64 C65 1.405(7)
C64 C69 1.420(7)
C65 C66 1.371(8)
C65 H65A 0.9500
C66 C67 1.390(9)
C66 H66A 0.9500
C67 C68 1.358(9)
C67 H67A 0.9500
C68 C69 1.416(7)
C68 H68A 0.9500
C69 C70 1.395(7)
C70 C71 1.365(6)
C70 H70A 0.9500
C71 C72 1.417(6)
C71 H71A 0.9500
Cl5 C76 1.737(4)
N5 C80 1.282(5)
N5 C79 1.429(5)
O13 C73 1.242(4)
O14 C73 1.284(4)
O15 C90 1.318(5)
C73 C74 1.507(5)
C74 C75 1.390(5)
C74 C79 1.392(6)
C75 C76 1.379(6)
C75 H75A 0.9500
C76 C77 1.373(7)
C77 C78 1.388(7)
C77 H77A 0.9500
C78 C79 1.386(6)
C78 H78A 0.9500
C80 C81 1.434(6)
C80 H80A 0.9500
C81 C90 1.398(7)
C81 C82 1.460(7)
C82 C83 1.403(8)
C82 C87 1.420(9)
C83 C84 1.384(9)
C83 H83A 0.9500
C84 C85 1.397(13)
C84 H84A 0.9500
C85 C86 1.356(13)
C85 H85A 0.9500
C86 C87 1.420(9)
C86 H86A 0.9500
C87 C88 1.421(9)
C88 C89 1.347(7)
C88 H88A 0.9500
C89 C90 1.433(6)
C89 H89A 0.9500
Cl6 C94 1.745(4)
N6 C98 1.288(4)
N6 C97 1.424(5)
O16 C91 1.236(4)
O17 C91 1.284(4)
O18 C108 1.316(4)
C91 C92 1.519(5)
C92 C97 1.384(5)
C92 C93 1.400(5)
C93 C94 1.379(5)
C93 H93A 0.9500
C94 C95 1.361(6)
C95 C96 1.380(5)
C95 H95A 0.9500
C96 C97 1.400(5)
C96 H96A 0.9500
C98 C99 1.437(5)
C98 H98A 0.9500
C99 C108 1.402(5)
C99 C100 1.441(5)
C100 C105 1.421(5)
C100 C101 1.422(5)
C101 C102 1.363(5)
C101 H10A 0.9500
C102 C103 1.408(6)
C102 H10B 0.9500
C103 C104 1.360(6)
C103 H10C 0.9500
C104 C105 1.399(5)
C104 H10D 0.9500
C105 C106 1.416(5)
C106 C107 1.338(5)
C106 H10E 0.9500
C107 C108 1.431(5)
C107 H10F 0.9500
Cl7 C112 1.743(4)
N7 C116 1.277(5)
N7 C115 1.426(5)
O19 C109 1.256(4)
O20 C109 1.282(4)
O21 C126 1.334(4)
C109 C110 1.491(5)
C110 C111 1.389(5)
C110 C115 1.405(5)
C111 C112 1.380(5)
C111 H11B 0.9500
C112 C113 1.381(5)
C113 C114 1.383(5)
C113 H11C 0.9500
C114 C115 1.381(5)
C114 H11D 0.9500
C116 C117 1.445(5)
C116 H11E 0.9500
C117 C126 1.398(5)
C117 C118 1.442(5)
C118 C119 1.413(5)
C118 C123 1.418(6)
C119 C120 1.377(6)
C119 H11F 0.9500
C120 C121 1.383(7)
C120 H12B 0.9500
C121 C122 1.357(7)
C121 H12C 0.9500
C122 C123 1.425(6)
C122 H12D 0.9500
C123 C124 1.406(6)
C124 C125 1.363(6)
C124 H12E 0.9500
C125 C126 1.420(5)
C125 H12F 0.9500
Cl8 C130 1.741(4)
N8 C134 1.292(5)
N8 C133 1.422(4)
O22 C127 1.234(4)
O23 C127 1.284(4)
O24 C144 1.329(4)
C127 C128 1.508(5)
C128 C133 1.392(5)
C128 C129 1.392(5)
C129 C130 1.378(5)
C129 H12G 0.9500
C130 C131 1.382(6)
C131 C132 1.375(5)
C131 H13B 0.9500
C132 C133 1.392(5)
C132 H13C 0.9500
C134 C135 1.435(5)
C134 H13D 0.9500
C135 C144 1.396(6)
C135 C136 1.451(6)
C136 C137 1.407(7)
C136 C141 1.421(7)
C137 C138 1.371(8)
C137 H13E 0.9500
C138 C139 1.375(11)
C138 H13F 0.9500
C139 C140 1.369(11)
C139 H13G 0.9500
C140 C141 1.426(8)
C140 H14B 0.9500
C141 C142 1.408(7)
C142 C143 1.353(6)
C142 H14C 0.9500
C143 C144 1.426(5)
C143 H14D 0.9500
Cl9 C148 1.735(4)
N9 C152 1.296(4)
N9 C151 1.415(4)
O25 C145 1.251(4)
O26 C145 1.281(4)
O27 C162 1.308(4)
C145 C146 1.510(4)
C146 C147 1.402(5)
C146 C151 1.404(5)
C147 C148 1.385(5)
C147 H14E 0.9500
C148 C149 1.383(5)
C149 C150 1.382(5)
C149 H14F 0.9500
C150 C151 1.397(5)
C150 H15A 0.9500
C152 C153 1.431(5)
C152 H15B 0.9500
C153 C162 1.417(5)
C153 C154 1.446(5)
C154 C155 1.401(6)
C154 C159 1.428(6)
C155 C156 1.370(6)
C155 H15C 0.9500
C156 C157 1.404(7)
C156 H15D 0.9500
C157 C158 1.366(7)
C157 H15E 0.9500
C158 C159 1.405(6)
C158 H15F 0.9500
C159 C160 1.405(6)
C160 C161 1.357(6)
C160 H16B 0.9500
C161 C162 1.419(5)
C161 H16C 0.9500
Cl10 C166 1.731(3)
N10 C170 1.290(4)
N10 C169 1.416(4)
O28 C163 1.245(4)
O29 C163 1.294(4)
O30 C180 1.326(4)
C163 C164 1.499(5)
C164 C165 1.389(5)
C164 C169 1.397(5)
C165 C166 1.385(5)
C165 H16D 0.9500
C166 C167 1.380(5)
C167 C168 1.391(5)
C167 H16E 0.9500
C168 C169 1.385(5)
C168 H16F 0.9500
C170 C171 1.436(5)
C170 H17B 0.9500
C171 C180 1.396(4)
C171 C172 1.455(5)
C172 C173 1.407(5)
C172 C177 1.417(5)
C173 C174 1.369(5)
C173 H17C 0.9500
C174 C175 1.403(5)
C174 H17D 0.9500
C175 C176 1.368(5)
C175 H17E 0.9500
C176 C177 1.408(5)
C176 H17F 0.9500
C177 C178 1.419(5)
C178 C179 1.361(5)
C178 H17G 0.9500
C179 C180 1.422(5)
C179 H17H 0.9500
Cl11 C184 1.739(3)
N11 C188 1.288(4)
N11 C187 1.425(4)
O31 C181 1.231(4)
O32 C181 1.289(4)
O33 C198 1.325(4)
C181 C182 1.501(5)
C182 C183 1.389(5)
C182 C187 1.396(5)
C183 C184 1.378(5)
C183 H18A 0.9500
C184 C185 1.383(5)
C185 C186 1.383(5)
C185 H18B 0.9500
C186 C187 1.390(5)
C186 H18C 0.9500
C188 C189 1.448(4)
C188 H18D 0.9500
C189 C198 1.398(5)
C189 C190 1.445(5)
C190 C191 1.401(5)
C190 C195 1.421(5)
C191 C192 1.370(5)
C191 H19A 0.9500
C192 C193 1.399(5)
C192 H19B 0.9500
C193 C194 1.359(5)
C193 H19C 0.9500
C194 C195 1.413(5)
C194 H19D 0.9500
C195 C196 1.418(5)
C196 C197 1.351(5)
C196 H19E 0.9500
C197 C198 1.427(4)
C197 H19F 0.9500
Cl12 C202 1.734(4)
N12 C206 1.295(4)
N12 C205 1.413(4)
O34 C199 1.255(4)
O35 C199 1.286(4)
O36 C216 1.306(4)
C199 C200 1.517(4)
C200 C201 1.382(5)
C200 C205 1.404(5)
C201 C202 1.386(5)
C201 H20A 0.9500
C202 C203 1.380(5)
C203 C204 1.375(5)
C203 H20B 0.9500
C204 C205 1.396(5)
C204 H20C 0.9500
C206 C207 1.438(5)
C206 H20D 0.9500
C207 C216 1.405(5)
C207 C208 1.442(5)
C208 C213 1.407(5)
C208 C209 1.409(5)
C209 C210 1.374(5)
C209 H20E 0.9500
C210 C211 1.376(6)
C210 H21B 0.9500
C211 C212 1.370(6)
C211 H21C 0.9500
C212 C213 1.413(6)
C212 H21D 0.9500
C213 C214 1.412(5)
C214 C215 1.350(5)
C214 H21E 0.9500
C215 C216 1.443(5)
C215 H21F 0.9500
O1W H1WA 0.8497
O1W H1WB 0.8500
O2W H2WA 0.8500
O2W H2WB 0.8501
O3W H3WA 0.8501
O3W H3WB 0.8500
O4W H4WA 0.8500
O4W H4WB 0.8500
Cl13 O5S 1.428(6)
Cl13 O6SB 1.436(5)
Cl13 O4SB 1.452(5)
Cl13 O5SA 1.463(7)
Cl13 O7SB 1.465(5)
Cl13 O6S 1.466(6)
Cl13 O4SA 1.466(7)
Cl13 O7SA 1.469(16)
Cl13 O6SA 1.478(7)
Cl13 O4S 1.481(6)
Cl13 O7S 1.487(6)
Cl13 O5SB 1.505(5)
N1S C5S 1.524(7)
N1S C3S 1.526(7)
N1S C1S 1.531(7)
N1S H1S 1.0000
C1S C2S 1.439(9)
C1S H1SA 0.9900
C1S H1SB 0.9900
C2S H2SA 0.9800
C2S H2SB 0.9800
C2S H2SC 0.9800
C3S C4S 1.442(8)
C3S H3SA 0.9900
C3S H3SB 0.9900
C4S H4SA 0.9800
C4S H4SB 0.9800
C4S H4SC 0.9800
C5S C6S 1.442(8)
C5S H5SA 0.9900
C5S H5SB 0.9900
C6S H6SA 0.9800
C6S H6SB 0.9800
C6S H6SC 0.9800
N1SA C1SA 1.466(10)
N1SA C3SA 1.484(10)
N1SA C5SA 1.486(10)
N1SA H1S1 1.0000
C1SA C2SA 1.478(13)
C1SA H1SC 0.9900
C1SA H1SD 0.9900
C2SA H2SD 0.9800
C2SA H2SE 0.9800
C2SA H2SF 0.9800
C3SA C4SA 1.454(13)
C3SA H3SC 0.9900
C3SA H3SD 0.9900
C4SA H4SD 0.9800
C4SA H4SE 0.9800
C4SA H4SF 0.9800
C5SA C6SA 1.481(13)
C5SA H5SC 0.9900
C5SA H5SD 0.9900
C6SA H6SD 0.9800
C6SA H6SE 0.9800
C6SA H6SF 0.9800
N1SB C5SB 1.503(13)
N1SB C1SB 1.509(13)
N1SB C3SB 1.516(12)
N1SB H1S2 1.0000
C1SB C2SB 1.725(14)
C1SB H1SE 0.9900
C1SB H1SF 0.9900
C2SB H2SG 0.9800
C2SB H2SH 0.9800
C2SB H2SI 0.9800
C3SB C4SC 1.780(14)
C3SB H3SG 0.9900
C3SB H3SH 0.9900
C4SC H4SJ 0.9800
C4SC H4SK 0.9800
C4SC H4SL 0.9800
C5SB C6SB 1.725(14)
C5SB H5SE 0.9900
C5SB H5SF 0.9900
C6SB H6SG 0.9800
C6SB H6SH 0.9800
C6SB H6SI 0.9800

loop_
_geom_torsion_atom_site_label_1
_geom_torsion_atom_site_label_2
_geom_torsion_atom_site_label_3
_geom_torsion_atom_site_label_4
_geom_torsion
Ni3 O1 C1 O2 -54.4(4)
Ni3 O1 C1 C2 128.1(3)
Ni1 O2 C1 O1 168.2(2)
Ni2 O2 C1 O1 50.7(4)
Ni1 O2 C1 C2 -14.3(4)
Ni2 O2 C1 C2 -131.8(3)
O1 C1 C2 C3 29.4(5)
O2 C1 C2 C3 -148.2(3)
O1 C1 C2 C7 -145.4(3)
O2 C1 C2 C7 37.0(5)
C7 C2 C3 C4 -4.7(5)
C1 C2 C3 C4 -179.7(3)
C2 C3 C4 C5 2.2(6)
C2 C3 C4 Cl1 179.8(3)
C3 C4 C5 C6 1.0(6)
Cl1 C4 C5 C6 -176.6(3)
C4 C5 C6 C7 -1.6(6)
C5 C6 C7 C2 -0.9(5)
C5 C6 C7 N1 179.7(3)
C3 C2 C7 C6 4.0(5)
C1 C2 C7 C6 178.8(3)
C3 C2 C7 N1 -176.6(3)
C1 C2 C7 N1 -1.7(5)
C8 N1 C7 C6 -52.6(5)
Ni1 N1 C7 C6 128.2(3)
C8 N1 C7 C2 128.0(4)
Ni1 N1 C7 C2 -51.2(4)
C7 N1 C8 C9 -169.7(3)
Ni1 N1 C8 C9 9.5(5)
N1 C8 C9 C18 27.7(5)
N1 C8 C9 C10 -158.7(3)
C18 C9 C10 C15 5.4(5)
C8 C9 C10 C15 -168.1(3)
C18 C9 C10 C11 -170.8(3)
C8 C9 C10 C11 15.6(5)
C15 C10 C11 C12 -2.2(6)
C9 C10 C11 C12 174.1(4)
C10 C11 C12 C13 0.5(6)
C11 C12 C13 C14 1.8(6)
C12 C13 C14 C15 -2.3(6)
C13 C14 C15 C10 0.6(6)
C13 C14 C15 C16 -175.8(4)
C11 C10 C15 C14 1.6(5)
C9 C10 C15 C14 -174.8(3)
C11 C10 C15 C16 178.1(3)
C9 C10 C15 C16 1.7(5)
C14 C15 C16 C17 171.6(4)
C10 C15 C16 C17 -4.8(5)
C15 C16 C17 C18 0.8(6)
Ni1 O3 C18 C9 -31.4(4)
Ni2 O3 C18 C9 105.3(4)
Ni1 O3 C18 C17 149.4(3)
Ni2 O3 C18 C17 -73.9(4)
C8 C9 C18 O3 -15.0(5)
C10 C9 C18 O3 171.5(3)
C8 C9 C18 C17 164.2(3)
C10 C9 C18 C17 -9.3(5)
C16 C17 C18 O3 -174.4(3)
C16 C17 C18 C9 6.3(5)
Ni4 O4 C19 O5 17.5(6)
Ni4 O4 C19 C20 -162.8(2)
Ni2 O5 C19 O4 -176.4(2)
Ni3 O5 C19 O4 -53.9(4)
Ni2 O5 C19 C20 4.0(4)
Ni3 O5 C19 C20 126.5(3)
O4 C19 C20 C21 -27.7(5)
O5 C19 C20 C21 152.0(3)
O4 C19 C20 C25 146.4(3)
O5 C19 C20 C25 -33.9(5)
C25 C20 C21 C22 0.8(5)
C19 C20 C21 C22 175.1(3)
C20 C21 C22 C23 0.4(6)
C20 C21 C22 Cl2 -179.0(3)
C21 C22 C23 C24 -0.7(6)
Cl2 C22 C23 C24 178.7(3)
C22 C23 C24 C25 -0.3(6)
C23 C24 C25 C20 1.5(5)
C23 C24 C25 N2 -179.7(3)
C21 C20 C25 C24 -1.8(5)
C19 C20 C25 C24 -175.8(3)
C21 C20 C25 N2 179.5(3)
C19 C20 C25 N2 5.5(5)
C26 N2 C25 C24 56.7(5)
Ni2 N2 C25 C24 -131.0(3)
C26 N2 C25 C20 -124.6(4)
Ni2 N2 C25 C20 47.7(4)
C25 N2 C26 C27 171.6(3)
Ni2 N2 C26 C27 -0.1(5)
N2 C26 C27 C36 -29.0(5)
N2 C26 C27 C28 153.2(3)
C36 C27 C28 C29 176.7(4)
C26 C27 C28 C29 -5.5(5)
C36 C27 C28 C33 1.7(5)
C26 C27 C28 C33 179.5(3)
C33 C28 C29 C30 3.2(6)
C27 C28 C29 C30 -171.9(4)
C28 C29 C30 C31 0.2(7)
C29 C30 C31 C32 -3.2(8)
C30 C31 C32 C33 2.6(8)
C31 C32 C33 C34 178.3(4)
C31 C32 C33 C28 0.9(7)
C29 C28 C33 C32 -3.7(6)
C27 C28 C33 C32 171.5(4)
C29 C28 C33 C34 178.7(4)
C27 C28 C33 C34 -6.1(6)
C32 C33 C34 C35 -173.1(4)
C28 C33 C34 C35 4.4(6)
C33 C34 C35 C36 1.8(6)
Ni2 O6 C36 C27 38.5(4)
Ni3 O6 C36 C27 -92.9(4)
Ni2 O6 C36 C35 -141.0(3)
Ni3 O6 C36 C35 87.6(4)
C28 C27 C36 O6 -175.1(3)
C26 C27 C36 O6 7.2(5)
C28 C27 C36 C35 4.5(5)
C26 C27 C36 C35 -173.3(3)
C34 C35 C36 O6 173.2(3)
C34 C35 C36 C27 -6.3(5)
Ni5 O7 C37 O8 -11.5(5)
Ni5 O7 C37 C38 169.2(2)
Ni3 O8 C37 O7 -156.5(3)
Ni4 O8 C37 O7 19.7(5)
Ni3 O8 C37 C38 22.7(4)
Ni4 O8 C37 C38 -161.1(2)
O7 C37 C38 C39 11.4(5)
O8 C37 C38 C39 -167.9(3)
O7 C37 C38 C43 -167.0(4)
O8 C37 C38 C43 13.7(6)
C43 C38 C39 C40 -1.4(6)
C37 C38 C39 C40 -179.8(4)
C38 C39 C40 C41 0.3(7)
C38 C39 C40 Cl3 179.5(3)
C39 C40 C41 C42 0.1(7)
Cl3 C40 C41 C42 -179.1(4)
C40 C41 C42 C43 0.6(7)
C41 C42 C43 C38 -1.7(6)
C41 C42 C43 N3 -178.2(4)
C39 C38 C43 C42 2.1(6)
C37 C38 C43 C42 -179.6(4)
C39 C38 C43 N3 178.6(3)
C37 C38 C43 N3 -3.1(6)
C44 N3 C43 C42 -47.8(5)
Ni3 N3 C43 C42 133.8(3)
C44 N3 C43 C38 135.7(4)
Ni3 N3 C43 C38 -42.7(4)
C43 N3 C44 C45 -176.5(4)
Ni3 N3 C44 C45 1.8(5)
N3 C44 C45 C54 21.1(6)
N3 C44 C45 C46 -165.0(4)
C54 C45 C46 C47 -178.8(4)
C44 C45 C46 C47 7.3(6)
C54 C45 C46 C51 1.1(6)
C44 C45 C46 C51 -172.9(4)
C51 C46 C47 C48 1.0(8)
C45 C46 C47 C48 -179.1(6)
C46 C47 C48 C49 -1.7(11)
C47 C48 C49 C50 1.1(13)
C48 C49 C50 C51 0.3(11)
C49 C50 C51 C52 178.1(6)
C49 C50 C51 C46 -0.9(9)
C47 C46 C51 C50 0.3(7)
C45 C46 C51 C50 -179.5(5)
C47 C46 C51 C52 -178.7(4)
C45 C46 C51 C52 1.4(7)
C50 C51 C52 C53 179.7(5)
C46 C51 C52 C53 -1.3(7)
C51 C52 C53 C54 -1.4(7)
Ni3 O9 C54 C45 -26.7(5)
Ni3 O9 C54 C53 155.8(3)
C46 C45 C54 O9 178.8(4)
C44 C45 C54 O9 -7.3(6)
C46 C45 C54 C53 -3.7(6)
C44 C45 C54 C53 170.2(4)
C52 C53 C54 O9 -178.4(4)
C52 C53 C54 C45 4.0(6)
Ni6 O10 C55 O11 60.1(5)
Ni6 O10 C55 C56 -122.2(3)
Ni4 O11 C55 O10 -172.9(3)
Ni5 O11 C55 O10 -55.0(4)
Ni4 O11 C55 C56 9.4(5)
Ni5 O11 C55 C56 127.4(3)
O10 C55 C56 C57 -28.4(5)
O11 C55 C56 C57 149.4(4)
O10 C55 C56 C61 147.3(4)
O11 C55 C56 C61 -34.9(5)
C61 C56 C57 C58 2.6(6)
C55 C56 C57 C58 178.4(3)
C56 C57 C58 C59 -2.2(6)
C56 C57 C58 Cl4 178.5(3)
C57 C58 C59 C60 -0.1(6)
Cl4 C58 C59 C60 179.2(3)
C58 C59 C60 C61 1.9(6)
C59 C60 C61 C56 -1.5(6)
C59 C60 C61 N4 179.2(4)
C57 C56 C61 C60 -0.8(5)
C55 C56 C61 C60 -176.4(3)
C57 C56 C61 N4 178.6(3)
C55 C56 C61 N4 2.9(5)
C62 N4 C61 C60 53.4(5)
Ni4 N4 C61 C60 -131.9(3)
C62 N4 C61 C56 -126.0(4)
Ni4 N4 C61 C56 48.7(4)
C61 N4 C62 C63 168.9(4)
Ni4 N4 C62 C63 -5.4(6)
N4 C62 C63 C72 -27.0(6)
N4 C62 C63 C64 162.6(4)
C72 C63 C64 C65 173.2(5)
C62 C63 C64 C65 -16.3(7)
C72 C63 C64 C69 -2.8(6)
C62 C63 C64 C69 167.7(4)
C69 C64 C65 C66 -1.2(9)
C63 C64 C65 C66 -177.3(6)
C64 C65 C66 C67 0.8(11)
C65 C66 C67 C68 -0.6(12)
C66 C67 C68 C69 0.9(11)
C67 C68 C69 C70 177.2(6)
C67 C68 C69 C64 -1.2(9)
C65 C64 C69 C70 -177.1(5)
C63 C64 C69 C70 -0.9(7)
C65 C64 C69 C68 1.4(8)
C63 C64 C69 C68 177.6(5)
C68 C69 C70 C71 -175.5(5)
C64 C69 C70 C71 2.9(7)
C69 C70 C71 C72 -1.2(7)
Ni4 O12 C72 C63 31.4(5)
Ni5 O12 C72 C63 -101.1(4)
Ni4 O12 C72 C71 -149.9(3)
Ni5 O12 C72 C71 77.7(4)
C64 C63 C72 O12 -176.8(4)
C62 C63 C72 O12 12.7(6)
C64 C63 C72 C71 4.5(6)
C62 C63 C72 C71 -166.0(4)
C70 C71 C72 O12 178.6(4)
C70 C71 C72 C63 -2.6(6)
Ni7 O13 C73 O14 -22.5(6)
Ni7 O13 C73 C74 159.3(2)
Ni6 O14 C73 O13 52.6(4)
Ni5 O14 C73 O13 179.7(2)
Ni6 O14 C73 C74 -129.3(3)
Ni5 O14 C73 C74 -2.2(4)
O13 C73 C74 C75 26.1(5)
O14 C73 C74 C75 -152.2(3)
O13 C73 C74 C79 -148.3(4)
O14 C73 C74 C79 33.4(5)
C79 C74 C75 C76 -1.6(6)
C73 C74 C75 C76 -176.2(4)
C74 C75 C76 C77 -0.1(7)
C74 C75 C76 Cl5 178.5(3)
C75 C76 C77 C78 0.8(7)
Cl5 C76 C77 C78 -177.9(4)
C76 C77 C78 C79 0.3(7)
C77 C78 C79 C74 -2.1(6)
C77 C78 C79 N5 -179.7(4)
C75 C74 C79 C78 2.7(6)
C73 C74 C79 C78 177.1(4)
C75 C74 C79 N5 -179.7(3)
C73 C74 C79 N5 -5.3(5)
C80 N5 C79 C78 -60.1(5)
Ni5 N5 C79 C78 128.3(3)
C80 N5 C79 C74 122.3(4)
Ni5 N5 C79 C74 -49.3(4)
C79 N5 C80 C81 -170.3(4)
Ni5 N5 C80 C81 0.6(6)
N5 C80 C81 C90 26.3(7)
N5 C80 C81 C82 -163.1(4)
C90 C81 C82 C83 -178.3(5)
C80 C81 C82 C83 11.0(7)
C90 C81 C82 C87 1.6(7)
C80 C81 C82 C87 -169.0(4)
C87 C82 C83 C84 3.0(8)
C81 C82 C83 C84 -177.0(5)
C82 C83 C84 C85 -1.9(10)
C83 C84 C85 C86 0.5(12)
C84 C85 C86 C87 -0.3(12)
C83 C82 C87 C86 -2.8(8)
C81 C82 C87 C86 177.2(5)
C83 C82 C87 C88 177.6(5)
C81 C82 C87 C88 -2.4(7)
C85 C86 C87 C82 1.5(10)
C85 C86 C87 C88 -178.9(6)
C82 C87 C88 C89 1.5(8)
C86 C87 C88 C89 -178.1(5)
C87 C88 C89 C90 0.2(7)
Ni5 O15 C90 C81 -34.8(5)
Ni6 O15 C90 C81 94.2(5)
Ni5 O15 C90 C89 147.7(3)
Ni6 O15 C90 C89 -83.3(4)
C80 C81 C90 O15 -6.8(6)
C82 C81 C90 O15 -177.4(4)
C80 C81 C90 C89 170.7(4)
C82 C81 C90 C89 0.1(6)
C88 C89 C90 O15 176.6(4)
C88 C89 C90 C81 -1.0(7)
Ni8 O16 C91 O17 10.5(5)
Ni8 O16 C91 C92 -169.9(2)
Ni6 O17 C91 O16 163.7(3)
Ni7 O17 C91 O16 -15.8(4)
Ni6 O17 C91 C92 -16.0(4)
Ni7 O17 C91 C92 164.6(2)
O16 C91 C92 C97 160.7(3)
O17 C91 C92 C97 -19.7(5)
O16 C91 C92 C93 -13.4(5)
O17 C91 C92 C93 166.3(3)
C97 C92 C93 C94 1.1(5)
C91 C92 C93 C94 175.5(3)
C92 C93 C94 C95 0.2(6)
C92 C93 C94 Cl6 -178.8(3)
C93 C94 C95 C96 -0.7(6)
Cl6 C94 C95 C96 178.3(3)
C94 C95 C96 C97 -0.1(6)
C93 C92 C97 C96 -1.8(5)
C91 C92 C97 C96 -175.8(3)
C93 C92 C97 N6 179.1(3)
C91 C92 C97 N6 5.1(5)
C95 C96 C97 C92 1.4(6)
C95 C96 C97 N6 -179.5(3)
C98 N6 C97 C92 -131.1(4)
Ni6 N6 C97 C92 43.8(4)
C98 N6 C97 C96 49.8(5)
Ni6 N6 C97 C96 -135.3(3)
C97 N6 C98 C99 176.7(3)
Ni6 N6 C98 C99 2.3(5)
N6 C98 C99 C108 -22.5(6)
N6 C98 C99 C100 159.7(3)
C108 C99 C100 C105 -0.1(5)
C98 C99 C100 C105 177.7(3)
C108 C99 C100 C101 176.1(3)
C98 C99 C100 C101 -6.1(5)
C105 C100 C101 C102 -0.6(5)
C99 C100 C101 C102 -176.9(4)
C100 C101 C102 C103 2.9(6)
C101 C102 C103 C104 -3.2(6)
C102 C103 C104 C105 1.3(6)
C103 C104 C105 C106 179.6(4)
C103 C104 C105 C100 1.0(6)
C101 C100 C105 C104 -1.3(5)
C99 C100 C105 C104 175.1(4)
C101 C100 C105 C106 180.0(3)
C99 C100 C105 C106 -3.6(5)
C104 C105 C106 C107 -175.7(4)
C100 C105 C106 C107 3.0(6)
C105 C106 C107 C108 1.4(7)
Ni6 O18 C108 C99 28.5(5)
Ni6 O18 C108 C107 -152.9(3)
C98 C99 C108 O18 5.1(6)
C100 C99 C108 O18 -177.1(3)
C98 C99 C108 C107 -173.4(3)
C100 C99 C108 C107 4.3(5)
C106 C107 C108 O18 176.2(4)
C106 C107 C108 C99 -5.1(6)
Ni9 O19 C109 O20 -62.8(4)
Ni9 O19 C109 C110 118.6(3)
Ni7 O20 C109 O19 171.3(2)
Ni8 O20 C109 O19 56.3(4)
Ni7 O20 C109 C110 -10.0(5)
Ni8 O20 C109 C110 -125.0(3)
O19 C109 C110 C111 31.1(5)
O20 C109 C110 C111 -147.6(3)
O19 C109 C110 C115 -146.2(3)
O20 C109 C110 C115 35.1(5)
C115 C110 C111 C112 -1.1(5)
C109 C110 C111 C112 -178.5(3)
C110 C111 C112 C113 1.2(6)
C110 C111 C112 Cl7 -178.3(3)
C111 C112 C113 C114 -0.3(6)
Cl7 C112 C113 C114 179.2(3)
C112 C113 C114 C115 -0.7(6)
C113 C114 C115 C110 0.7(6)
C113 C114 C115 N7 179.7(3)
C111 C110 C115 C114 0.2(5)
C109 C110 C115 C114 177.5(3)
C111 C110 C115 N7 -178.8(3)
C109 C110 C115 N7 -1.5(5)
C116 N7 C115 C114 -53.8(5)
Ni7 N7 C115 C114 129.7(3)
C116 N7 C115 C110 125.2(4)
Ni7 N7 C115 C110 -51.3(4)
C115 N7 C116 C117 -170.2(3)
Ni7 N7 C116 C117 6.0(5)
N7 C116 C117 C126 25.0(6)
N7 C116 C117 C118 -165.3(4)
C126 C117 C118 C119 -179.1(4)
C116 C117 C118 C119 11.2(6)
C126 C117 C118 C123 0.2(5)
C116 C117 C118 C123 -169.5(4)
C123 C118 C119 C120 -0.1(6)
C117 C118 C119 C120 179.2(4)
C118 C119 C120 C121 0.0(7)
C119 C120 C121 C122 0.4(8)
C120 C121 C122 C123 -0.6(8)
C119 C118 C123 C124 -180.0(4)
C117 C118 C123 C124 0.7(6)
C119 C118 C123 C122 -0.1(6)
C117 C118 C123 C122 -179.4(4)
C121 C122 C123 C124 -179.7(5)
C121 C122 C123 C118 0.5(7)
C118 C123 C124 C125 -0.7(6)
C122 C123 C124 C125 179.5(4)
C123 C124 C125 C126 -0.4(6)
Ni7 O21 C126 C117 -32.1(4)
Ni8 O21 C126 C117 96.5(4)
Ni7 O21 C126 C125 149.0(3)
Ni8 O21 C126 C125 -82.4(4)
C118 C117 C126 O21 180.0(3)
C116 C117 C126 O21 -10.4(5)
C118 C117 C126 C125 -1.2(5)
C116 C117 C126 C125 168.4(3)
C124 C125 C126 O21 -179.8(4)
C124 C125 C126 C117 1.3(6)
Ni10 O22 C127 O23 22.2(6)
Ni10 O22 C127 C128 -158.5(2)
Ni8 O23 C127 O22 178.9(2)
Ni9 O23 C127 O22 -54.0(4)
Ni8 O23 C127 C128 -0.3(4)
Ni9 O23 C127 C128 126.7(3)
O22 C127 C128 C133 145.8(3)
O23 C127 C128 C133 -34.9(5)
O22 C127 C128 C129 -26.5(5)
O23 C127 C128 C129 152.8(3)
C133 C128 C129 C130 0.9(5)
C127 C128 C129 C130 173.4(3)
C128 C129 C130 C131 -1.2(6)
C128 C129 C130 Cl8 -178.8(3)
C129 C130 C131 C132 0.7(6)
Cl8 C130 C131 C132 178.4(3)
C130 C131 C132 C133 0.0(6)
C129 C128 C133 C132 -0.2(6)
C127 C128 C133 C132 -172.4(3)
C129 C128 C133 N8 -179.3(3)
C127 C128 C133 N8 8.6(5)
C131 C132 C133 C128 -0.2(6)
C131 C132 C133 N8 178.8(4)
C134 N8 C133 C128 -124.1(4)
Ni8 N8 C133 C128 47.0(4)
C134 N8 C133 C132 56.9(5)
Ni8 N8 C133 C132 -132.0(3)
C133 N8 C134 C135 171.9(3)
Ni8 N8 C134 C135 1.6(5)
N8 C134 C135 C144 -26.5(6)
N8 C134 C135 C136 159.5(4)
C144 C135 C136 C137 179.5(5)
C134 C135 C136 C137 -6.3(7)
C144 C135 C136 C141 0.5(6)
C134 C135 C136 C141 174.6(4)
C141 C136 C137 C138 -1.0(10)
C135 C136 C137 C138 179.9(7)
C136 C137 C138 C139 2.1(14)
C137 C138 C139 C140 -1.3(17)
C138 C139 C140 C141 -0.6(16)
C137 C136 C141 C142 179.9(5)
C135 C136 C141 C142 -1.0(7)
C137 C136 C141 C140 -0.8(9)
C135 C136 C141 C140 178.3(6)
C139 C140 C141 C142 -179.1(8)
C139 C140 C141 C136 1.7(12)
C136 C141 C142 C143 0.0(8)
C140 C141 C142 C143 -179.3(6)
C141 C142 C143 C144 1.5(7)
Ni8 O24 C144 C135 36.5(4)
Ni9 O24 C144 C135 -91.5(4)
Ni8 O24 C144 C143 -145.2(3)
Ni9 O24 C144 C143 86.8(4)
C134 C135 C144 O24 5.3(6)
C136 C135 C144 O24 179.2(4)
C134 C135 C144 C143 -172.9(3)
C136 C135 C144 C143 1.0(6)
C142 C143 C144 O24 179.6(4)
C142 C143 C144 C135 -2.1(6)
Ni11 O25 C145 O26 -3.8(5)
Ni11 O25 C145 C146 176.9(2)
Ni9 O26 C145 O25 -162.9(2)
Ni10 O26 C145 O25 13.5(4)
Ni9 O26 C145 C146 16.3(4)
Ni10 O26 C145 C146 -167.2(2)
O25 C145 C146 C147 17.0(4)
O26 C145 C146 C147 -162.4(3)
O25 C145 C146 C151 -161.2(3)
O26 C145 C146 C151 19.5(5)
C151 C146 C147 C148 -0.8(5)
C145 C146 C147 C148 -179.0(3)
C146 C147 C148 C149 1.1(5)
C146 C147 C148 Cl9 -177.2(3)
C147 C148 C149 C150 -0.5(5)
Cl9 C148 C149 C150 177.6(3)
C148 C149 C150 C151 -0.3(5)
C149 C150 C151 C146 0.6(5)
C149 C150 C151 N9 -177.0(3)
C147 C146 C151 C150 -0.1(5)
C145 C146 C151 C150 178.0(3)
C147 C146 C151 N9 177.6(3)
C145 C146 C151 N9 -4.3(5)
C152 N9 C151 C150 -47.8(4)
Ni9 N9 C151 C150 133.7(3)
C152 N9 C151 C146 134.5(3)
Ni9 N9 C151 C146 -44.0(4)
C151 N9 C152 C153 -174.6(3)
Ni9 N9 C152 C153 3.7(5)
N9 C152 C153 C162 18.4(6)
N9 C152 C153 C154 -168.1(3)
C162 C153 C154 C155 -176.7(4)
C152 C153 C154 C155 9.8(6)
C162 C153 C154 C159 3.0(6)
C152 C153 C154 C159 -170.4(4)
C159 C154 C155 C156 3.3(7)
C153 C154 C155 C156 -177.0(5)
C154 C155 C156 C157 -1.8(9)
C155 C156 C157 C158 -0.6(10)
C156 C157 C158 C159 1.3(10)
C157 C158 C159 C160 -179.3(6)
C157 C158 C159 C154 0.3(9)
C155 C154 C159 C158 -2.5(7)
C153 C154 C159 C158 177.7(5)
C155 C154 C159 C160 177.1(5)
C153 C154 C159 C160 -2.6(7)
C158 C159 C160 C161 -178.5(5)
C154 C159 C160 C161 1.9(8)
C159 C160 C161 C162 -1.5(7)
Ni9 O27 C162 C153 -27.4(5)
Ni9 O27 C162 C161 156.5(3)
C152 C153 C162 O27 -5.3(5)
C154 C153 C162 O27 -178.6(3)
C152 C153 C162 C161 170.8(3)
C154 C153 C162 C161 -2.6(5)
C160 C161 C162 O27 178.1(4)
C160 C161 C162 C153 1.8(6)
Ni12 O28 C163 O29 57.0(4)
Ni12 O28 C163 C164 -124.6(3)
Ni10 O29 C163 O28 -170.9(2)
Ni11 O29 C163 O28 -55.4(4)
Ni10 O29 C163 C164 10.7(4)
Ni11 O29 C163 C164 126.3(2)
O28 C163 C164 C165 -30.1(4)
O29 C163 C164 C165 148.3(3)
O28 C163 C164 C169 144.3(3)
O29 C163 C164 C169 -37.3(4)
C169 C164 C165 C166 3.6(5)
C163 C164 C165 C166 178.2(3)
C164 C165 C166 C167 -2.5(5)
C164 C165 C166 Cl10 179.8(2)
C165 C166 C167 C168 -0.1(5)
Cl10 C166 C167 C168 177.5(3)
C166 C167 C168 C169 1.6(5)
C167 C168 C169 C164 -0.5(5)
C167 C168 C169 N10 179.4(3)
C165 C164 C169 C168 -2.1(5)
C163 C164 C169 C168 -176.4(3)
C165 C164 C169 N10 177.9(3)
C163 C164 C169 N10 3.6(5)
C170 N10 C169 C168 55.6(4)
Ni10 N10 C169 C168 -129.6(3)
C170 N10 C169 C164 -124.4(3)
Ni10 N10 C169 C164 50.4(4)
C169 N10 C170 C171 168.8(3)
Ni10 N10 C170 C171 -5.5(5)
N10 C170 C171 C180 -23.4(5)
N10 C170 C171 C172 165.9(3)
C180 C171 C172 C173 178.6(3)
C170 C171 C172 C173 -10.5(5)
C180 C171 C172 C177 -1.1(5)
C170 C171 C172 C177 169.8(3)
C177 C172 C173 C174 0.8(5)
C171 C172 C173 C174 -178.9(3)
C172 C173 C174 C175 1.7(6)
C173 C174 C175 C176 -2.6(6)
C174 C175 C176 C177 1.0(5)
C175 C176 C177 C172 1.5(5)
C175 C176 C177 C178 -179.9(3)
C173 C172 C177 C176 -2.4(5)
C171 C172 C177 C176 177.4(3)
C173 C172 C177 C178 179.0(3)
C171 C172 C177 C178 -1.3(5)
C176 C177 C178 C179 -177.4(3)
C172 C177 C178 C179 1.3(5)
C177 C178 C179 C180 1.2(5)
Ni10 O30 C180 C171 30.4(4)
Ni11 O30 C180 C171 -96.7(3)
Ni10 O30 C180 C179 -152.3(2)
Ni11 O30 C180 C179 80.5(3)
C170 C171 C180 O30 10.0(5)
C172 C171 C180 O30 -179.3(3)
C170 C171 C180 C179 -167.2(3)
C172 C171 C180 C179 3.5(5)
C178 C179 C180 O30 179.0(3)
C178 C179 C180 C171 -3.6(5)
Ni1 O31 C181 O32 -33.1(6)
Ni1 O31 C181 C182 147.1(3)
Ni11 O32 C181 O31 -176.3(2)
Ni12 O32 C181 O31 57.9(4)
Ni11 O32 C181 C182 3.5(4)
Ni12 O32 C181 C182 -122.3(3)
O31 C181 C182 C183 24.0(5)
O32 C181 C182 C183 -155.8(3)
O31 C181 C182 C187 -149.9(3)
O32 C181 C182 C187 30.3(5)
C187 C182 C183 C184 -0.7(5)
C181 C182 C183 C184 -174.9(3)
C182 C183 C184 C185 0.6(5)
C182 C183 C184 Cl11 178.0(3)
C183 C184 C185 C186 -0.4(5)
Cl11 C184 C185 C186 -177.7(3)
C184 C185 C186 C187 0.3(5)
C185 C186 C187 C182 -0.4(5)
C185 C186 C187 N11 -179.8(3)
C183 C182 C187 C186 0.6(5)
C181 C182 C187 C186 174.4(3)
C183 C182 C187 N11 -180.0(3)
C181 C182 C187 N11 -6.2(5)
C188 N11 C187 C186 -55.5(4)
Ni11 N11 C187 C186 133.7(3)
C188 N11 C187 C182 125.1(3)
Ni11 N11 C187 C182 -45.7(4)
C187 N11 C188 C189 -169.2(3)
Ni11 N11 C188 C189 0.6(5)
N11 C188 C189 C198 24.3(5)
N11 C188 C189 C190 -163.7(3)
C198 C189 C190 C191 179.6(3)
C188 C189 C190 C191 7.5(5)
C198 C189 C190 C195 -0.4(5)
C188 C189 C190 C195 -172.5(3)
C195 C190 C191 C192 0.4(5)
C189 C190 C191 C192 -179.5(4)
C190 C191 C192 C193 0.4(6)
C191 C192 C193 C194 -0.2(6)
C192 C193 C194 C195 -0.9(6)
C193 C194 C195 C196 179.8(4)
C193 C194 C195 C190 1.8(6)
C191 C190 C195 C194 -1.6(5)
C189 C190 C195 C194 178.4(3)
C191 C190 C195 C196 -179.6(3)
C189 C190 C195 C196 0.4(5)
C194 C195 C196 C197 -178.6(3)
C190 C195 C196 C197 -0.5(5)
C195 C196 C197 C198 0.7(5)
Ni11 O33 C198 C189 -35.4(4)
Ni12 O33 C198 C189 90.9(3)
Ni11 O33 C198 C197 146.8(2)
Ni12 O33 C198 C197 -86.9(3)
C190 C189 C198 O33 -177.2(3)
C188 C189 C198 O33 -5.2(5)
C190 C189 C198 C197 0.5(5)
C188 C189 C198 C197 172.6(3)
C196 C197 C198 O33 177.1(3)
C196 C197 C198 C189 -0.7(5)
Ni2 O34 C199 O35 6.1(5)
Ni2 O34 C199 C200 -174.9(2)
Ni12 O35 C199 O34 163.5(2)
Ni1 O35 C199 O34 -13.2(4)
Ni12 O35 C199 C200 -15.5(4)
Ni1 O35 C199 C200 167.8(2)
O34 C199 C200 C201 -15.2(4)
O35 C199 C200 C201 163.9(3)
O34 C199 C200 C205 163.8(3)
O35 C199 C200 C205 -17.1(5)
C205 C200 C201 C202 2.5(5)
C199 C200 C201 C202 -178.4(3)
C200 C201 C202 C203 0.5(5)
C200 C201 C202 Cl12 179.5(3)
C201 C202 C203 C204 -2.2(5)
Cl12 C202 C203 C204 178.8(3)
C202 C203 C204 C205 0.8(5)
C203 C204 C205 C200 2.2(5)
C203 C204 C205 N12 180.0(3)
C201 C200 C205 C204 -3.9(5)
C199 C200 C205 C204 177.2(3)
C201 C200 C205 N12 178.4(3)
C199 C200 C205 N12 -0.6(5)
C206 N12 C205 C204 51.8(4)
Ni12 N12 C205 C204 -129.2(3)
C206 N12 C205 C200 -130.5(3)
Ni12 N12 C205 C200 48.5(4)
C205 N12 C206 C207 173.6(3)
Ni12 N12 C206 C207 -5.3(5)
N12 C206 C207 C216 -18.1(5)
N12 C206 C207 C208 167.2(3)
C216 C207 C208 C213 -2.9(5)
C206 C207 C208 C213 171.8(3)
C216 C207 C208 C209 174.6(3)
C206 C207 C208 C209 -10.7(5)
C213 C208 C209 C210 -0.8(5)
C207 C208 C209 C210 -178.4(3)
C208 C209 C210 C211 0.5(6)
C209 C210 C211 C212 -0.1(7)
C210 C211 C212 C213 0.2(7)
C209 C208 C213 C214 -179.4(4)
C207 C208 C213 C214 -1.8(5)
C209 C208 C213 C212 0.8(5)
C207 C208 C213 C212 178.5(4)
C211 C212 C213 C208 -0.5(7)
C211 C212 C213 C214 179.7(4)
C208 C213 C214 C215 2.7(6)
C212 C213 C214 C215 -177.5(4)
C213 C214 C215 C216 1.0(6)
Ni12 O36 C216 C207 22.2(5)
Ni12 O36 C216 C215 -160.7(2)
C206 C207 C216 O36 8.8(5)
C208 C207 C216 O36 -176.6(3)
C206 C207 C216 C215 -168.3(3)
C208 C207 C216 C215 6.3(5)
C214 C215 C216 O36 177.2(3)
C214 C215 C216 C207 -5.5(5)
C5S N1S C1S C2S -150.6(7)
C3S N1S C1S C2S 84.4(9)
C5S N1S C3S C4S 50.3(9)
C1S N1S C3S C4S 175.9(7)
C3S N1S C5S C6S 56.2(9)
C1S N1S C5S C6S -69.6(8)
C3SA N1SA C1SA C2SA -70.5(15)
C5SA N1SA C1SA C2SA 162.0(11)
C1SA N1SA C3SA C4SA 85.2(14)
C5SA N1SA C3SA C4SA -145.5(11)
C1SA N1SA C5SA C6SA 66.5(13)
C3SA N1SA C5SA C6SA -64.2(13)
C5SB N1SB C1SB C2SB -77.2(12)
C3SB N1SB C1SB C2SB 35.6(14)
C5SB N1SB C3SB C4SC 73.9(12)
C1SB N1SB C3SB C4SC -37.8(14)
C1SB N1SB C5SB C6SB -165.2(12)
C3SB N1SB C5SB C6SB 82.1(14)
